data_4105696
loop_
_publ_author_name
'Cristina Femoni'
'Maria Carmela Iapalucci'
'Giuliano Longoni'
'Stefano Zacchini'
'Salvatore Zarra'

_publ_section_title
;
 Icosahedral Pt-Centered Pt13 and Pt19 Carbonyl Clusters Decorated by
 [Cd5(\m-Br)5Br5-x(solvent)x]x+ Rings Reminiscent of the Decoration of
 Au-Fe-CO and Au-Thiolate Nanoclusters: A Unifying Approach to Their
 Electron Counts
;
_journal_name_full 'Journal of the American Chemical Society'
_journal_page_first 2406
_journal_page_last 2409
_journal_paper_doi 10.1021/ja111235v
_journal_volume 133
_journal_year 2011
_chemical_formula_sum 'C65 H121 Br14 Cd10 N9 O19 Pt13'
_chemical_formula_weight 6111.62
_chemical_name_systematic
; 
 ? 
;
_space_group_IT_number 15
_symmetry_cell_setting monoclinic
_symmetry_space_group_name_Hall '-C 2yc'
_symmetry_space_group_name_H-M 'C 1 2/c 1'
_atom_sites_solution_hydrogens geom
_atom_sites_solution_primary direct
_atom_sites_solution_secondary difmap
_audit_creation_method SHELXL-97
_cell_angle_alpha 90.00
_cell_angle_beta 109.2960(10)
_cell_angle_gamma 90.00
_cell_formula_units_Z 4
_cell_length_a 26.1251(14)
_cell_length_b 15.6936(9)
_cell_length_c 32.851(2)
_cell_measurement_reflns_used 9889
_cell_measurement_temperature 294(2)
_cell_measurement_theta_max 26.0475
_cell_measurement_theta_min 2.2745
_cell_volume 12712.2(13)
_computing_structure_refinement 'SHELXL-97 (Sheldrick, 1997)'
_computing_structure_solution 'SHELXS-97 (Sheldrick, 1990)'
_diffrn_ambient_temperature 294(2)
_diffrn_measured_fraction_theta_full 1.000
_diffrn_measured_fraction_theta_max 1.000
_diffrn_measurement_device_type 'CCD area detector'
_diffrn_measurement_method 'phi and omega scans'
_diffrn_radiation_monochromator graphite
_diffrn_radiation_source 'fine-focus sealed tube'
_diffrn_radiation_type MoK\a
_diffrn_radiation_wavelength 0.71073
_diffrn_reflns_av_R_equivalents 0.0561
_diffrn_reflns_av_sigmaI/netI 0.0421
_diffrn_reflns_limit_h_max 32
_diffrn_reflns_limit_h_min -32
_diffrn_reflns_limit_k_max 19
_diffrn_reflns_limit_k_min -19
_diffrn_reflns_limit_l_max 40
_diffrn_reflns_limit_l_min -40
_diffrn_reflns_number 64702
_diffrn_reflns_theta_full 26.00
_diffrn_reflns_theta_max 26.00
_diffrn_reflns_theta_min 1.54
_exptl_absorpt_coefficient_mu 20.321
_exptl_absorpt_correction_T_max 0.1942
_exptl_absorpt_correction_T_min 0.1394
_exptl_absorpt_correction_type empirical
_exptl_crystal_colour black
_exptl_crystal_density_diffrn 3.193
_exptl_crystal_description prism
_exptl_crystal_F_000 10840
_exptl_crystal_size_max 0.16
_exptl_crystal_size_mid 0.14
_exptl_crystal_size_min 0.12
_refine_diff_density_max 2.302
_refine_diff_density_min -1.387
_refine_diff_density_rms 0.216
_refine_ls_extinction_method none
_refine_ls_goodness_of_fit_ref 1.043
_refine_ls_hydrogen_treatment constr
_refine_ls_matrix_type full
_refine_ls_number_parameters 585
_refine_ls_number_reflns 12508
_refine_ls_number_restraints 405
_refine_ls_restrained_S_all 1.058
_refine_ls_R_factor_all 0.0627
_refine_ls_R_factor_gt 0.0345
_refine_ls_shift/su_max 0.001
_refine_ls_shift/su_mean 0.000
_refine_ls_structure_factor_coef Fsqd
_refine_ls_weighting_details 'calc w=1/[\s^2^(Fo^2^)+(0.0210P)^2^+262.4478P] where P=(Fo^2^+2Fc^2^)/3'
_refine_ls_weighting_scheme calc
_refine_ls_wR_factor_gt 0.0687
_refine_ls_wR_factor_ref 0.0803
_reflns_number_gt 9039
_reflns_number_total 12508
_reflns_threshold_expression >2sigma(I)
_cod_data_source_file ja111235v_si_001.cif
_cod_data_source_block c2c
_cod_original_cell_volume 12712.3(14)
_cod_database_code 4105696

loop_
_symmetry_equiv_pos_as_xyz
'x, y, z'
'-x, y, -z+1/2'
'x+1/2, y+1/2, z'
'-x+1/2, y+1/2, -z+1/2'
'-x, -y, -z'
'x, -y, z-1/2'
'-x+1/2, -y+1/2, -z'
'x+1/2, -y+1/2, z-1/2'

loop_
_atom_site_label
_atom_site_type_symbol
_atom_site_fract_x
_atom_site_fract_y
_atom_site_fract_z
_atom_site_U_iso_or_equiv
_atom_site_adp_type
_atom_site_occupancy
_atom_site_symmetry_multiplicity
_atom_site_calc_flag
_atom_site_refinement_flags
_atom_site_disorder_assembly
_atom_site_disorder_group
Pt1 Pt 0.264870(17) 0.23856(3) 0.085017(13) 0.03205(10) Uani 1 1 d . . .
Pt2 Pt 0.176934(18) 0.15234(3) 0.020986(13) 0.03446(10) Uani 1 1 d . . .
Pt3 Pt 0.355256(16) 0.24576(3) 0.051816(13) 0.03362(10) Uani 1 1 d . . .
Pt4 Pt 0.213070(18) 0.10679(3) -0.046256(13) 0.03372(10) Uani 1 1 d . . .
Pt5 Pt 0.286996(18) 0.09675(3) 0.036459(13) 0.03397(10) Uani 1 1 d . . .
Pt6 Pt 0.322371(18) 0.16442(3) -0.027298(13) 0.03417(10) Uani 1 1 d . . .
Pt7 Pt 0.2500 0.2500 0.0000 0.02798(12) Uani 1 2 d S . .
Cd1 Cd 0.23195(4) 0.05514(6) 0.09384(3) 0.0456(2) Uani 1 1 d . . .
Cd2 Cd 0.36385(4) 0.12518(5) 0.11791(3) 0.0420(2) Uani 1 1 d . . .
Cd3 Cd 0.36494(4) 0.34577(6) 0.12473(3) 0.0421(2) Uani 1 1 d . . .
Cd4 Cd 0.36150(4) 0.26505(6) -0.08178(3) 0.0484(2) Uani 1 1 d . . .
Cd5 Cd 0.27149(4) 0.07050(6) -0.10315(3) 0.0476(2) Uani 1 1 d . . .
Br1 Br 0.16095(6) 0.09167(10) 0.13383(4) 0.0584(4) Uani 1 1 d . . .
Br2 Br 0.32074(6) 0.01347(9) 0.15977(4) 0.0555(3) Uani 1 1 d . . .
Br3 Br 0.42258(6) 0.22866(9) 0.18096(4) 0.0620(4) Uani 1 1 d . . .
Br4 Br 0.32358(6) 0.44297(9) 0.17239(4) 0.0580(4) Uani 1 1 d . . .
Br5 Br 0.33556(6) 0.14380(9) -0.14398(4) 0.0610(4) Uani 1 1 d . . .
Br6 Br 0.30132(7) -0.08672(10) -0.09390(5) 0.0722(4) Uani 1 1 d . . .
Br7 Br 0.46513(6) 0.26539(12) -0.05034(7) 0.0904(6) Uani 1 1 d . . .
C1 C 0.2738(5) 0.2324(8) 0.1445(4) 0.042(2) Uani 1 1 d U . .
C2 C 0.1221(6) 0.0782(10) 0.0168(4) 0.063(3) Uani 1 1 d U . .
C3 C 0.4300(5) 0.2464(9) 0.0695(4) 0.059(3) Uani 1 1 d U . .
C4 C 0.1877(6) -0.0021(9) -0.0589(5) 0.069(3) Uani 1 1 d U . .
C5 C 0.3115(6) -0.0142(9) 0.0421(5) 0.064(3) Uani 1 1 d U . .
C6 C 0.3807(6) 0.0968(10) -0.0244(5) 0.064(3) Uani 1 1 d U . .
O1 O 0.2801(3) 0.2292(5) 0.1796(2) 0.0485(19) Uani 1 1 d U . .
O2 O 0.0874(4) 0.0292(7) 0.0112(3) 0.075(3) Uani 1 1 d U . .
O3 O 0.4758(4) 0.2497(7) 0.0771(3) 0.074(2) Uani 1 1 d U . .
O4 O 0.1700(4) -0.0692(7) -0.0634(4) 0.083(3) Uani 1 1 d U . .
O5 O 0.3259(4) -0.0817(7) 0.0419(3) 0.077(3) Uani 1 1 d U . .
O6 O 0.4177(4) 0.0533(7) -0.0179(3) 0.079(3) Uani 1 1 d U . .
O10 O 0.2085(5) -0.0800(9) 0.0738(4) 0.116(3) Uani 1 1 d DU . .
C11 C 0.1663(7) -0.1143(11) 0.0653(6) 0.119(3) Uani 1 1 d DU . .
H11 H 0.1410 -0.0920 0.0768 0.143 Uiso 1 1 calc R . .
N12 N 0.1520(6) -0.1844(10) 0.0398(5) 0.121(3) Uani 1 1 d DU . .
C13 C 0.1009(7) -0.2204(13) 0.0410(7) 0.134(4) Uani 1 1 d DU . .
H13A H 0.0871 -0.1860 0.0592 0.202 Uiso 1 1 calc R . .
H13B H 0.1070 -0.2774 0.0521 0.202 Uiso 1 1 calc R . .
H13C H 0.0751 -0.2214 0.0123 0.202 Uiso 1 1 calc R . .
C14 C 0.1867(8) -0.2254(13) 0.0193(7) 0.132(4) Uani 1 1 d DU . .
H14A H 0.1688 -0.2750 0.0039 0.198 Uiso 1 1 calc R . .
H14B H 0.2201 -0.2420 0.0408 0.198 Uiso 1 1 calc R . .
H14C H 0.1943 -0.1865 -0.0006 0.198 Uiso 1 1 calc R . .
O20 O 0.4304(4) 0.0395(7) 0.1144(3) 0.079(2) Uani 1 1 d DU . .
C21 C 0.4758(5) 0.0637(10) 0.1192(5) 0.084(2) Uani 1 1 d DU . .
H21 H 0.4887 0.1116 0.1361 0.100 Uiso 1 1 calc R . .
N22 N 0.5086(5) 0.0239(8) 0.1009(4) 0.090(2) Uani 1 1 d DU . .
C23 C 0.4910(7) -0.0522(9) 0.0746(5) 0.099(4) Uani 1 1 d DU . .
H23A H 0.5199 -0.0720 0.0649 0.149 Uiso 1 1 calc R . .
H23B H 0.4599 -0.0390 0.0501 0.149 Uiso 1 1 calc R . .
H23C H 0.4818 -0.0959 0.0914 0.149 Uiso 1 1 calc R . .
C24 C 0.5619(5) 0.0602(11) 0.1062(6) 0.104(4) Uani 1 1 d DU . .
H24A H 0.5805 0.0249 0.0917 0.156 Uiso 1 1 calc R . .
H24B H 0.5826 0.0631 0.1364 0.156 Uiso 1 1 calc R . .
H24C H 0.5576 0.1165 0.0941 0.156 Uiso 1 1 calc R . .
O30 O 0.4328(6) 0.4344(9) 0.1296(5) 0.123(3) Uani 1 1 d DU . .
C31 C 0.4550(8) 0.4526(13) 0.1056(6) 0.132(3) Uani 1 1 d DU . .
H31 H 0.4453 0.4233 0.0795 0.158 Uiso 1 1 calc R . .
N32 N 0.4942(7) 0.5135(11) 0.1124(5) 0.135(3) Uani 1 1 d DU . .
C33 C 0.5186(8) 0.5026(14) 0.0786(6) 0.139(4) Uani 1 1 d DU . .
H33A H 0.5017 0.4555 0.0605 0.209 Uiso 1 1 calc R . .
H33B H 0.5567 0.4915 0.0916 0.209 Uiso 1 1 calc R . .
H33C H 0.5135 0.5536 0.0616 0.209 Uiso 1 1 calc R . .
C34 C 0.5100(9) 0.5835(12) 0.1426(6) 0.142(4) Uani 1 1 d DU . .
H34A H 0.4879 0.5835 0.1608 0.212 Uiso 1 1 calc R . .
H34B H 0.5053 0.6363 0.1270 0.212 Uiso 1 1 calc R . .
H34C H 0.5474 0.5772 0.1600 0.212 Uiso 1 1 calc RD . .
N1 N 0.1999(6) 0.2438(8) 0.2876(4) 0.099(2) Uani 1 1 d DU . .
C101 C 0.1478(7) 0.2489(11) 0.2512(5) 0.110(3) Uani 1 1 d DU . .
H10A H 0.1243 0.2037 0.2547 0.132 Uiso 1 1 calc R . .
H10B H 0.1551 0.2377 0.2246 0.132 Uiso 1 1 calc R . .
C102 C 0.1167(7) 0.3330(11) 0.2460(6) 0.115(3) Uani 1 1 d DU . .
H10C H 0.1373 0.3784 0.2387 0.139 Uiso 1 1 calc R . .
H10D H 0.1106 0.3478 0.2727 0.139 Uiso 1 1 calc R . .
C103 C 0.0626(7) 0.3205(12) 0.2098(6) 0.121(3) Uani 1 1 d DU . .
H10E H 0.0687 0.3019 0.1836 0.145 Uiso 1 1 calc R . .
H10F H 0.0409 0.2779 0.2179 0.145 Uiso 1 1 calc R . .
C104 C 0.0336(9) 0.4064(12) 0.2026(7) 0.135(5) Uani 1 1 d DU . .
H10G H 0.0001 0.4019 0.1792 0.202 Uiso 1 1 calc R . .
H10H H 0.0562 0.4485 0.1958 0.202 Uiso 1 1 calc R . .
H10I H 0.0265 0.4229 0.2283 0.202 Uiso 1 1 calc R . .
C105 C 0.1946(8) 0.2647(11) 0.3303(5) 0.104(3) Uani 1 1 d DU . .
H10J H 0.1874 0.3253 0.3308 0.125 Uiso 1 1 calc R . .
H10K H 0.2292 0.2538 0.3524 0.125 Uiso 1 1 calc R . .
C106 C 0.1508(8) 0.2169(12) 0.3423(5) 0.109(3) Uani 1 1 d DU . .
H10L H 0.1175 0.2160 0.3179 0.130 Uiso 1 1 calc R . .
H10M H 0.1622 0.1585 0.3498 0.130 Uiso 1 1 calc R . .
C107 C 0.1412(8) 0.2608(12) 0.3804(6) 0.114(3) Uani 1 1 d DU . .
H10N H 0.1704 0.2451 0.4064 0.137 Uiso 1 1 calc R . .
H10O H 0.1433 0.3219 0.3768 0.137 Uiso 1 1 calc R . .
C108 C 0.0880(8) 0.2408(14) 0.3869(7) 0.132(4) Uani 1 1 d DU . .
H10P H 0.0870 0.2674 0.4130 0.198 Uiso 1 1 calc R . .
H10Q H 0.0844 0.1802 0.3890 0.198 Uiso 1 1 calc R . .
H10R H 0.0587 0.2621 0.3629 0.198 Uiso 1 1 calc R . .
C109 C 0.2390(6) 0.3041(12) 0.2791(5) 0.107(3) Uani 1 1 d DU . .
H10S H 0.2248 0.3613 0.2787 0.129 Uiso 1 1 calc R . .
H10T H 0.2404 0.2925 0.2505 0.129 Uiso 1 1 calc R . .
C110 C 0.2966(7) 0.3026(13) 0.3106(6) 0.113(3) Uani 1 1 d DU . .
H11A H 0.3098 0.2443 0.3142 0.135 Uiso 1 1 calc R . .
H11B H 0.2967 0.3230 0.3385 0.135 Uiso 1 1 calc R . .
C111 C 0.3349(7) 0.3575(12) 0.2953(6) 0.118(3) Uani 1 1 d DU . .
H11C H 0.3318 0.3421 0.2659 0.142 Uiso 1 1 calc R . .
H11D H 0.3251 0.4171 0.2955 0.142 Uiso 1 1 calc R . .
C112 C 0.3930(8) 0.3442(14) 0.3248(6) 0.133(5) Uani 1 1 d DU . .
H11E H 0.4170 0.3785 0.3150 0.200 Uiso 1 1 calc R . .
H11F H 0.4026 0.2852 0.3244 0.200 Uiso 1 1 calc R . .
H11G H 0.3961 0.3604 0.3537 0.200 Uiso 1 1 calc R . .
C113 C 0.2191(8) 0.1543(9) 0.2908(5) 0.097(3) Uani 1 1 d DU . .
H11H H 0.1926 0.1180 0.2970 0.117 Uiso 1 1 calc R . .
H11I H 0.2528 0.1497 0.3148 0.117 Uiso 1 1 calc R . .
C114 C 0.2285(8) 0.1222(10) 0.2500(5) 0.100(3) Uani 1 1 d DU . .
H11J H 0.1940 0.1065 0.2288 0.120 Uiso 1 1 calc R . .
H11K H 0.2441 0.1675 0.2378 0.120 Uiso 1 1 calc R . .
C115 C 0.2664(7) 0.0452(11) 0.2595(5) 0.101(3) Uani 1 1 d DU . .
H11L H 0.2543 0.0059 0.2772 0.122 Uiso 1 1 calc R . .
H11M H 0.2623 0.0167 0.2324 0.122 Uiso 1 1 calc R . .
C116 C 0.3264(7) 0.0625(12) 0.2820(6) 0.110(4) Uani 1 1 d DU . .
H11N H 0.3459 0.0095 0.2870 0.166 Uiso 1 1 calc R . .
H11O H 0.3314 0.0904 0.3090 0.166 Uiso 1 1 calc R . .
H11P H 0.3398 0.0983 0.2641 0.166 Uiso 1 1 calc R . .
O200 O 0.4642(12) 0.632(2) 0.2426(11) 0.149(9) Uiso 0.50 1 d PDU A -1
C201 C 0.456(2) 0.557(2) 0.2351(16) 0.134(8) Uiso 0.50 1 d PDU A -1
H201 H 0.4222 0.5372 0.2177 0.161 Uiso 0.50 1 calc PR A -1
N202 N 0.498(2) 0.5036(17) 0.254(2) 0.130(7) Uiso 0.50 1 d PDU A -1
C203 C 0.5505(16) 0.535(3) 0.2519(9) 0.140(11) Uiso 0.50 1 d PDU A -1
H20A H 0.5786 0.4950 0.2658 0.209 Uiso 0.50 1 calc PR A -1
H20B H 0.5586 0.5890 0.2664 0.209 Uiso 0.50 1 calc PR A -1
H20C H 0.5484 0.5418 0.2223 0.209 Uiso 0.50 1 calc PRD A -1
C204 C 0.4825(16) 0.4138(15) 0.2515(17) 0.127(10) Uiso 0.50 1 d PDU A -1
H20D H 0.5137 0.3795 0.2657 0.190 Uiso 0.50 1 calc PR A -1
H20E H 0.4675 0.3966 0.2218 0.190 Uiso 0.50 1 calc PR A -1
H20F H 0.4558 0.4063 0.2654 0.190 Uiso 0.50 1 calc PR A -1

loop_
_atom_site_aniso_label
_atom_site_aniso_U_11
_atom_site_aniso_U_22
_atom_site_aniso_U_33
_atom_site_aniso_U_23
_atom_site_aniso_U_13
_atom_site_aniso_U_12
Pt1 0.0380(2) 0.0330(2) 0.0279(2) -0.00098(17) 0.01447(17) -0.00251(19)
Pt2 0.0379(3) 0.0362(2) 0.0326(2) 0.00070(18) 0.01604(19) -0.00600(19)
Pt3 0.0337(2) 0.0364(2) 0.0315(2) -0.00064(18) 0.01179(17) -0.0019(2)
Pt4 0.0412(3) 0.0307(2) 0.0311(2) -0.00405(17) 0.01445(19) -0.00470(19)
Pt5 0.0412(3) 0.0305(2) 0.0321(2) 0.00103(18) 0.01463(19) 0.00003(19)
Pt6 0.0380(3) 0.0358(2) 0.0329(2) -0.00190(18) 0.01744(19) 0.00082(19)
Pt7 0.0323(3) 0.0278(3) 0.0267(3) -0.0012(2) 0.0136(2) -0.0022(3)
Cd1 0.0556(6) 0.0436(5) 0.0403(5) 0.0071(4) 0.0196(4) -0.0066(4)
Cd2 0.0444(5) 0.0422(5) 0.0382(5) 0.0036(4) 0.0120(4) 0.0028(4)
Cd3 0.0446(5) 0.0448(5) 0.0357(4) -0.0058(4) 0.0116(4) -0.0072(4)
Cd4 0.0534(5) 0.0546(6) 0.0471(5) 0.0012(4) 0.0299(4) -0.0033(5)
Cd5 0.0548(6) 0.0499(6) 0.0417(5) -0.0114(4) 0.0209(4) 0.0003(4)
Br1 0.0563(8) 0.0761(10) 0.0485(7) 0.0125(7) 0.0250(6) -0.0106(7)
Br2 0.0668(9) 0.0509(8) 0.0484(7) 0.0152(6) 0.0185(7) 0.0034(7)
Br3 0.0664(9) 0.0589(9) 0.0465(7) -0.0008(6) -0.0002(7) 0.0011(7)
Br4 0.0699(9) 0.0570(8) 0.0435(7) -0.0169(6) 0.0139(7) 0.0025(7)
Br5 0.0718(10) 0.0694(9) 0.0540(8) -0.0078(7) 0.0372(7) 0.0036(7)
Br6 0.0849(11) 0.0559(9) 0.0752(10) -0.0038(7) 0.0259(9) 0.0150(8)
Br7 0.0512(9) 0.0966(14) 0.1265(16) 0.0085(11) 0.0334(10) -0.0023(9)
C1 0.044(5) 0.053(6) 0.034(5) -0.001(4) 0.020(4) -0.008(4)
C2 0.065(6) 0.074(6) 0.055(5) -0.005(5) 0.027(5) -0.025(5)
C3 0.045(5) 0.077(6) 0.060(5) 0.013(5) 0.023(5) 0.003(5)
C4 0.082(6) 0.054(6) 0.073(6) -0.005(5) 0.029(5) -0.015(5)
C5 0.082(6) 0.044(5) 0.064(6) 0.008(5) 0.023(5) 0.013(5)
C6 0.061(6) 0.072(6) 0.071(6) 0.005(5) 0.038(5) 0.019(5)
O1 0.055(4) 0.061(5) 0.032(4) 0.004(4) 0.018(4) -0.002(4)
O2 0.072(4) 0.079(4) 0.073(4) 0.001(4) 0.023(4) -0.022(3)
O3 0.061(4) 0.083(4) 0.077(4) 0.008(3) 0.024(3) 0.002(4)
O4 0.092(5) 0.068(4) 0.084(4) -0.004(4) 0.025(4) -0.015(4)
O5 0.089(4) 0.061(4) 0.077(4) 0.002(4) 0.023(3) 0.010(4)
O6 0.074(4) 0.085(5) 0.083(4) 0.001(4) 0.033(4) 0.017(4)
O10 0.116(4) 0.111(4) 0.119(4) 0.007(3) 0.038(3) -0.005(3)
C11 0.119(4) 0.115(4) 0.122(4) 0.005(3) 0.037(3) -0.002(3)
N12 0.122(4) 0.117(4) 0.124(4) 0.005(3) 0.039(3) -0.003(3)
C13 0.131(5) 0.131(5) 0.137(5) 0.005(4) 0.038(4) -0.001(4)
C14 0.134(5) 0.127(5) 0.131(5) 0.006(4) 0.039(4) -0.003(4)
O20 0.076(3) 0.079(4) 0.086(3) 0.001(3) 0.033(3) 0.007(3)
C21 0.081(3) 0.084(3) 0.089(3) 0.001(3) 0.032(3) 0.005(3)
N22 0.086(3) 0.090(3) 0.094(3) 0.001(3) 0.031(3) 0.004(3)
C23 0.098(5) 0.100(5) 0.101(5) -0.002(4) 0.034(4) 0.005(4)
C24 0.099(5) 0.103(5) 0.108(5) 0.000(4) 0.031(4) 0.002(4)
O30 0.120(4) 0.129(4) 0.124(4) 0.010(3) 0.045(3) -0.005(3)
C31 0.128(4) 0.132(4) 0.132(4) 0.008(3) 0.040(3) -0.005(3)
N32 0.131(4) 0.134(4) 0.137(4) 0.009(3) 0.040(3) -0.008(3)
C33 0.136(6) 0.137(6) 0.141(6) 0.002(4) 0.040(4) -0.004(4)
C34 0.139(5) 0.147(6) 0.141(6) 0.004(4) 0.049(4) -0.001(4)
N1 0.140(5) 0.088(4) 0.075(4) 0.004(4) 0.044(4) -0.013(4)
C101 0.143(6) 0.098(5) 0.085(5) 0.011(5) 0.032(5) -0.015(5)
C102 0.145(7) 0.104(6) 0.090(5) 0.015(5) 0.028(5) -0.015(6)
C103 0.148(7) 0.109(6) 0.095(6) 0.017(6) 0.026(5) -0.015(6)
C104 0.157(9) 0.122(8) 0.109(8) 0.016(8) 0.021(7) -0.013(8)
C105 0.144(6) 0.095(5) 0.076(5) 0.001(5) 0.042(5) -0.011(5)
C106 0.147(7) 0.102(6) 0.080(5) -0.002(5) 0.041(5) -0.010(5)
C107 0.151(7) 0.108(6) 0.085(6) -0.002(5) 0.042(6) -0.011(6)
C108 0.163(9) 0.126(8) 0.101(7) -0.005(7) 0.037(7) -0.009(8)
C109 0.142(6) 0.095(5) 0.086(5) 0.003(5) 0.038(5) -0.015(5)
C110 0.143(7) 0.100(6) 0.092(6) 0.001(5) 0.035(5) -0.016(6)
C111 0.145(7) 0.105(6) 0.098(6) 0.000(5) 0.032(5) -0.016(6)
C112 0.153(9) 0.119(8) 0.113(8) -0.003(7) 0.024(7) -0.016(8)
C113 0.146(6) 0.086(5) 0.073(5) 0.000(5) 0.053(5) -0.008(5)
C114 0.149(7) 0.088(5) 0.076(5) -0.002(5) 0.055(5) -0.007(5)
C115 0.151(7) 0.089(6) 0.078(5) -0.003(5) 0.058(5) -0.006(6)
C116 0.158(9) 0.096(7) 0.088(7) -0.007(7) 0.055(7) 0.001(7)

loop_
_atom_type_symbol
_atom_type_description
_atom_type_scat_dispersion_real
_atom_type_scat_dispersion_imag
_atom_type_scat_source
C C 0.0033 0.0016 'International Tables Vol C Tables 4.2.6.8 and 6.1.1.4'
H H 0.0000 0.0000 'International Tables Vol C Tables 4.2.6.8 and 6.1.1.4'
N N 0.0061 0.0033 'International Tables Vol C Tables 4.2.6.8 and 6.1.1.4'
O O 0.0106 0.0060 'International Tables Vol C Tables 4.2.6.8 and 6.1.1.4'
Pt Pt -1.7033 8.3905 'International Tables Vol C Tables 4.2.6.8 and 6.1.1.4'
Br Br -0.2901 2.4595 'International Tables Vol C Tables 4.2.6.8 and 6.1.1.4'
Cd Cd -0.8075 1.2024 'International Tables Vol C Tables 4.2.6.8 and 6.1.1.4'

loop_
_geom_angle_atom_site_label_1
_geom_angle_atom_site_label_2
_geom_angle_atom_site_label_3
_geom_angle
_geom_angle_site_symmetry_1
_geom_angle_site_symmetry_3
C1 Pt1 Pt7 178.6(4) . .
C1 Pt1 Pt6 120.6(4) . 7
Pt7 Pt1 Pt6 57.964(12) . 7
C1 Pt1 Pt4 121.6(4) . 7
Pt7 Pt1 Pt4 57.878(11) . 7
Pt6 Pt1 Pt4 59.577(15) 7 7
C1 Pt1 Pt2 121.7(3) . .
Pt7 Pt1 Pt2 57.922(12) . .
Pt6 Pt1 Pt2 60.056(15) 7 .
Pt4 Pt1 Pt2 107.423(18) 7 .
C1 Pt1 Pt5 123.3(4) . .
Pt7 Pt1 Pt5 57.917(12) . .
Pt6 Pt1 Pt5 107.578(18) 7 .
Pt4 Pt1 Pt5 107.275(17) 7 .
Pt2 Pt1 Pt5 59.728(15) . .
C1 Pt1 Pt3 123.4(3) . .
Pt7 Pt1 Pt3 57.754(11) . .
Pt6 Pt1 Pt3 107.272(18) 7 .
Pt4 Pt1 Pt3 59.818(14) 7 .
Pt2 Pt1 Pt3 107.081(17) . .
Pt5 Pt1 Pt3 59.403(14) . .
C1 Pt1 Cd3 77.8(3) . .
Pt7 Pt1 Cd3 102.61(2) . .
Pt6 Pt1 Cd3 112.01(2) 7 .
Pt4 Pt1 Cd3 56.72(2) 7 .
Pt2 Pt1 Cd3 160.53(2) . .
Pt5 Pt1 Cd3 111.30(2) . .
Pt3 Pt1 Cd3 56.40(2) . .
C1 Pt1 Cd2 78.6(4) . .
Pt7 Pt1 Cd2 102.86(2) . .
Pt6 Pt1 Cd2 160.82(2) 7 .
Pt4 Pt1 Cd2 112.34(2) 7 .
Pt2 Pt1 Cd2 111.38(2) . .
Pt5 Pt1 Cd2 56.26(2) . .
Pt3 Pt1 Cd2 56.91(2) . .
Cd3 Pt1 Cd2 69.99(3) . .
C1 Pt1 Cd1 78.2(4) . .
Pt7 Pt1 Cd1 102.30(2) . .
Pt6 Pt1 Cd1 112.11(2) 7 .
Pt4 Pt1 Cd1 160.17(2) 7 .
Pt2 Pt1 Cd1 56.27(2) . .
Pt5 Pt1 Cd1 56.07(2) . .
Pt3 Pt1 Cd1 111.21(2) . .
Cd3 Pt1 Cd1 135.82(3) . .
Cd2 Pt1 Cd1 69.23(3) . .
C1 Pt1 Cd5 78.6(4) . 7
Pt7 Pt1 Cd5 100.21(2) . 7
Pt6 Pt1 Cd5 54.37(2) 7 7
Pt4 Pt1 Cd5 54.54(2) 7 7
Pt2 Pt1 Cd5 110.75(2) . 7
Pt5 Pt1 Cd5 158.13(2) . 7
Pt3 Pt1 Cd5 110.76(2) . 7
Cd3 Pt1 Cd5 70.82(3) . 7
Cd2 Pt1 Cd5 137.85(3) . 7
Cd1 Pt1 Cd5 138.03(3) . 7
C1 Pt1 Cd4 79.1(3) . 7
Pt7 Pt1 Cd4 99.74(2) . 7
Pt6 Pt1 Cd4 54.21(2) 7 7
Pt4 Pt1 Cd4 110.31(2) 7 7
Pt2 Pt1 Cd4 54.29(2) . 7
Pt5 Pt1 Cd4 110.55(2) . 7
Pt3 Pt1 Cd4 157.50(2) . 7
Cd3 Pt1 Cd4 138.15(3) . 7
Cd2 Pt1 Cd4 137.35(3) . 7
Cd1 Pt1 Cd4 70.90(3) . 7
Cd5 Pt1 Cd4 70.69(2) 7 7
C2 Pt2 Pt7 161.5(4) . .
C2 Pt2 Pt3 107.3(5) . 7
Pt7 Pt2 Pt3 59.433(12) . 7
C2 Pt2 Pt4 104.0(4) . .
Pt7 Pt2 Pt4 59.209(12) . .
Pt3 Pt2 Pt4 62.985(16) 7 .
C2 Pt2 Cd1 83.4(5) . .
Pt7 Pt2 Cd1 108.65(2) . .
Pt3 Pt2 Cd1 167.64(3) 7 .
Pt4 Pt2 Cd1 109.10(3) . .
C2 Pt2 Cd4 83.8(4) . 7
Pt7 Pt2 Cd4 111.39(2) . 7
Pt3 Pt2 Cd4 105.54(3) 7 7
Pt4 Pt2 Cd4 167.44(3) . 7
Cd1 Pt2 Cd4 81.26(3) . 7
C2 Pt2 Pt6 129.1(5) . 7
Pt7 Pt2 Pt6 57.704(12) . 7
Pt3 Pt2 Pt6 58.569(15) 7 7
Pt4 Pt2 Pt6 108.625(18) . 7
Cd1 Pt2 Pt6 119.51(3) . 7
Cd4 Pt2 Pt6 59.16(2) 7 7
C2 Pt2 Pt5 122.4(5) . .
Pt7 Pt2 Pt5 58.045(12) . .
Pt3 Pt2 Pt5 109.127(18) 7 .
Pt4 Pt2 Pt5 58.634(15) . .
Cd1 Pt2 Pt5 58.97(2) . .
Cd4 Pt2 Pt5 125.44(3) 7 .
Pt6 Pt2 Pt5 107.867(19) 7 .
C2 Pt2 Pt1 140.7(4) . .
Pt7 Pt2 Pt1 57.480(12) . .
Pt3 Pt2 Pt1 107.472(18) 7 .
Pt4 Pt2 Pt1 107.657(19) . .
Cd1 Pt2 Pt1 64.71(2) . .
Cd4 Pt2 Pt1 69.73(2) 7 .
Pt6 Pt2 Pt1 59.710(15) 7 .
Pt5 Pt2 Pt1 60.439(15) . .
C3 Pt3 Pt7 160.9(4) . .
C3 Pt3 Pt6 105.5(4) . .
Pt7 Pt3 Pt6 59.087(12) . .
C3 Pt3 Pt2 104.9(4) . 7
Pt7 Pt3 Pt2 59.220(12) . 7
Pt6 Pt3 Pt2 62.811(16) . 7
C3 Pt3 Cd3 86.6(4) . .
Pt7 Pt3 Cd3 107.98(2) . .
Pt6 Pt3 Cd3 166.77(3) . .
Pt2 Pt3 Cd3 109.31(3) 7 .
C3 Pt3 Cd2 87.4(4) . .
Pt7 Pt3 Cd2 107.72(2) . .
Pt6 Pt3 Cd2 109.47(2) . .
Pt2 Pt3 Cd2 166.70(3) 7 .
Cd3 Pt3 Cd2 75.95(3) . .
C3 Pt3 Pt5 126.1(5) . .
Pt7 Pt3 Pt5 58.012(12) . .
Pt6 Pt3 Pt5 58.594(15) . .
Pt2 Pt3 Pt5 108.896(18) 7 .
Cd3 Pt3 Pt5 118.65(2) . .
Cd2 Pt3 Pt5 58.66(2) . .
C3 Pt3 Pt4 125.7(5) . 7
Pt7 Pt3 Pt4 57.620(12) . 7
Pt6 Pt3 Pt4 108.452(18) . 7
Pt2 Pt3 Pt4 58.523(15) 7 7
Cd3 Pt3 Pt4 59.04(2) . 7
Cd2 Pt3 Pt4 118.29(2) . 7
Pt5 Pt3 Pt4 107.754(18) . 7
C3 Pt3 Pt1 141.9(4) . .
Pt7 Pt3 Pt1 57.119(12) . .
Pt6 Pt3 Pt1 107.192(18) . .
Pt2 Pt3 Pt1 107.080(18) 7 .
Cd3 Pt3 Pt1 63.72(2) . .
Cd2 Pt3 Pt1 63.62(2) . .
Pt5 Pt3 Pt1 60.182(14) . .
Pt4 Pt3 Pt1 59.641(14) 7 .
C4 Pt4 Pt7 159.7(5) . .
C4 Pt4 Pt2 103.2(5) . .
Pt7 Pt4 Pt2 59.311(12) . .
C4 Pt4 Pt5 104.6(5) . .
Pt7 Pt4 Pt5 59.512(12) . .
Pt2 Pt4 Pt5 62.794(16) . .
C4 Pt4 Cd3 86.6(5) . 7
Pt7 Pt4 Cd3 108.14(2) . 7
Pt2 Pt4 Cd3 109.20(3) . 7
Pt5 Pt4 Cd3 167.25(3) . 7
C4 Pt4 Cd5 84.1(5) . .
Pt7 Pt4 Cd5 111.56(2) . .
Pt2 Pt4 Cd5 168.04(3) . .
Pt5 Pt4 Cd5 106.42(3) . .
Cd3 Pt4 Cd5 80.41(3) 7 .
C4 Pt4 Pt6 127.3(5) . .
Pt7 Pt4 Pt6 58.006(12) . .
Pt2 Pt4 Pt6 108.891(18) . .
Pt5 Pt4 Pt6 58.810(15) . .
Cd3 Pt4 Pt6 119.05(2) 7 .
Cd5 Pt4 Pt6 59.39(2) . .
C4 Pt4 Pt1 142.7(5) . 7
Pt7 Pt4 Pt1 57.532(12) . 7
Pt2 Pt4 Pt1 107.786(18) . 7
Pt5 Pt4 Pt1 107.732(18) . 7
Cd3 Pt4 Pt1 64.03(2) 7 7
Cd5 Pt4 Pt1 69.42(2) . 7
Pt6 Pt4 Pt1 59.980(15) . 7
C4 Pt4 Pt3 124.2(5) . 7
Pt7 Pt4 Pt3 57.916(12) . 7
Pt2 Pt4 Pt3 58.492(15) . 7
Pt5 Pt4 Pt3 108.866(18) . 7
Cd3 Pt4 Pt3 58.94(2) 7 7
Cd5 Pt4 Pt3 125.10(3) . 7
Pt6 Pt4 Pt3 108.164(18) . 7
Pt1 Pt4 Pt3 60.541(15) 7 7
C5 Pt5 Pt7 160.3(4) . .
C5 Pt5 Pt6 104.3(4) . .
Pt7 Pt5 Pt6 59.045(12) . .
C5 Pt5 Pt4 105.0(5) . .
Pt7 Pt5 Pt4 59.080(12) . .
Pt6 Pt5 Pt4 62.244(16) . .
C5 Pt5 Cd1 87.2(5) . .
Pt7 Pt5 Cd1 108.43(2) . .
Pt6 Pt5 Cd1 166.90(3) . .
Pt4 Pt5 Cd1 109.09(3) . .
C5 Pt5 Cd2 86.5(5) . .
Pt7 Pt5 Cd2 108.57(2) . .
Pt6 Pt5 Cd2 110.43(3) . .
Pt4 Pt5 Cd2 167.40(3) . .
Cd1 Pt5 Cd2 76.08(3) . .
C5 Pt5 Pt3 125.1(5) . .
Pt7 Pt5 Pt3 57.901(12) . .
Pt6 Pt5 Pt3 58.585(15) . .
Pt4 Pt5 Pt3 108.426(18) . .
Cd1 Pt5 Pt3 119.81(3) . .
Cd2 Pt5 Pt3 59.78(2) . .
C5 Pt5 Pt2 126.6(5) . .
Pt7 Pt5 Pt2 57.733(12) . .
Pt6 Pt5 Pt2 108.270(19) . .
Pt4 Pt5 Pt2 58.572(15) . .
Cd1 Pt5 Pt2 59.03(2) . .
Cd2 Pt5 Pt2 118.58(2) . .
Pt3 Pt5 Pt2 107.967(18) . .
C5 Pt5 Pt1 142.6(4) . .
Pt7 Pt5 Pt1 57.170(12) . .
Pt6 Pt5 Pt1 107.372(18) . .
Pt4 Pt5 Pt1 107.118(19) . .
Cd1 Pt5 Pt1 64.49(2) . .
Cd2 Pt5 Pt1 64.10(2) . .
Pt3 Pt5 Pt1 60.415(14) . .
Pt2 Pt5 Pt1 59.834(15) . .
C6 Pt6 Pt7 158.6(4) . .
C6 Pt6 Pt3 102.9(5) . .
Pt7 Pt6 Pt3 59.525(12) . .
C6 Pt6 Pt5 102.6(4) . .
Pt7 Pt6 Pt5 59.601(12) . .
Pt3 Pt6 Pt5 62.821(16) . .
C6 Pt6 Cd4 83.5(4) . .
Pt7 Pt6 Cd4 111.87(2) . .
Pt3 Pt6 Cd4 105.83(3) . .
Pt5 Pt6 Cd4 167.89(3) . .
C6 Pt6 Cd5 83.4(5) . .
Pt7 Pt6 Cd5 112.06(2) . .
Pt3 Pt6 Cd5 168.72(3) . .
Pt5 Pt6 Cd5 106.89(3) . .
Cd4 Pt6 Cd5 84.02(3) . .
C6 Pt6 Pt4 125.5(5) . .
Pt7 Pt6 Pt4 58.123(12) . .
Pt3 Pt6 Pt4 109.165(18) . .
Pt5 Pt6 Pt4 58.946(15) . .
Cd4 Pt6 Pt4 125.73(3) . .
Cd5 Pt6 Pt4 59.84(2) . .
C6 Pt6 Pt1 143.7(4) . 7
Pt7 Pt6 Pt1 57.734(12) . 7
Pt3 Pt6 Pt1 107.941(18) . 7
Pt5 Pt6 Pt1 108.218(19) . 7
Cd4 Pt6 Pt1 70.08(2) . 7
Cd5 Pt6 Pt1 69.78(2) . 7
Pt4 Pt6 Pt1 60.443(15) . 7
C6 Pt6 Pt2 126.0(5) . 7
Pt7 Pt6 Pt2 57.917(12) . 7
Pt3 Pt6 Pt2 58.620(15) . 7
Pt5 Pt6 Pt2 108.925(18) . 7
Cd4 Pt6 Pt2 59.47(2) . 7
Cd5 Pt6 Pt2 125.07(3) . 7
Pt4 Pt6 Pt2 108.248(19) . 7
Pt1 Pt6 Pt2 60.233(15) 7 7
Pt1 Pt7 Pt1 180.000(18) 7 .
Pt1 Pt7 Pt6 115.698(13) 7 7
Pt1 Pt7 Pt6 64.302(13) . 7
Pt1 Pt7 Pt6 64.302(13) 7 .
Pt1 Pt7 Pt6 115.698(13) . .
Pt6 Pt7 Pt6 180.000(15) 7 .
Pt1 Pt7 Pt4 64.590(13) 7 .
Pt1 Pt7 Pt4 115.410(13) . .
Pt6 Pt7 Pt4 116.129(13) 7 .
Pt6 Pt7 Pt4 63.871(13) . .
Pt1 Pt7 Pt4 115.410(13) 7 7
Pt1 Pt7 Pt4 64.590(13) . 7
Pt6 Pt7 Pt4 63.871(13) 7 7
Pt6 Pt7 Pt4 116.129(13) . 7
Pt4 Pt7 Pt4 180.000(19) . 7
Pt1 Pt7 Pt2 115.402(13) 7 .
Pt1 Pt7 Pt2 64.598(13) . .
Pt6 Pt7 Pt2 64.379(13) 7 .
Pt6 Pt7 Pt2 115.621(13) . .
Pt4 Pt7 Pt2 61.480(13) . .
Pt4 Pt7 Pt2 118.520(13) 7 .
Pt1 Pt7 Pt2 64.598(13) 7 7
Pt1 Pt7 Pt2 115.402(13) . 7
Pt6 Pt7 Pt2 115.621(13) 7 7
Pt6 Pt7 Pt2 64.379(13) . 7
Pt4 Pt7 Pt2 118.520(13) . 7
Pt4 Pt7 Pt2 61.480(13) 7 7
Pt2 Pt7 Pt2 180.000(16) . 7
Pt1 Pt7 Pt3 65.128(12) 7 7
Pt1 Pt7 Pt3 114.873(12) . 7
Pt6 Pt7 Pt3 61.388(13) 7 7
Pt6 Pt7 Pt3 118.612(13) . 7
Pt4 Pt7 Pt3 64.464(13) . 7
Pt4 Pt7 Pt3 115.536(13) 7 7
Pt2 Pt7 Pt3 61.346(13) . 7
Pt2 Pt7 Pt3 118.654(13) 7 7
Pt1 Pt7 Pt3 114.872(12) 7 .
Pt1 Pt7 Pt3 65.127(12) . .
Pt6 Pt7 Pt3 118.612(13) 7 .
Pt6 Pt7 Pt3 61.388(13) . .
Pt4 Pt7 Pt3 115.536(13) . .
Pt4 Pt7 Pt3 64.464(13) 7 .
Pt2 Pt7 Pt3 118.654(13) . .
Pt2 Pt7 Pt3 61.346(13) 7 .
Pt3 Pt7 Pt3 180.00(3) 7 .
Pt1 Pt7 Pt5 64.913(13) 7 7
Pt1 Pt7 Pt5 115.087(13) . 7
Pt6 Pt7 Pt5 61.353(13) 7 7
Pt6 Pt7 Pt5 118.647(13) . 7
Pt4 Pt7 Pt5 118.592(13) . 7
Pt4 Pt7 Pt5 61.408(13) 7 7
Pt2 Pt7 Pt5 115.778(14) . 7
Pt2 Pt7 Pt5 64.222(14) 7 7
Pt3 Pt7 Pt5 64.087(13) 7 7
Pt3 Pt7 Pt5 115.913(13) . 7
Pt1 Pt7 Pt5 115.087(13) 7 .
Pt1 Pt7 Pt5 64.913(13) . .
Pt6 Pt7 Pt5 118.647(13) 7 .
Pt6 Pt7 Pt5 61.353(13) . .
Pt4 Pt7 Pt5 61.408(13) . .
Pt4 Pt7 Pt5 118.592(13) 7 .
Pt2 Pt7 Pt5 64.222(14) . .
Pt2 Pt7 Pt5 115.778(14) 7 .
Pt3 Pt7 Pt5 115.913(13) 7 .
Pt3 Pt7 Pt5 64.087(13) . .
Pt5 Pt7 Pt5 180.000(17) 7 .
O10 Cd1 Br1 100.4(3) . .
O10 Cd1 Br2 94.9(4) . .
Br1 Cd1 Br2 102.22(5) . .
O10 Cd1 Pt5 100.1(3) . .
Br1 Cd1 Pt5 151.34(5) . .
Br2 Cd1 Pt5 95.80(4) . .
O10 Cd1 Pt2 104.6(4) . .
Br1 Cd1 Pt2 93.43(4) . .
Br2 Cd1 Pt2 152.41(5) . .
Pt5 Cd1 Pt2 62.00(2) . .
O10 Cd1 Pt1 157.5(3) . .
Br1 Cd1 Pt1 96.20(4) . .
Br2 Cd1 Pt1 96.39(4) . .
Pt5 Cd1 Pt1 59.43(2) . .
Pt2 Cd1 Pt1 59.02(2) . .
O10 Cd1 Cd2 121.6(3) . .
Br1 Cd1 Cd2 128.56(5) . .
Br2 Cd1 Cd2 50.23(3) . .
Pt5 Cd1 Cd2 51.96(2) . .
Pt2 Cd1 Cd2 102.36(3) . .
Pt1 Cd1 Cd2 55.16(2) . .
O20 Cd2 Br3 98.5(3) . .
O20 Cd2 Br2 95.7(3) . .
Br3 Cd2 Br2 103.24(5) . .
O20 Cd2 Pt5 100.3(3) . .
Br3 Cd2 Pt5 151.86(5) . .
Br2 Cd2 Pt5 95.47(4) . .
O20 Cd2 Pt3 103.2(3) . .
Br3 Cd2 Pt3 93.88(4) . .
Br2 Cd2 Pt3 152.31(5) . .
Pt5 Cd2 Pt3 61.56(2) . .
O20 Cd2 Pt1 157.5(3) . .
Br3 Cd2 Pt1 97.07(4) . .
Br2 Cd2 Pt1 96.48(4) . .
Pt5 Cd2 Pt1 59.64(2) . .
Pt3 Cd2 Pt1 59.47(2) . .
O20 Cd2 Cd1 122.2(3) . .
Br3 Cd2 Cd1 130.06(5) . .
Br2 Cd2 Cd1 49.86(4) . .
Pt5 Cd2 Cd1 51.96(2) . .
Pt3 Cd2 Cd1 102.53(3) . .
Pt1 Cd2 Cd1 55.61(2) . .
O20 Cd2 Cd3 127.9(3) . .
Br3 Cd2 Cd3 49.82(4) . .
Br2 Cd2 Cd3 127.77(4) . .
Pt5 Cd2 Cd3 102.05(3) . .
Pt3 Cd2 Cd3 51.66(2) . .
Pt1 Cd2 Cd3 54.87(2) . .
Cd1 Cd2 Cd3 108.60(3) . .
O30 Cd3 Br4 94.0(4) . .
O30 Cd3 Br3 97.3(4) . .
Br4 Cd3 Br3 103.43(5) . .
O30 Cd3 Pt3 104.8(4) . .
Br4 Cd3 Pt3 152.24(5) . .
Br3 Cd3 Pt3 94.37(4) . .
O30 Cd3 Pt4 102.7(4) . 7
Br4 Cd3 Pt4 94.34(4) . 7
Br3 Cd3 Pt4 152.20(5) . 7
Pt3 Cd3 Pt4 62.02(2) . 7
O30 Cd3 Pt1 159.8(4) . .
Br4 Cd3 Pt1 96.42(4) . .
Br3 Cd3 Pt1 97.15(4) . .
Pt3 Cd3 Pt1 59.88(2) . .
Pt4 Cd3 Pt1 59.25(2) 7 .
O30 Cd3 Cd2 128.3(4) . .
Br4 Cd3 Cd2 127.93(5) . .
Br3 Cd3 Cd2 49.64(4) . .
Pt3 Cd3 Cd2 52.40(2) . .
Pt4 Cd3 Cd2 102.56(3) 7 .
Pt1 Cd3 Cd2 55.14(2) . .
Br7 Cd4 Br5 105.87(6) . .
Br7 Cd4 Br1 103.16(6) . 7
Br5 Cd4 Br1 98.95(5) . 7
Br7 Cd4 Pt6 107.58(6) . .
Br5 Cd4 Pt6 91.87(4) . .
Br1 Cd4 Pt6 143.11(5) 7 .
Br7 Cd4 Pt2 106.80(6) . 7
Br5 Cd4 Pt2 142.72(5) . 7
Br1 Cd4 Pt2 90.66(4) 7 7
Pt6 Cd4 Pt2 61.37(2) . 7
Br7 Cd4 Pt1 159.35(6) . 7
Br5 Cd4 Pt1 88.00(4) . 7
Br1 Cd4 Pt1 89.33(4) 7 7
Pt6 Cd4 Pt1 55.720(19) . 7
Pt2 Cd4 Pt1 55.980(19) 7 7
Br6 Cd5 Br5 104.58(6) . .
Br6 Cd5 Br4 100.27(6) . 7
Br5 Cd5 Br4 99.11(5) . 7
Br6 Cd5 Pt6 111.13(5) . .
Br5 Cd5 Pt6 91.58(4) . .
Br4 Cd5 Pt6 143.04(4) 7 .
Br6 Cd5 Pt4 108.82(5) . .
Br5 Cd5 Pt4 142.46(5) . .
Br4 Cd5 Pt4 91.41(4) 7 .
Pt6 Cd5 Pt4 60.78(2) . .
Br6 Cd5 Pt1 162.75(5) . 7
Br5 Cd5 Pt1 88.01(4) . 7
Br4 Cd5 Pt1 89.07(4) 7 7
Pt6 Cd5 Pt1 55.849(19) . 7
Pt4 Cd5 Pt1 56.039(19) . 7
Cd1 Br1 Cd4 84.85(4) . 7
Cd1 Br2 Cd2 79.91(4) . .
Cd2 Br3 Cd3 80.53(4) . .
Cd3 Br4 Cd5 84.33(4) . 7
Cd4 Br5 Cd5 88.08(4) . .
O1 C1 Pt1 178.7(10) . .
O2 C2 Pt2 175.0(12) . .
O3 C3 Pt3 174.1(12) . .
O4 C4 Pt4 173.2(14) . .
O5 C5 Pt5 174.2(13) . .
O6 C6 Pt6 172.4(13) . .
C11 O10 Cd1 130.2(13) . .
O10 C11 N12 124.2(16) . .
O10 C11 H11 117.9 . .
N12 C11 H11 117.9 . .
C11 N12 C14 124.2(14) . .
C11 N12 C13 111.3(13) . .
C14 N12 C13 123.9(15) . .
N12 C13 H13A 109.5 . .
N12 C13 H13B 109.5 . .
H13A C13 H13B 109.5 . .
N12 C13 H13C 109.5 . .
H13A C13 H13C 109.5 . .
H13B C13 H13C 109.5 . .
N12 C14 H14A 109.5 . .
N12 C14 H14B 109.5 . .
H14A C14 H14B 109.5 . .
N12 C14 H14C 109.5 . .
H14A C14 H14C 109.5 . .
H14B C14 H14C 109.5 . .
C21 O20 Cd2 123.6(10) . .
O20 C21 N22 122.5(13) . .
O20 C21 H21 118.7 . .
N22 C21 H21 118.7 . .
C21 N22 C23 121.4(12) . .
C21 N22 C24 119.1(11) . .
C23 N22 C24 119.4(12) . .
N22 C23 H23A 109.5 . .
N22 C23 H23B 109.5 . .
H23A C23 H23B 109.5 . .
N22 C23 H23C 109.5 . .
H23A C23 H23C 109.5 . .
H23B C23 H23C 109.5 . .
N22 C24 H24A 109.5 . .
N22 C24 H24B 109.5 . .
H24A C24 H24B 109.5 . .
N22 C24 H24C 109.5 . .
H24A C24 H24C 109.5 . .
H24B C24 H24C 109.5 . .
C31 O30 Cd3 132.4(14) . .
O30 C31 N32 125.5(18) . .
O30 C31 H31 117.3 . .
N32 C31 H31 117.3 . .
C31 N32 C34 132.2(15) . .
C31 N32 C33 106.7(12) . .
C34 N32 C33 120.9(15) . .
N32 C33 H33A 109.5 . .
N32 C33 H33B 109.5 . .
H33A C33 H33B 109.5 . .
N32 C33 H33C 109.5 . .
H33A C33 H33C 109.5 . .
H33B C33 H33C 109.5 . .
N32 C34 H34A 109.5 . .
N32 C34 H34B 109.5 . .
H34A C34 H34B 109.5 . .
N32 C34 H34C 109.5 . .
H34A C34 H34C 109.5 . .
H34B C34 H34C 109.5 . .
C113 N1 C109 112.3(14) . .
C113 N1 C101 107.9(13) . .
C109 N1 C101 108.5(13) . .
C113 N1 C105 106.0(12) . .
C109 N1 C105 108.7(12) . .
C101 N1 C105 113.5(14) . .
N1 C101 C102 116.5(14) . .
N1 C101 H10A 108.2 . .
C102 C101 H10A 108.2 . .
N1 C101 H10B 108.2 . .
C102 C101 H10B 108.2 . .
H10A C101 H10B 107.3 . .
C101 C102 C103 107.2(13) . .
C101 C102 H10C 110.3 . .
C103 C102 H10C 110.3 . .
C101 C102 H10D 110.3 . .
C103 C102 H10D 110.3 . .
H10C C102 H10D 108.5 . .
C104 C103 C102 106.9(15) . .
C104 C103 H10E 110.3 . .
C102 C103 H10E 110.3 . .
C104 C103 H10F 110.3 . .
C102 C103 H10F 110.3 . .
H10E C103 H10F 108.6 . .
C103 C104 H10G 109.5 . .
C103 C104 H10H 109.5 . .
H10G C104 H10H 109.5 . .
C103 C104 H10I 109.5 . .
H10G C104 H10I 109.5 . .
H10H C104 H10I 109.5 . .
N1 C105 C106 116.5(13) . .
N1 C105 H10J 108.2 . .
C106 C105 H10J 108.2 . .
N1 C105 H10K 108.2 . .
C106 C105 H10K 108.2 . .
H10J C105 H10K 107.3 . .
C107 C106 C105 109.4(13) . .
C107 C106 H10L 109.8 . .
C105 C106 H10L 109.8 . .
C107 C106 H10M 109.8 . .
C105 C106 H10M 109.8 . .
H10L C106 H10M 108.2 . .
C108 C107 C106 115.7(16) . .
C108 C107 H10N 108.3 . .
C106 C107 H10N 108.3 . .
C108 C107 H10O 108.3 . .
C106 C107 H10O 108.3 . .
H10N C107 H10O 107.4 . .
C107 C108 H10P 109.5 . .
C107 C108 H10Q 109.5 . .
H10P C108 H10Q 109.5 . .
C107 C108 H10R 109.5 . .
H10P C108 H10R 109.5 . .
H10Q C108 H10R 109.5 . .
N1 C109 C110 116.7(14) . .
N1 C109 H10S 108.1 . .
C110 C109 H10S 108.1 . .
N1 C109 H10T 108.1 . .
C110 C109 H10T 108.1 . .
H10S C109 H10T 107.3 . .
C109 C110 C111 112.1(14) . .
C109 C110 H11A 109.2 . .
C111 C110 H11A 109.2 . .
C109 C110 H11B 109.2 . .
C111 C110 H11B 109.2 . .
H11A C110 H11B 107.9 . .
C112 C111 C110 109.6(15) . .
C112 C111 H11C 109.7 . .
C110 C111 H11C 109.7 . .
C112 C111 H11D 109.7 . .
C110 C111 H11D 109.7 . .
H11C C111 H11D 108.2 . .
C111 C112 H11E 109.5 . .
C111 C112 H11F 109.5 . .
H11E C112 H11F 109.5 . .
C111 C112 H11G 109.5 . .
H11E C112 H11G 109.5 . .
H11F C112 H11G 109.5 . .
N1 C113 C114 113.5(12) . .
N1 C113 H11H 108.9 . .
C114 C113 H11H 108.9 . .
N1 C113 H11I 108.9 . .
C114 C113 H11I 108.9 . .
H11H C113 H11I 107.7 . .
C115 C114 C113 111.2(13) . .
C115 C114 H11J 109.4 . .
C113 C114 H11J 109.4 . .
C115 C114 H11K 109.4 . .
C113 C114 H11K 109.4 . .
H11J C114 H11K 108.0 . .
C116 C115 C114 117.0(16) . .
C116 C115 H11L 108.1 . .
C114 C115 H11L 108.1 . .
C116 C115 H11M 108.1 . .
C114 C115 H11M 108.1 . .
H11L C115 H11M 107.3 . .
C115 C116 H11N 109.5 . .
C115 C116 H11O 109.5 . .
H11N C116 H11O 109.5 . .
C115 C116 H11P 109.5 . .
H11N C116 H11P 109.5 . .
H11O C116 H11P 109.5 . .
O200 C201 N202 116(4) . .
O200 C201 H201 121.8 . .
N202 C201 H201 121.8 . .
C201 N202 C204 113(3) . .
C201 N202 C203 114(3) . .
C204 N202 C203 125(4) . .
N202 C203 H20A 109.5 . .
N202 C203 H20B 109.5 . .
H20A C203 H20B 109.5 . .
N202 C203 H20C 109.5 . .
H20A C203 H20C 109.5 . .
H20B C203 H20C 109.5 . .
N202 C204 H20D 109.5 . .
N202 C204 H20E 109.5 . .
H20D C204 H20E 109.5 . .
N202 C204 H20F 109.5 . .
H20D C204 H20F 109.5 . .
H20E C204 H20F 109.5 . .

loop_
_geom_bond_atom_site_label_1
_geom_bond_atom_site_label_2
_geom_bond_distance
_geom_bond_site_symmetry_2
Pt1 C1 1.893(11) .
Pt1 Pt7 2.6956(4) .
Pt1 Pt6 2.8726(6) 7
Pt1 Pt4 2.8859(6) 7
Pt1 Pt2 2.8878(6) .
Pt1 Pt5 2.9054(6) .
Pt1 Pt3 2.9121(6) .
Pt1 Cd3 3.0188(9) .
Pt1 Cd2 3.0289(10) .
Pt1 Cd1 3.0454(10) .
Pt1 Cd5 3.2573(10) 7
Pt1 Cd4 3.2684(10) 7
Pt2 C2 1.816(13) .
Pt2 Pt7 2.7088(4) .
Pt2 Pt3 2.7668(6) 7
Pt2 Pt4 2.7677(6) .
Pt2 Cd1 2.8013(10) .
Pt2 Cd4 2.8290(10) 7
Pt2 Pt6 2.8827(6) 7
Pt2 Pt5 2.8847(6) .
Pt3 C3 1.843(13) .
Pt3 Pt7 2.7148(4) .
Pt3 Pt6 2.7653(6) .
Pt3 Pt2 2.7668(6) 7
Pt3 Cd3 2.8043(9) .
Pt3 Cd2 2.8327(9) .
Pt3 Pt5 2.8825(6) .
Pt3 Pt4 2.8911(6) 7
Pt4 C4 1.830(15) .
Pt4 Pt7 2.7059(4) .
Pt4 Pt5 2.7695(6) .
Pt4 Cd3 2.8073(10) 7
Pt4 Cd5 2.8342(10) .
Pt4 Pt6 2.8608(6) .
Pt4 Pt1 2.8859(6) 7
Pt4 Pt3 2.8911(6) 7
Pt5 C5 1.843(14) .
Pt5 Pt7 2.7181(4) .
Pt5 Pt6 2.7655(6) .
Pt5 Cd1 2.7998(9) .
Pt5 Cd2 2.8000(10) .
Pt6 C6 1.833(14) .
Pt6 Pt7 2.7025(4) .
Pt6 Cd4 2.8198(10) .
Pt6 Cd5 2.8213(10) .
Pt6 Pt1 2.8726(6) 7
Pt6 Pt2 2.8827(6) 7
Pt7 Pt1 2.6956(4) 7
Pt7 Pt6 2.7025(4) 7
Pt7 Pt4 2.7059(4) 7
Pt7 Pt2 2.7088(4) 7
Pt7 Pt3 2.7148(4) 7
Pt7 Pt5 2.7181(4) 7
Cd1 O10 2.245(13) .
Cd1 Br1 2.6657(16) .
Cd1 Br2 2.6794(16) .
Cd1 Cd2 3.4506(13) .
Cd2 O20 2.231(10) .
Cd2 Br3 2.6796(16) .
Cd2 Br2 2.6937(15) .
Cd2 Cd3 3.4685(13) .
Cd3 O30 2.218(14) .
Cd3 Br4 2.6577(15) .
Cd3 Br3 2.6868(16) .
Cd3 Pt4 2.8073(10) 7
Cd4 Br7 2.5589(18) .
Cd4 Br5 2.7093(17) .
Cd4 Br1 2.7679(17) 7
Cd4 Pt2 2.8290(10) 7
Cd4 Pt1 3.2684(10) 7
Cd5 Br6 2.5751(17) .
Cd5 Br5 2.7218(16) .
Cd5 Br4 2.7666(17) 7
Cd5 Pt1 3.2573(10) 7
Br1 Cd4 2.7679(17) 7
Br4 Cd5 2.7666(17) 7
C1 O1 1.109(12) .
C2 O2 1.156(15) .
C3 O3 1.141(14) .
C4 O4 1.140(15) .
C5 O5 1.126(15) .
C6 O6 1.144(15) .
O10 C11 1.175(8) .
C11 N12 1.359(8) .
C11 H11 0.9300 .
N12 C14 1.448(8) .
N12 C13 1.462(8) .
C13 H13A 0.9600 .
C13 H13B 0.9600 .
C13 H13C 0.9600 .
C14 H14A 0.9600 .
C14 H14B 0.9600 .
C14 H14C 0.9600 .
O20 C21 1.203(8) .
C21 N22 1.351(8) .
C21 H21 0.9300 .
N22 C23 1.457(8) .
N22 C24 1.461(8) .
C23 H23A 0.9600 .
C23 H23B 0.9600 .
C23 H23C 0.9600 .
C24 H24A 0.9600 .
C24 H24B 0.9600 .
C24 H24C 0.9600 .
O30 C31 1.157(8) .
C31 N32 1.365(8) .
C31 H31 0.9300 .
N32 C34 1.447(8) .
N32 C33 1.460(8) .
C33 H33A 0.9600 .
C33 H33B 0.9600 .
C33 H33C 0.9600 .
C34 H34A 0.9600 .
C34 H34B 0.9600 .
C34 H34C 0.9600 .
N1 C113 1.482(9) .
N1 C109 1.484(9) .
N1 C101 1.489(9) .
N1 C105 1.491(9) .
C101 C102 1.528(10) .
C101 H10A 0.9700 .
C101 H10B 0.9700 .
C102 C103 1.531(10) .
C102 H10C 0.9700 .
C102 H10D 0.9700 .
C103 C104 1.525(10) .
C103 H10E 0.9700 .
C103 H10F 0.9700 .
C104 H10G 0.9600 .
C104 H10H 0.9600 .
C104 H10I 0.9600 .
C105 C106 1.524(10) .
C105 H10J 0.9700 .
C105 H10K 0.9700 .
C106 C107 1.521(10) .
C106 H10L 0.9700 .
C106 H10M 0.9700 .
C107 C108 1.508(10) .
C107 H10N 0.9700 .
C107 H10O 0.9700 .
C108 H10P 0.9600 .
C108 H10Q 0.9600 .
C108 H10R 0.9600 .
C109 C110 1.520(10) .
C109 H10S 0.9700 .
C109 H10T 0.9700 .
C110 C111 1.526(10) .
C110 H11A 0.9700 .
C110 H11B 0.9700 .
C111 C112 1.523(10) .
C111 H11C 0.9700 .
C111 H11D 0.9700 .
C112 H11E 0.9600 .
C112 H11F 0.9600 .
C112 H11G 0.9600 .
C113 C114 1.529(9) .
C113 H11H 0.9700 .
C113 H11I 0.9700 .
C114 C115 1.527(9) .
C114 H11J 0.9700 .
C114 H11K 0.9700 .
C115 C116 1.520(10) .
C115 H11L 0.9700 .
C115 H11M 0.9700 .
C116 H11N 0.9600 .
C116 H11O 0.9600 .
C116 H11P 0.9600 .
O200 C201 1.206(10) .
C201 N202 1.368(10) .
C201 H201 0.9300 .
N202 C204 1.465(9) .
N202 C203 1.467(9) .
C203 H20A 0.9600 .
C203 H20B 0.9600 .
C203 H20C 0.9600 .
C204 H20D 0.9600 .
C204 H20E 0.9600 .
C204 H20F 0.9600 .

loop_
_geom_torsion_atom_site_label_1
_geom_torsion_atom_site_label_2
_geom_torsion_atom_site_label_3
_geom_torsion_atom_site_label_4
_geom_torsion
_geom_torsion_site_symmetry_1
_geom_torsion_site_symmetry_4
C1 Pt1 Pt2 C2 -6.5(9) . .
Pt7 Pt1 Pt2 C2 175.1(8) . .
Pt6 Pt1 Pt2 C2 -116.1(8) 7 .
Pt4 Pt1 Pt2 C2 -153.6(8) 7 .
Pt5 Pt1 Pt2 C2 106.2(8) . .
Pt3 Pt1 Pt2 C2 143.4(8) . .
Cd3 Pt1 Pt2 C2 173.3(8) . .
Cd2 Pt1 Pt2 C2 83.0(8) . .
Cd1 Pt1 Pt2 C2 39.0(8) . .
Cd5 Pt1 Pt2 C2 -95.7(8) 7 .
Cd4 Pt1 Pt2 C2 -50.8(8) 7 .
C1 Pt1 Pt2 Pt7 178.4(4) . .
Pt6 Pt1 Pt2 Pt7 68.813(12) 7 .
Pt4 Pt1 Pt2 Pt7 31.305(14) 7 .
Pt5 Pt1 Pt2 Pt7 -68.901(12) . .
Pt3 Pt1 Pt2 Pt7 -31.642(14) . .
Cd3 Pt1 Pt2 Pt7 -1.81(7) . .
Cd2 Pt1 Pt2 Pt7 -92.10(2) . .
Cd1 Pt1 Pt2 Pt7 -136.11(2) . .
Cd5 Pt1 Pt2 Pt7 89.22(2) 7 .
Cd4 Pt1 Pt2 Pt7 134.16(2) 7 .
C1 Pt1 Pt2 Pt3 144.8(4) . 7
Pt7 Pt1 Pt2 Pt3 -33.597(14) . 7
Pt6 Pt1 Pt2 Pt3 35.216(17) 7 7
Pt4 Pt1 Pt2 Pt3 -2.29(2) 7 7
Pt5 Pt1 Pt2 Pt3 -102.50(2) . 7
Pt3 Pt1 Pt2 Pt3 -65.24(2) . 7
Cd3 Pt1 Pt2 Pt3 -35.41(8) . 7
Cd2 Pt1 Pt2 Pt3 -125.70(2) . 7
Cd1 Pt1 Pt2 Pt3 -169.71(3) . 7
Cd5 Pt1 Pt2 Pt3 55.62(3) 7 7
Cd4 Pt1 Pt2 Pt3 100.56(3) 7 7
C1 Pt1 Pt2 Pt4 -148.8(4) . .
Pt7 Pt1 Pt2 Pt4 32.854(15) . .
Pt6 Pt1 Pt2 Pt4 101.67(2) 7 .
Pt4 Pt1 Pt2 Pt4 64.16(2) 7 .
Pt5 Pt1 Pt2 Pt4 -36.047(17) . .
Pt3 Pt1 Pt2 Pt4 1.21(2) . .
Cd3 Pt1 Pt2 Pt4 31.04(8) . .
Cd2 Pt1 Pt2 Pt4 -59.25(3) . .
Cd1 Pt1 Pt2 Pt4 -103.26(3) . .
Cd5 Pt1 Pt2 Pt4 122.07(2) 7 .
Cd4 Pt1 Pt2 Pt4 167.01(3) 7 .
C1 Pt1 Pt2 Cd1 -45.5(4) . .
Pt7 Pt1 Pt2 Cd1 136.11(2) . .
Pt6 Pt1 Pt2 Cd1 -155.08(3) 7 .
Pt4 Pt1 Pt2 Cd1 167.42(3) 7 .
Pt5 Pt1 Pt2 Cd1 67.21(2) . .
Pt3 Pt1 Pt2 Cd1 104.47(3) . .
Cd3 Pt1 Pt2 Cd1 134.30(8) . .
Cd2 Pt1 Pt2 Cd1 44.01(3) . .
Cd5 Pt1 Pt2 Cd1 -134.67(3) 7 .
Cd4 Pt1 Pt2 Cd1 -89.73(3) 7 .
C1 Pt1 Pt2 Cd4 44.2(4) . 7
Pt7 Pt1 Pt2 Cd4 -134.16(2) . 7
Pt6 Pt1 Pt2 Cd4 -65.34(2) 7 7
Pt4 Pt1 Pt2 Cd4 -102.85(3) 7 7
Pt5 Pt1 Pt2 Cd4 156.94(3) . 7
Pt3 Pt1 Pt2 Cd4 -165.80(3) . 7
Cd3 Pt1 Pt2 Cd4 -135.97(8) . 7
Cd2 Pt1 Pt2 Cd4 133.74(3) . 7
Cd1 Pt1 Pt2 Cd4 89.73(3) . 7
Cd5 Pt1 Pt2 Cd4 -44.94(3) 7 7
C1 Pt1 Pt2 Pt6 109.6(4) . 7
Pt7 Pt1 Pt2 Pt6 -68.813(12) . 7
Pt4 Pt1 Pt2 Pt6 -37.507(17) 7 7
Pt5 Pt1 Pt2 Pt6 -137.713(18) . 7
Pt3 Pt1 Pt2 Pt6 -100.455(19) . 7
Cd3 Pt1 Pt2 Pt6 -70.63(8) . 7
Cd2 Pt1 Pt2 Pt6 -160.92(2) . 7
Cd1 Pt1 Pt2 Pt6 155.08(3) . 7
Cd5 Pt1 Pt2 Pt6 20.40(2) 7 7
Cd4 Pt1 Pt2 Pt6 65.34(2) 7 7
C1 Pt1 Pt2 Pt5 -112.7(4) . .
Pt7 Pt1 Pt2 Pt5 68.901(12) . .
Pt6 Pt1 Pt2 Pt5 137.713(18) 7 .
Pt4 Pt1 Pt2 Pt5 100.206(19) 7 .
Pt3 Pt1 Pt2 Pt5 37.259(17) . .
Cd3 Pt1 Pt2 Pt5 67.09(7) . .
Cd2 Pt1 Pt2 Pt5 -23.20(2) . .
Cd1 Pt1 Pt2 Pt5 -67.21(2) . .
Cd5 Pt1 Pt2 Pt5 158.12(2) 7 .
Cd4 Pt1 Pt2 Pt5 -156.94(3) 7 .
C1 Pt1 Pt3 C3 0.3(9) . .
Pt7 Pt1 Pt3 C3 179.2(7) . .
Pt6 Pt1 Pt3 C3 147.8(7) 7 .
Pt4 Pt1 Pt3 C3 110.4(7) 7 .
Pt2 Pt1 Pt3 C3 -149.1(7) . .
Pt5 Pt1 Pt3 C3 -111.7(7) . .
Cd3 Pt1 Pt3 C3 42.4(7) . .
Cd2 Pt1 Pt3 C3 -44.3(7) . .
Cd1 Pt1 Pt3 C3 -89.3(7) . .
Cd5 Pt1 Pt3 C3 90.1(7) 7 .
Cd4 Pt1 Pt3 C3 179.6(7) 7 .
C1 Pt1 Pt3 Pt7 -179.0(4) . .
Pt6 Pt1 Pt3 Pt7 -31.466(14) 7 .
Pt4 Pt1 Pt3 Pt7 -68.876(12) 7 .
Pt2 Pt1 Pt3 Pt7 31.707(14) . .
Pt5 Pt1 Pt3 Pt7 69.111(13) . .
Cd3 Pt1 Pt3 Pt7 -136.81(2) . .
Cd2 Pt1 Pt3 Pt7 136.48(2) . .
Cd1 Pt1 Pt3 Pt7 91.45(2) . .
Cd5 Pt1 Pt3 Pt7 -89.15(2) 7 .
Cd4 Pt1 Pt3 Pt7 0.34(6) 7 .
C1 Pt1 Pt3 Pt6 148.2(4) . .
Pt7 Pt1 Pt3 Pt6 -32.821(15) . .
Pt6 Pt1 Pt3 Pt6 -64.29(2) 7 .
Pt4 Pt1 Pt3 Pt6 -101.70(2) 7 .
Pt2 Pt1 Pt3 Pt6 -1.11(2) . .
Pt5 Pt1 Pt3 Pt6 36.290(17) . .
Cd3 Pt1 Pt3 Pt6 -169.63(3) . .
Cd2 Pt1 Pt3 Pt6 103.66(3) . .
Cd1 Pt1 Pt3 Pt6 58.63(3) . .
Cd5 Pt1 Pt3 Pt6 -121.97(2) 7 .
Cd4 Pt1 Pt3 Pt6 -32.48(7) 7 .
C1 Pt1 Pt3 Pt2 -145.7(4) . 7
Pt7 Pt1 Pt3 Pt2 33.269(14) . 7
Pt6 Pt1 Pt3 Pt2 1.80(2) 7 7
Pt4 Pt1 Pt3 Pt2 -35.608(17) 7 7
Pt2 Pt1 Pt3 Pt2 64.98(2) . 7
Pt5 Pt1 Pt3 Pt2 102.38(2) . 7
Cd3 Pt1 Pt3 Pt2 -103.54(3) . 7
Cd2 Pt1 Pt3 Pt2 169.75(3) . 7
Cd1 Pt1 Pt3 Pt2 124.72(2) . 7
Cd5 Pt1 Pt3 Pt2 -55.88(3) 7 7
Cd4 Pt1 Pt3 Pt2 33.61(7) 7 7
C1 Pt1 Pt3 Cd3 -42.1(4) . .
Pt7 Pt1 Pt3 Cd3 136.81(2) . .
Pt6 Pt1 Pt3 Cd3 105.34(3) 7 .
Pt4 Pt1 Pt3 Cd3 67.93(2) 7 .
Pt2 Pt1 Pt3 Cd3 168.52(3) . .
Pt5 Pt1 Pt3 Cd3 -154.08(3) . .
Cd2 Pt1 Pt3 Cd3 -86.71(3) . .
Cd1 Pt1 Pt3 Cd3 -131.74(3) . .
Cd5 Pt1 Pt3 Cd3 47.66(3) 7 .
Cd4 Pt1 Pt3 Cd3 137.15(7) 7 .
C1 Pt1 Pt3 Cd2 44.6(4) . .
Pt7 Pt1 Pt3 Cd2 -136.48(2) . .
Pt6 Pt1 Pt3 Cd2 -167.94(3) 7 .
Pt4 Pt1 Pt3 Cd2 154.65(3) 7 .
Pt2 Pt1 Pt3 Cd2 -104.77(3) . .
Pt5 Pt1 Pt3 Cd2 -67.37(2) . .
Cd3 Pt1 Pt3 Cd2 86.71(3) . .
Cd1 Pt1 Pt3 Cd2 -45.03(3) . .
Cd5 Pt1 Pt3 Cd2 134.37(3) 7 .
Cd4 Pt1 Pt3 Cd2 -136.14(7) 7 .
C1 Pt1 Pt3 Pt5 111.9(4) . .
Pt7 Pt1 Pt3 Pt5 -69.111(13) . .
Pt6 Pt1 Pt3 Pt5 -100.577(19) 7 .
Pt4 Pt1 Pt3 Pt5 -137.988(18) 7 .
Pt2 Pt1 Pt3 Pt5 -37.404(17) . .
Cd3 Pt1 Pt3 Pt5 154.08(3) . .
Cd2 Pt1 Pt3 Pt5 67.37(2) . .
Cd1 Pt1 Pt3 Pt5 22.34(2) . .
Cd5 Pt1 Pt3 Pt5 -158.26(3) 7 .
Cd4 Pt1 Pt3 Pt5 -68.77(6) 7 .
C1 Pt1 Pt3 Pt4 -110.1(4) . 7
Pt7 Pt1 Pt3 Pt4 68.876(12) . 7
Pt6 Pt1 Pt3 Pt4 37.411(17) 7 7
Pt2 Pt1 Pt3 Pt4 100.583(19) . 7
Pt5 Pt1 Pt3 Pt4 137.988(18) . 7
Cd3 Pt1 Pt3 Pt4 -67.93(2) . 7
Cd2 Pt1 Pt3 Pt4 -154.65(3) . 7
Cd1 Pt1 Pt3 Pt4 160.33(3) . 7
Cd5 Pt1 Pt3 Pt4 -20.27(2) 7 7
Cd4 Pt1 Pt3 Pt4 69.22(6) 7 7
C2 Pt2 Pt4 C4 -19.7(7) . .
Pt7 Pt2 Pt4 C4 168.8(5) . .
Pt3 Pt2 Pt4 C4 -122.3(5) 7 .
Cd1 Pt2 Pt4 C4 68.0(5) . .
Cd4 Pt2 Pt4 C4 -147.4(5) 7 .
Pt6 Pt2 Pt4 C4 -160.2(5) 7 .
Pt5 Pt2 Pt4 C4 99.8(5) . .
Pt1 Pt2 Pt4 C4 136.7(5) . .
C2 Pt2 Pt4 Pt7 171.4(5) . .
Pt3 Pt2 Pt4 Pt7 68.859(13) 7 .
Cd1 Pt2 Pt4 Pt7 -100.81(2) . .
Cd4 Pt2 Pt4 Pt7 43.76(13) 7 .
Pt6 Pt2 Pt4 Pt7 31.000(15) 7 .
Pt5 Pt2 Pt4 Pt7 -69.005(13) . .
Pt1 Pt2 Pt4 Pt7 -32.174(14) . .
C2 Pt2 Pt4 Pt5 -119.6(5) . .
Pt7 Pt2 Pt4 Pt5 69.005(13) . .
Pt3 Pt2 Pt4 Pt5 137.865(19) 7 .
Cd1 Pt2 Pt4 Pt5 -31.81(2) . .
Cd4 Pt2 Pt4 Pt5 112.77(13) 7 .
Pt6 Pt2 Pt4 Pt5 100.01(2) 7 .
Pt1 Pt2 Pt4 Pt5 36.831(18) . .
C2 Pt2 Pt4 Cd3 71.2(5) . 7
Pt7 Pt2 Pt4 Cd3 -100.18(2) . 7
Pt3 Pt2 Pt4 Cd3 -31.32(2) 7 7
Cd1 Pt2 Pt4 Cd3 159.01(3) . 7
Cd4 Pt2 Pt4 Cd3 -56.42(13) 7 7
Pt6 Pt2 Pt4 Cd3 -69.18(3) 7 7
Pt5 Pt2 Pt4 Cd3 -169.18(3) . 7
Pt1 Pt2 Pt4 Cd3 -132.35(3) . 7
C2 Pt2 Pt4 Cd5 -146.3(5) . .
Pt7 Pt2 Pt4 Cd5 42.28(13) . .
Pt3 Pt2 Pt4 Cd5 111.14(13) 7 .
Cd1 Pt2 Pt4 Cd5 -58.53(14) . .
Cd4 Pt2 Pt4 Cd5 86.04(19) 7 .
Pt6 Pt2 Pt4 Cd5 73.28(13) 7 .
Pt5 Pt2 Pt4 Cd5 -26.73(13) . .
Pt1 Pt2 Pt4 Cd5 10.10(14) . .
C2 Pt2 Pt4 Pt6 -157.3(5) . .
Pt7 Pt2 Pt4 Pt6 31.318(15) . .
Pt3 Pt2 Pt4 Pt6 100.18(2) 7 .
Cd1 Pt2 Pt4 Pt6 -69.49(3) . .
Cd4 Pt2 Pt4 Pt6 75.08(13) 7 .
Pt6 Pt2 Pt4 Pt6 62.32(3) 7 .
Pt5 Pt2 Pt4 Pt6 -37.687(18) . .
Pt1 Pt2 Pt4 Pt6 -0.86(2) . .
C2 Pt2 Pt4 Pt1 139.2(5) . 7
Pt7 Pt2 Pt4 Pt1 -32.224(14) . 7
Pt3 Pt2 Pt4 Pt1 36.636(18) 7 7
Cd1 Pt2 Pt4 Pt1 -133.04(3) . 7
Cd4 Pt2 Pt4 Pt1 11.54(13) 7 7
Pt6 Pt2 Pt4 Pt1 -1.22(3) 7 7
Pt5 Pt2 Pt4 Pt1 -101.23(2) . 7
Pt1 Pt2 Pt4 Pt1 -64.40(2) . 7
C2 Pt2 Pt4 Pt3 102.6(5) . 7
Pt7 Pt2 Pt4 Pt3 -68.859(13) . 7
Cd1 Pt2 Pt4 Pt3 -169.67(3) . 7
Cd4 Pt2 Pt4 Pt3 -25.10(13) 7 7
Pt6 Pt2 Pt4 Pt3 -37.859(18) 7 7
Pt5 Pt2 Pt4 Pt3 -137.865(19) . 7
Pt1 Pt2 Pt4 Pt3 -101.03(2) . 7
C4 Pt4 Pt5 C5 26.5(7) . .
Pt7 Pt4 Pt5 C5 -167.3(5) . .
Pt2 Pt4 Pt5 C5 124.0(5) . .
Cd3 Pt4 Pt5 C5 177.4(5) 7 .
Cd5 Pt4 Pt5 C5 -61.5(5) . .
Pt6 Pt4 Pt5 C5 -98.5(5) . .
Pt1 Pt4 Pt5 C5 -134.6(5) 7 .
Pt3 Pt4 Pt5 C5 161.2(5) 7 .
C4 Pt4 Pt5 Pt7 -166.2(5) . .
Pt2 Pt4 Pt5 Pt7 -68.698(13) . .
Cd3 Pt4 Pt5 Pt7 -15.30(11) 7 .
Cd5 Pt4 Pt5 Pt7 105.73(2) . .
Pt6 Pt4 Pt5 Pt7 68.758(13) . .
Pt1 Pt4 Pt5 Pt7 32.618(14) 7 .
Pt3 Pt4 Pt5 Pt7 -31.509(14) 7 .
C4 Pt4 Pt5 Pt6 125.0(5) . .
Pt7 Pt4 Pt5 Pt6 -68.758(13) . .
Pt2 Pt4 Pt5 Pt6 -137.456(19) . .
Cd3 Pt4 Pt5 Pt6 -84.06(12) 7 .
Cd5 Pt4 Pt5 Pt6 36.97(2) . .
Pt1 Pt4 Pt5 Pt6 -36.140(17) 7 .
Pt3 Pt4 Pt5 Pt6 -100.27(2) 7 .
C4 Pt4 Pt5 Cd1 -65.7(5) . .
Pt7 Pt4 Pt5 Cd1 100.52(2) . .
Pt2 Pt4 Pt5 Cd1 31.82(2) . .
Cd3 Pt4 Pt5 Cd1 85.22(12) 7 .
Cd5 Pt4 Pt5 Cd1 -153.75(3) . .
Pt6 Pt4 Pt5 Cd1 169.28(3) . .
Pt1 Pt4 Pt5 Cd1 133.14(3) 7 .
Pt3 Pt4 Pt5 Cd1 69.01(3) 7 .
C4 Pt4 Pt5 Cd2 -178.1(5) . .
Pt7 Pt4 Pt5 Cd2 -11.89(12) . .
Pt2 Pt4 Pt5 Cd2 -80.59(12) . .
Cd3 Pt4 Pt5 Cd2 -27.19(19) 7 .
Cd5 Pt4 Pt5 Cd2 93.84(12) . .
Pt6 Pt4 Pt5 Cd2 56.87(12) . .
Pt1 Pt4 Pt5 Cd2 20.73(13) 7 .
Pt3 Pt4 Pt5 Cd2 -43.40(13) 7 .
C4 Pt4 Pt5 Pt3 162.3(5) . .
Pt7 Pt4 Pt5 Pt3 -31.523(14) . .
Pt2 Pt4 Pt5 Pt3 -100.22(2) . .
Cd3 Pt4 Pt5 Pt3 -46.82(12) 7 .
Cd5 Pt4 Pt5 Pt3 74.20(3) . .
Pt6 Pt4 Pt5 Pt3 37.234(17) . .
Pt1 Pt4 Pt5 Pt3 1.09(2) 7 .
Pt3 Pt4 Pt5 Pt3 -63.03(2) 7 .
C4 Pt4 Pt5 Pt2 -97.5(5) . .
Pt7 Pt4 Pt5 Pt2 68.698(13) . .
Cd3 Pt4 Pt5 Pt2 53.40(12) 7 .
Cd5 Pt4 Pt5 Pt2 174.42(3) . .
Pt6 Pt4 Pt5 Pt2 137.456(19) . .
Pt1 Pt4 Pt5 Pt2 101.316(19) 7 .
Pt3 Pt4 Pt5 Pt2 37.189(17) 7 .
C4 Pt4 Pt5 Pt1 -134.0(5) . .
Pt7 Pt4 Pt5 Pt1 32.251(13) . .
Pt2 Pt4 Pt5 Pt1 -36.447(17) . .
Cd3 Pt4 Pt5 Pt1 16.95(12) 7 .
Cd5 Pt4 Pt5 Pt1 137.98(3) . .
Pt6 Pt4 Pt5 Pt1 101.009(19) . .
Pt1 Pt4 Pt5 Pt1 64.87(2) 7 .
Pt3 Pt4 Pt5 Pt1 0.74(2) 7 .
C3 Pt3 Pt5 C5 -1.0(7) . .
Pt7 Pt3 Pt5 C5 156.5(5) . .
Pt6 Pt3 Pt5 C5 85.7(5) . .
Pt2 Pt3 Pt5 C5 124.9(5) 7 .
Cd3 Pt3 Pt5 C5 -109.3(5) . .
Cd2 Pt3 Pt5 C5 -60.3(5) . .
Pt4 Pt3 Pt5 C5 -173.1(5) 7 .
Pt1 Pt3 Pt5 C5 -135.8(5) . .
C3 Pt3 Pt5 Pt7 -157.5(5) . .
Pt6 Pt3 Pt5 Pt7 -70.831(14) . .
Pt2 Pt3 Pt5 Pt7 -31.623(15) 7 .
Cd3 Pt3 Pt5 Pt7 94.21(3) . .
Cd2 Pt3 Pt5 Pt7 143.17(2) . .
Pt4 Pt3 Pt5 Pt7 30.350(14) 7 .
Pt1 Pt3 Pt5 Pt7 67.679(13) . .
C3 Pt3 Pt5 Pt6 -86.7(5) . .
Pt7 Pt3 Pt5 Pt6 70.831(14) . .
Pt2 Pt3 Pt5 Pt6 39.208(19) 7 .
Cd3 Pt3 Pt5 Pt6 165.04(3) . .
Cd2 Pt3 Pt5 Pt6 -146.00(3) . .
Pt4 Pt3 Pt5 Pt6 101.18(2) 7 .
Pt1 Pt3 Pt5 Pt6 138.510(19) . .
C3 Pt3 Pt5 Pt4 -125.5(5) . .
Pt7 Pt3 Pt5 Pt4 31.971(14) . .
Pt6 Pt3 Pt5 Pt4 -38.861(18) . .
Pt2 Pt3 Pt5 Pt4 0.35(2) 7 .
Cd3 Pt3 Pt5 Pt4 126.18(3) . .
Cd2 Pt3 Pt5 Pt4 175.14(3) . .
Pt4 Pt3 Pt5 Pt4 62.32(2) 7 .
Pt1 Pt3 Pt5 Pt4 99.65(2) . .
C3 Pt3 Pt5 Cd1 108.5(5) . .
Pt7 Pt3 Pt5 Cd1 -94.05(3) . .
Pt6 Pt3 Pt5 Cd1 -164.88(3) . .
Pt2 Pt3 Pt5 Cd1 -125.68(3) 7 .
Cd3 Pt3 Pt5 Cd1 0.16(4) . .
Cd2 Pt3 Pt5 Cd1 49.11(3) . .
Pt4 Pt3 Pt5 Cd1 -63.70(3) 7 .
Pt1 Pt3 Pt5 Cd1 -26.37(3) . .
C3 Pt3 Pt5 Cd2 59.4(5) . .
Pt7 Pt3 Pt5 Cd2 -143.17(2) . .
Pt6 Pt3 Pt5 Cd2 146.00(3) . .
Pt2 Pt3 Pt5 Cd2 -174.79(3) 7 .
Cd3 Pt3 Pt5 Cd2 -48.96(3) . .
Pt4 Pt3 Pt5 Cd2 -112.82(3) 7 .
Pt1 Pt3 Pt5 Cd2 -75.49(2) . .
C3 Pt3 Pt5 Pt2 172.5(5) . .
Pt7 Pt3 Pt5 Pt2 -30.012(14) . .
Pt6 Pt3 Pt5 Pt2 -100.84(2) . .
Pt2 Pt3 Pt5 Pt2 -61.63(2) 7 .
Cd3 Pt3 Pt5 Pt2 64.20(3) . .
Cd2 Pt3 Pt5 Pt2 113.15(3) . .
Pt4 Pt3 Pt5 Pt2 0.34(2) 7 .
Pt1 Pt3 Pt5 Pt2 37.667(17) . .
C3 Pt3 Pt5 Pt1 134.8(5) . .
Pt7 Pt3 Pt5 Pt1 -67.679(13) . .
Pt6 Pt3 Pt5 Pt1 -138.510(19) . .
Pt2 Pt3 Pt5 Pt1 -99.30(2) 7 .
Cd3 Pt3 Pt5 Pt1 26.53(3) . .
Cd2 Pt3 Pt5 Pt1 75.49(2) . .
Pt4 Pt3 Pt5 Pt1 -37.329(17) 7 .
C2 Pt2 Pt5 C5 1.5(7) . .
Pt7 Pt2 Pt5 C5 -156.6(6) . .
Pt3 Pt2 Pt5 C5 -124.9(5) 7 .
Pt4 Pt2 Pt5 C5 -85.6(5) . .
Cd1 Pt2 Pt5 C5 58.8(6) . .
Cd4 Pt2 Pt5 C5 108.6(6) 7 .
Pt6 Pt2 Pt5 C5 173.0(5) 7 .
Pt1 Pt2 Pt5 C5 135.4(6) . .
C2 Pt2 Pt5 Pt7 158.1(5) . .
Pt3 Pt2 Pt5 Pt7 31.710(15) 7 .
Pt4 Pt2 Pt5 Pt7 70.953(13) . .
Cd1 Pt2 Pt5 Pt7 -144.58(3) . .
Cd4 Pt2 Pt5 Pt7 -94.80(3) 7 .
Pt6 Pt2 Pt5 Pt7 -30.378(14) 7 .
Pt1 Pt2 Pt5 Pt7 -67.999(13) . .
C2 Pt2 Pt5 Pt6 126.2(5) . .
Pt7 Pt2 Pt5 Pt6 -31.893(14) . .
Pt3 Pt2 Pt5 Pt6 -0.18(2) 7 .
Pt4 Pt2 Pt5 Pt6 39.059(18) . .
Cd1 Pt2 Pt5 Pt6 -176.48(3) . .
Cd4 Pt2 Pt5 Pt6 -126.70(3) 7 .
Pt6 Pt2 Pt5 Pt6 -62.27(2) 7 .
Pt1 Pt2 Pt5 Pt6 -99.89(2) . .
C2 Pt2 Pt5 Pt4 87.1(5) . .
Pt7 Pt2 Pt5 Pt4 -70.953(13) . .
Pt3 Pt2 Pt5 Pt4 -39.243(18) 7 .
Cd1 Pt2 Pt5 Pt4 144.47(3) . .
Cd4 Pt2 Pt5 Pt4 -165.76(3) 7 .
Pt6 Pt2 Pt5 Pt4 -101.331(19) 7 .
Pt1 Pt2 Pt5 Pt4 -138.951(19) . .
C2 Pt2 Pt5 Cd1 -57.3(5) . .
Pt7 Pt2 Pt5 Cd1 144.58(3) . .
Pt3 Pt2 Pt5 Cd1 176.29(3) 7 .
Pt4 Pt2 Pt5 Cd1 -144.47(3) . .
Cd4 Pt2 Pt5 Cd1 49.78(4) 7 .
Pt6 Pt2 Pt5 Cd1 114.20(3) 7 .
Pt1 Pt2 Pt5 Cd1 76.58(3) . .
C2 Pt2 Pt5 Cd2 -107.0(5) . .
Pt7 Pt2 Pt5 Cd2 94.87(3) . .
Pt3 Pt2 Pt5 Cd2 126.58(3) 7 .
Pt4 Pt2 Pt5 Cd2 165.82(3) . .
Cd1 Pt2 Pt5 Cd2 -49.72(3) . .
Cd4 Pt2 Pt5 Cd2 0.06(4) 7 .
Pt6 Pt2 Pt5 Cd2 64.49(3) 7 .
Pt1 Pt2 Pt5 Cd2 26.87(3) . .
C2 Pt2 Pt5 Pt3 -171.8(5) . .
Pt7 Pt2 Pt5 Pt3 30.073(14) . .
Pt3 Pt2 Pt5 Pt3 61.78(2) 7 .
Pt4 Pt2 Pt5 Pt3 101.026(19) . .
Cd1 Pt2 Pt5 Pt3 -114.51(3) . .
Cd4 Pt2 Pt5 Pt3 -64.73(3) 7 .
Pt6 Pt2 Pt5 Pt3 -0.31(2) 7 .
Pt1 Pt2 Pt5 Pt3 -37.926(17) . .
C2 Pt2 Pt5 Pt1 -133.9(5) . .
Pt7 Pt2 Pt5 Pt1 67.999(13) . .
Pt3 Pt2 Pt5 Pt1 99.71(2) 7 .
Pt4 Pt2 Pt5 Pt1 138.951(19) . .
Cd1 Pt2 Pt5 Pt1 -76.58(3) . .
Cd4 Pt2 Pt5 Pt1 -26.80(3) 7 .
Pt6 Pt2 Pt5 Pt1 37.621(17) 7 .
C1 Pt1 Pt5 C5 -1.9(9) . .
Pt7 Pt1 Pt5 C5 179.0(8) . .
Pt6 Pt1 Pt5 C5 -149.8(8) 7 .
Pt4 Pt1 Pt5 C5 147.5(8) 7 .
Pt2 Pt1 Pt5 C5 -112.1(8) . .
Pt3 Pt1 Pt5 C5 110.2(8) . .
Cd3 Pt1 Pt5 C5 87.2(8) . .
Cd2 Pt1 Pt5 C5 41.8(8) . .
Cd1 Pt1 Pt5 C5 -44.5(8) . .
Cd5 Pt1 Pt5 C5 178.6(8) 7 .
Cd4 Pt1 Pt5 C5 -92.2(8) 7 .
C1 Pt1 Pt5 Pt7 179.1(4) . .
Pt6 Pt1 Pt5 Pt7 31.205(14) 7 .
Pt4 Pt1 Pt5 Pt7 -31.552(14) 7 .
Pt2 Pt1 Pt5 Pt7 68.909(13) . .
Pt3 Pt1 Pt5 Pt7 -68.845(12) . .
Cd3 Pt1 Pt5 Pt7 -91.85(2) . .
Cd2 Pt1 Pt5 Pt7 -137.27(2) . .
Cd1 Pt1 Pt5 Pt7 136.44(3) . .
Cd5 Pt1 Pt5 Pt7 -0.43(6) 7 .
Cd4 Pt1 Pt5 Pt7 88.76(2) 7 .
C1 Pt1 Pt5 Pt6 -148.4(4) . .
Pt7 Pt1 Pt5 Pt6 32.517(15) . .
Pt6 Pt1 Pt5 Pt6 63.72(2) 7 .
Pt4 Pt1 Pt5 Pt6 0.97(2) 7 .
Pt2 Pt1 Pt5 Pt6 101.43(2) . .
Pt3 Pt1 Pt5 Pt6 -36.327(18) . .
Cd3 Pt1 Pt5 Pt6 -59.33(3) . .
Cd2 Pt1 Pt5 Pt6 -104.75(3) . .
Cd1 Pt1 Pt5 Pt6 168.96(3) . .
Cd5 Pt1 Pt5 Pt6 32.08(7) 7 .
Cd4 Pt1 Pt5 Pt6 121.28(2) 7 .
C1 Pt1 Pt5 Pt4 146.1(4) . .
Pt7 Pt1 Pt5 Pt4 -33.011(14) . .
Pt6 Pt1 Pt5 Pt4 -1.81(2) 7 .
Pt4 Pt1 Pt5 Pt4 -64.56(2) 7 .
Pt2 Pt1 Pt5 Pt4 35.898(17) . .
Pt3 Pt1 Pt5 Pt4 -101.856(19) . .
Cd3 Pt1 Pt5 Pt4 -124.86(2) . .
Cd2 Pt1 Pt5 Pt4 -170.28(3) . .
Cd1 Pt1 Pt5 Pt4 103.43(3) . .
Cd5 Pt1 Pt5 Pt4 -33.44(7) 7 .
Cd4 Pt1 Pt5 Pt4 55.75(3) 7 .
C1 Pt1 Pt5 Cd1 42.6(4) . .
Pt7 Pt1 Pt5 Cd1 -136.44(3) . .
Pt6 Pt1 Pt5 Cd1 -105.23(3) 7 .
Pt4 Pt1 Pt5 Cd1 -167.99(3) 7 .
Pt2 Pt1 Pt5 Cd1 -67.53(2) . .
Pt3 Pt1 Pt5 Cd1 154.72(3) . .
Cd3 Pt1 Pt5 Cd1 131.71(3) . .
Cd2 Pt1 Pt5 Cd1 86.29(3) . .
Cd5 Pt1 Pt5 Cd1 -136.87(7) 7 .
Cd4 Pt1 Pt5 Cd1 -47.68(3) 7 .
C1 Pt1 Pt5 Cd2 -43.7(4) . .
Pt7 Pt1 Pt5 Cd2 137.27(2) . .
Pt6 Pt1 Pt5 Cd2 168.47(3) 7 .
Pt4 Pt1 Pt5 Cd2 105.72(3) 7 .
Pt2 Pt1 Pt5 Cd2 -153.82(3) . .
Pt3 Pt1 Pt5 Cd2 68.42(2) . .
Cd3 Pt1 Pt5 Cd2 45.42(3) . .
Cd1 Pt1 Pt5 Cd2 -86.29(3) . .
Cd5 Pt1 Pt5 Cd2 136.84(7) 7 .
Cd4 Pt1 Pt5 Cd2 -133.97(3) 7 .
C1 Pt1 Pt5 Pt3 -112.1(4) . .
Pt7 Pt1 Pt5 Pt3 68.845(12) . .
Pt6 Pt1 Pt5 Pt3 100.050(19) 7 .
Pt4 Pt1 Pt5 Pt3 37.293(17) 7 .
Pt2 Pt1 Pt5 Pt3 137.753(18) . .
Cd3 Pt1 Pt5 Pt3 -23.00(2) . .
Cd2 Pt1 Pt5 Pt3 -68.42(2) . .
Cd1 Pt1 Pt5 Pt3 -154.72(3) . .
Cd5 Pt1 Pt5 Pt3 68.41(6) 7 .
Cd4 Pt1 Pt5 Pt3 157.61(2) 7 .
C1 Pt1 Pt5 Pt2 110.2(4) . .
Pt7 Pt1 Pt5 Pt2 -68.909(13) . .
Pt6 Pt1 Pt5 Pt2 -37.704(17) 7 .
Pt4 Pt1 Pt5 Pt2 -100.461(19) 7 .
Pt3 Pt1 Pt5 Pt2 -137.753(18) . .
Cd3 Pt1 Pt5 Pt2 -160.76(3) . .
Cd2 Pt1 Pt5 Pt2 153.82(3) . .
Cd1 Pt1 Pt5 Pt2 67.53(2) . .
Cd5 Pt1 Pt5 Pt2 -69.34(6) 7 .
Cd4 Pt1 Pt5 Pt2 19.85(2) 7 .
C3 Pt3 Pt6 C6 25.5(6) . .
Pt7 Pt3 Pt6 C6 -166.7(5) . .
Pt2 Pt3 Pt6 C6 124.5(5) 7 .
Cd3 Pt3 Pt6 C6 -179.5(5) . .
Cd2 Pt3 Pt6 C6 -67.3(5) . .
Pt5 Pt3 Pt6 C6 -97.7(5) . .
Pt4 Pt3 Pt6 C6 162.3(5) 7 .
Pt1 Pt3 Pt6 C6 -134.7(5) . .
C3 Pt3 Pt6 Pt7 -167.8(4) . .
Pt2 Pt3 Pt6 Pt7 -68.718(13) 7 .
Cd3 Pt3 Pt6 Pt7 -12.80(11) . .
Cd2 Pt3 Pt6 Pt7 99.47(2) . .
Pt5 Pt3 Pt6 Pt7 69.032(13) . .
Pt4 Pt3 Pt6 Pt7 -30.925(14) 7 .
Pt1 Pt3 Pt6 Pt7 32.043(14) . .
C3 Pt3 Pt6 Pt5 123.2(4) . .
Pt7 Pt3 Pt6 Pt5 -69.032(13) . .
Pt2 Pt3 Pt6 Pt5 -137.75(2) 7 .
Cd3 Pt3 Pt6 Pt5 -81.83(11) . .
Cd2 Pt3 Pt6 Pt5 30.44(2) . .
Pt4 Pt3 Pt6 Pt5 -99.957(19) 7 .
Pt1 Pt3 Pt6 Pt5 -36.989(18) . .
C3 Pt3 Pt6 Cd4 -61.4(4) . .
Pt7 Pt3 Pt6 Cd4 106.40(3) . .
Pt2 Pt3 Pt6 Cd4 37.68(2) 7 .
Cd3 Pt3 Pt6 Cd4 93.60(11) . .
Cd2 Pt3 Pt6 Cd4 -154.13(3) . .
Pt5 Pt3 Pt6 Cd4 175.43(3) . .
Pt4 Pt3 Pt6 Cd4 75.47(3) 7 .
Pt1 Pt3 Pt6 Cd4 138.44(3) . .
C3 Pt3 Pt6 Cd5 148.4(5) . .
Pt7 Pt3 Pt6 Cd5 -43.80(14) . .
Pt2 Pt3 Pt6 Cd5 -112.52(14) 7 .
Cd3 Pt3 Pt6 Cd5 -56.6(2) . .
Cd2 Pt3 Pt6 Cd5 55.66(15) . .
Pt5 Pt3 Pt6 Cd5 25.23(14) . .
Pt4 Pt3 Pt6 Cd5 -74.73(14) 7 .
Pt1 Pt3 Pt6 Cd5 -11.76(15) . .
C3 Pt3 Pt6 Pt4 160.8(4) . .
Pt7 Pt3 Pt6 Pt4 -31.437(15) . .
Pt2 Pt3 Pt6 Pt4 -100.15(2) 7 .
Cd3 Pt3 Pt6 Pt4 -44.23(12) . .
Cd2 Pt3 Pt6 Pt4 68.03(3) . .
Pt5 Pt3 Pt6 Pt4 37.595(18) . .
Pt4 Pt3 Pt6 Pt4 -62.36(2) 7 .
Pt1 Pt3 Pt6 Pt4 0.61(2) . .
C3 Pt3 Pt6 Pt1 -135.1(4) . 7
Pt7 Pt3 Pt6 Pt1 32.689(14) . 7
Pt2 Pt3 Pt6 Pt1 -36.029(17) 7 7
Cd3 Pt3 Pt6 Pt1 19.89(12) . 7
Cd2 Pt3 Pt6 Pt1 132.16(3) . 7
Pt5 Pt3 Pt6 Pt1 101.72(2) . 7
Pt4 Pt3 Pt6 Pt1 1.76(2) 7 7
Pt1 Pt3 Pt6 Pt1 64.73(2) . 7
C3 Pt3 Pt6 Pt2 -99.1(4) . 7
Pt7 Pt3 Pt6 Pt2 68.718(13) . 7
Cd3 Pt3 Pt6 Pt2 55.92(11) . 7
Cd2 Pt3 Pt6 Pt2 168.18(3) . 7
Pt5 Pt3 Pt6 Pt2 137.75(2) . 7
Pt4 Pt3 Pt6 Pt2 37.793(18) 7 7
Pt1 Pt3 Pt6 Pt2 100.76(2) . 7
C5 Pt5 Pt6 C6 -24.4(7) . .
Pt7 Pt5 Pt6 C6 167.1(5) . .
Pt4 Pt5 Pt6 C6 -124.1(5) . .
Cd1 Pt5 Pt6 C6 -175.0(5) . .
Cd2 Pt5 Pt6 C6 67.1(5) . .
Pt3 Pt5 Pt6 C6 98.2(5) . .
Pt2 Pt5 Pt6 C6 -161.5(5) . .
Pt1 Pt5 Pt6 C6 135.3(5) . .
C5 Pt5 Pt6 Pt7 168.5(5) . .
Pt4 Pt5 Pt6 Pt7 68.812(13) . .
Cd1 Pt5 Pt6 Pt7 17.94(12) . .
Cd2 Pt5 Pt6 Pt7 -99.95(2) . .
Pt3 Pt5 Pt6 Pt7 -68.916(13) . .
Pt2 Pt5 Pt6 Pt7 31.396(14) . .
Pt1 Pt5 Pt6 Pt7 -31.784(14) . .
C5 Pt5 Pt6 Pt3 -122.6(5) . .
Pt7 Pt5 Pt6 Pt3 68.916(13) . .
Pt4 Pt5 Pt6 Pt3 137.727(19) . .
Cd1 Pt5 Pt6 Pt3 86.86(12) . .
Cd2 Pt5 Pt6 Pt3 -31.04(2) . .
Pt2 Pt5 Pt6 Pt3 100.31(2) . .
Pt1 Pt5 Pt6 Pt3 37.132(18) . .
C5 Pt5 Pt6 Cd4 -144.1(5) . .
Pt7 Pt5 Pt6 Cd4 47.49(13) . .
Pt4 Pt5 Pt6 Cd4 116.30(14) . .
Cd1 Pt5 Pt6 Cd4 65.4(2) . .
Cd2 Pt5 Pt6 Cd4 -52.46(14) . .
Pt3 Pt5 Pt6 Cd4 -21.42(13) . .
Pt2 Pt5 Pt6 Cd4 78.89(14) . .
Pt1 Pt5 Pt6 Cd4 15.71(14) . .
C5 Pt5 Pt6 Cd5 62.4(5) . .
Pt7 Pt5 Pt6 Cd5 -106.08(3) . .
Pt4 Pt5 Pt6 Cd5 -37.27(2) . .
Cd1 Pt5 Pt6 Cd5 -88.14(12) . .
Cd2 Pt5 Pt6 Cd5 153.96(3) . .
Pt3 Pt5 Pt6 Cd5 -175.00(3) . .
Pt2 Pt5 Pt6 Cd5 -74.69(3) . .
Pt1 Pt5 Pt6 Cd5 -137.87(3) . .
C5 Pt5 Pt6 Pt4 99.6(5) . .
Pt7 Pt5 Pt6 Pt4 -68.812(13) . .
Cd1 Pt5 Pt6 Pt4 -50.87(12) . .
Cd2 Pt5 Pt6 Pt4 -168.76(3) . .
Pt3 Pt5 Pt6 Pt4 -137.727(19) . .
Pt2 Pt5 Pt6 Pt4 -37.416(17) . .
Pt1 Pt5 Pt6 Pt4 -100.60(2) . .
C5 Pt5 Pt6 Pt1 136.1(5) . 7
Pt7 Pt5 Pt6 Pt1 -32.361(14) . 7
Pt4 Pt5 Pt6 Pt1 36.451(18) . 7
Cd1 Pt5 Pt6 Pt1 -14.42(13) . 7
Cd2 Pt5 Pt6 Pt1 -132.31(3) . 7
Pt3 Pt5 Pt6 Pt1 -101.28(2) . 7
Pt2 Pt5 Pt6 Pt1 -0.97(2) . 7
Pt1 Pt5 Pt6 Pt1 -64.14(2) . 7
C5 Pt5 Pt6 Pt2 -160.0(5) . 7
Pt7 Pt5 Pt6 Pt2 31.555(15) . 7
Pt4 Pt5 Pt6 Pt2 100.37(2) . 7
Cd1 Pt5 Pt6 Pt2 49.50(12) . 7
Cd2 Pt5 Pt6 Pt2 -68.40(3) . 7
Pt3 Pt5 Pt6 Pt2 -37.361(18) . 7
Pt2 Pt5 Pt6 Pt2 62.95(3) . 7
Pt1 Pt5 Pt6 Pt2 -0.23(3) . 7
C4 Pt4 Pt6 C6 -1.5(8) . .
Pt7 Pt4 Pt6 C6 154.6(5) . .
Pt2 Pt4 Pt6 C6 122.8(5) . .
Pt5 Pt4 Pt6 C6 83.3(5) . .
Cd3 Pt4 Pt6 C6 -111.3(5) 7 .
Cd5 Pt4 Pt6 C6 -54.6(5) . .
Pt1 Pt4 Pt6 C6 -137.2(5) 7 .
Pt3 Pt4 Pt6 C6 -175.2(5) 7 .
C4 Pt4 Pt6 Pt7 -156.1(6) . .
Pt2 Pt4 Pt6 Pt7 -31.806(15) . .
Pt5 Pt4 Pt6 Pt7 -71.270(13) . .
Cd3 Pt4 Pt6 Pt7 94.18(3) 7 .
Cd5 Pt4 Pt6 Pt7 150.82(3) . .
Pt1 Pt4 Pt6 Pt7 68.281(13) 7 .
Pt3 Pt4 Pt6 Pt7 30.220(14) 7 .
C4 Pt4 Pt6 Pt3 -124.1(6) . .
Pt7 Pt4 Pt6 Pt3 31.961(15) . .
Pt2 Pt4 Pt6 Pt3 0.15(3) . .
Pt5 Pt4 Pt6 Pt3 -39.309(18) . .
Cd3 Pt4 Pt6 Pt3 126.14(3) 7 .
Cd5 Pt4 Pt6 Pt3 -177.22(3) . .
Pt1 Pt4 Pt6 Pt3 100.24(2) 7 .
Pt3 Pt4 Pt6 Pt3 62.18(2) 7 .
C4 Pt4 Pt6 Pt5 -84.8(6) . .
Pt7 Pt4 Pt6 Pt5 71.270(13) . .
Pt2 Pt4 Pt6 Pt5 39.464(19) . .
Cd3 Pt4 Pt6 Pt5 165.45(3) 7 .
Cd5 Pt4 Pt6 Pt5 -137.91(3) . .
Pt1 Pt4 Pt6 Pt5 139.551(19) 7 .
Pt3 Pt4 Pt6 Pt5 101.490(19) 7 .
C4 Pt4 Pt6 Cd4 108.6(6) . .
Pt7 Pt4 Pt6 Cd4 -95.33(3) . .
Pt2 Pt4 Pt6 Cd4 -127.14(3) . .
Pt5 Pt4 Pt6 Cd4 -166.60(3) . .
Cd3 Pt4 Pt6 Cd4 -1.15(4) 7 .
Cd5 Pt4 Pt6 Cd4 55.49(4) . .
Pt1 Pt4 Pt6 Cd4 -27.05(3) 7 .
Pt3 Pt4 Pt6 Cd4 -65.11(3) 7 .
C4 Pt4 Pt6 Cd5 53.1(6) . .
Pt7 Pt4 Pt6 Cd5 -150.82(3) . .
Pt2 Pt4 Pt6 Cd5 177.38(3) . .
Pt5 Pt4 Pt6 Cd5 137.91(3) . .
Cd3 Pt4 Pt6 Cd5 -56.63(3) 7 .
Pt1 Pt4 Pt6 Cd5 -82.54(3) 7 .
Pt3 Pt4 Pt6 Cd5 -120.60(3) 7 .
C4 Pt4 Pt6 Pt1 135.6(6) . 7
Pt7 Pt4 Pt6 Pt1 -68.281(13) . 7
Pt2 Pt4 Pt6 Pt1 -100.09(2) . 7
Pt5 Pt4 Pt6 Pt1 -139.551(19) . 7
Cd3 Pt4 Pt6 Pt1 25.90(3) 7 7
Cd5 Pt4 Pt6 Pt1 82.54(3) . 7
Pt3 Pt4 Pt6 Pt1 -38.061(17) 7 7
C4 Pt4 Pt6 Pt2 173.6(6) . 7
Pt7 Pt4 Pt6 Pt2 -30.273(14) . 7
Pt2 Pt4 Pt6 Pt2 -62.08(2) . 7
Pt5 Pt4 Pt6 Pt2 -101.543(19) . 7
Cd3 Pt4 Pt6 Pt2 63.91(3) 7 7
Cd5 Pt4 Pt6 Pt2 120.54(3) . 7
Pt1 Pt4 Pt6 Pt2 38.007(17) 7 7
Pt3 Pt4 Pt6 Pt2 -0.05(2) 7 7
C1 Pt1 Pt7 Pt1 141(17) . 7
Pt6 Pt1 Pt7 Pt1 143(7) 7 7
Pt4 Pt1 Pt7 Pt1 71(7) 7 7
Pt2 Pt1 Pt7 Pt1 -145(7) . 7
Pt5 Pt1 Pt7 Pt1 -73(7) . 7
Pt3 Pt1 Pt7 Pt1 -1(7) . 7
Cd3 Pt1 Pt7 Pt1 35(7) . 7
Cd2 Pt1 Pt7 Pt1 -37(7) . 7
Cd1 Pt1 Pt7 Pt1 -109(7) . 7
Cd5 Pt1 Pt7 Pt1 107(7) 7 7
Cd4 Pt1 Pt7 Pt1 179(7) 7 7
C1 Pt1 Pt7 Pt6 -2(15) . 7
Pt4 Pt1 Pt7 Pt6 -71.792(16) 7 7
Pt2 Pt1 Pt7 Pt6 72.379(16) . 7
Pt5 Pt1 Pt7 Pt6 144.364(17) . 7
Pt3 Pt1 Pt7 Pt6 -143.986(17) . 7
Cd3 Pt1 Pt7 Pt6 -108.24(2) . 7
Cd2 Pt1 Pt7 Pt6 179.73(2) . 7
Cd1 Pt1 Pt7 Pt6 108.54(2) . 7
Cd5 Pt1 Pt7 Pt6 -35.80(2) 7 7
Cd4 Pt1 Pt7 Pt6 36.15(2) 7 7
C1 Pt1 Pt7 Pt6 178(100) . .
Pt6 Pt1 Pt7 Pt6 180.0 7 .
Pt4 Pt1 Pt7 Pt6 108.208(16) 7 .
Pt2 Pt1 Pt7 Pt6 -107.621(16) . .
Pt5 Pt1 Pt7 Pt6 -35.636(17) . .
Pt3 Pt1 Pt7 Pt6 36.014(17) . .
Cd3 Pt1 Pt7 Pt6 71.76(2) . .
Cd2 Pt1 Pt7 Pt6 -0.27(2) . .
Cd1 Pt1 Pt7 Pt6 -71.46(2) . .
Cd5 Pt1 Pt7 Pt6 144.20(2) 7 .
Cd4 Pt1 Pt7 Pt6 -143.85(2) 7 .
C1 Pt1 Pt7 Pt4 -110(15) . .
Pt6 Pt1 Pt7 Pt4 -108.208(16) 7 .
Pt4 Pt1 Pt7 Pt4 180.0 7 .
Pt2 Pt1 Pt7 Pt4 -35.829(17) . .
Pt5 Pt1 Pt7 Pt4 36.156(16) . .
Pt3 Pt1 Pt7 Pt4 107.806(15) . .
Cd3 Pt1 Pt7 Pt4 143.55(2) . .
Cd2 Pt1 Pt7 Pt4 71.52(2) . .
Cd1 Pt1 Pt7 Pt4 0.34(3) . .
Cd5 Pt1 Pt7 Pt4 -144.01(2) 7 .
Cd4 Pt1 Pt7 Pt4 -72.06(2) 7 .
C1 Pt1 Pt7 Pt4 70(15) . 7
Pt6 Pt1 Pt7 Pt4 71.792(16) 7 7
Pt2 Pt1 Pt7 Pt4 144.171(17) . 7
Pt5 Pt1 Pt7 Pt4 -143.844(16) . 7
Pt3 Pt1 Pt7 Pt4 -72.194(15) . 7
Cd3 Pt1 Pt7 Pt4 -36.45(2) . 7
Cd2 Pt1 Pt7 Pt4 -108.48(2) . 7
Cd1 Pt1 Pt7 Pt4 -179.66(3) . 7
Cd5 Pt1 Pt7 Pt4 35.99(2) 7 7
Cd4 Pt1 Pt7 Pt4 107.94(2) 7 7
C1 Pt1 Pt7 Pt2 -74(15) . .
Pt6 Pt1 Pt7 Pt2 -72.379(16) 7 .
Pt4 Pt1 Pt7 Pt2 -144.171(17) 7 .
Pt5 Pt1 Pt7 Pt2 71.985(16) . .
Pt3 Pt1 Pt7 Pt2 143.636(17) . .
Cd3 Pt1 Pt7 Pt2 179.38(2) . .
Cd2 Pt1 Pt7 Pt2 107.35(2) . .
Cd1 Pt1 Pt7 Pt2 36.17(2) . .
Cd5 Pt1 Pt7 Pt2 -108.18(2) 7 .
Cd4 Pt1 Pt7 Pt2 -36.23(2) 7 .
C1 Pt1 Pt7 Pt2 106(15) . 7
Pt6 Pt1 Pt7 Pt2 107.621(16) 7 7
Pt4 Pt1 Pt7 Pt2 35.829(17) 7 7
Pt2 Pt1 Pt7 Pt2 180.0 . 7
Pt5 Pt1 Pt7 Pt2 -108.015(16) . 7
Pt3 Pt1 Pt7 Pt2 -36.364(17) . 7
Cd3 Pt1 Pt7 Pt2 -0.62(2) . 7
Cd2 Pt1 Pt7 Pt2 -72.65(2) . 7
Cd1 Pt1 Pt7 Pt2 -143.83(2) . 7
Cd5 Pt1 Pt7 Pt2 71.82(2) 7 7
Cd4 Pt1 Pt7 Pt2 143.77(2) 7 7
C1 Pt1 Pt7 Pt3 -38(15) . 7
Pt6 Pt1 Pt7 Pt3 -36.014(17) 7 7
Pt4 Pt1 Pt7 Pt3 -107.806(15) 7 7
Pt2 Pt1 Pt7 Pt3 36.364(17) . 7
Pt5 Pt1 Pt7 Pt3 108.349(15) . 7
Pt3 Pt1 Pt7 Pt3 180.0 . 7
Cd3 Pt1 Pt7 Pt3 -144.26(2) . 7
Cd2 Pt1 Pt7 Pt3 143.71(2) . 7
Cd1 Pt1 Pt7 Pt3 72.53(2) . 7
Cd5 Pt1 Pt7 Pt3 -71.81(2) 7 7
Cd4 Pt1 Pt7 Pt3 0.13(2) 7 7
C1 Pt1 Pt7 Pt3 142(15) . .
Pt6 Pt1 Pt7 Pt3 143.986(17) 7 .
Pt4 Pt1 Pt7 Pt3 72.194(15) 7 .
Pt2 Pt1 Pt7 Pt3 -143.636(17) . .
Pt5 Pt1 Pt7 Pt3 -71.651(15) . .
Cd3 Pt1 Pt7 Pt3 35.74(2) . .
Cd2 Pt1 Pt7 Pt3 -36.29(2) . .
Cd1 Pt1 Pt7 Pt3 -107.47(2) . .
Cd5 Pt1 Pt7 Pt3 108.19(2) 7 .
Cd4 Pt1 Pt7 Pt3 -179.87(2) 7 .
C1 Pt1 Pt7 Pt5 34(15) . 7
Pt6 Pt1 Pt7 Pt5 35.636(17) 7 7
Pt4 Pt1 Pt7 Pt5 -36.156(16) 7 7
Pt2 Pt1 Pt7 Pt5 108.015(16) . 7
Pt5 Pt1 Pt7 Pt5 180.0 . 7
Pt3 Pt1 Pt7 Pt5 -108.349(15) . 7
Cd3 Pt1 Pt7 Pt5 -72.60(2) . 7
Cd2 Pt1 Pt7 Pt5 -144.63(2) . 7
Cd1 Pt1 Pt7 Pt5 144.18(2) . 7
Cd5 Pt1 Pt7 Pt5 -0.16(2) 7 7
Cd4 Pt1 Pt7 Pt5 71.78(2) 7 7
C1 Pt1 Pt7 Pt5 -146(15) . .
Pt6 Pt1 Pt7 Pt5 -144.364(17) 7 .
Pt4 Pt1 Pt7 Pt5 143.844(16) 7 .
Pt2 Pt1 Pt7 Pt5 -71.985(16) . .
Pt3 Pt1 Pt7 Pt5 71.651(15) . .
Cd3 Pt1 Pt7 Pt5 107.40(2) . .
Cd2 Pt1 Pt7 Pt5 35.37(2) . .
Cd1 Pt1 Pt7 Pt5 -35.82(2) . .
Cd5 Pt1 Pt7 Pt5 179.84(2) 7 .
Cd4 Pt1 Pt7 Pt5 -108.22(2) 7 .
C6 Pt6 Pt7 Pt1 -179.7(13) . 7
Pt3 Pt6 Pt7 Pt1 142.580(17) . 7
Pt5 Pt6 Pt7 Pt1 -143.039(17) . 7
Cd4 Pt6 Pt7 Pt1 46.56(3) . 7
Cd5 Pt6 Pt7 Pt1 -45.82(3) . 7
Pt4 Pt6 Pt7 Pt1 -72.881(15) . 7
Pt2 Pt6 Pt7 Pt1 72.712(15) 7 7
C6 Pt6 Pt7 Pt1 0.3(13) . .
Pt3 Pt6 Pt7 Pt1 -37.420(17) . .
Pt5 Pt6 Pt7 Pt1 36.961(17) . .
Cd4 Pt6 Pt7 Pt1 -133.44(3) . .
Cd5 Pt6 Pt7 Pt1 134.18(3) . .
Pt4 Pt6 Pt7 Pt1 107.119(15) . .
Pt1 Pt6 Pt7 Pt1 180.0 7 .
Pt2 Pt6 Pt7 Pt1 -107.288(15) 7 .
C6 Pt6 Pt7 Pt6 -125(100) . 7
Pt3 Pt6 Pt7 Pt6 -162(100) . 7
Pt5 Pt6 Pt7 Pt6 -88(100) . 7
Cd4 Pt6 Pt7 Pt6 102(100) . 7
Cd5 Pt6 Pt7 Pt6 9(100) . 7
Pt4 Pt6 Pt7 Pt6 -18(100) . 7
Pt1 Pt6 Pt7 Pt6 55(100) 7 7
Pt2 Pt6 Pt7 Pt6 128(100) 7 7
C6 Pt6 Pt7 Pt4 -106.8(13) . .
Pt3 Pt6 Pt7 Pt4 -144.539(17) . .
Pt5 Pt6 Pt7 Pt4 -70.158(16) . .
Cd4 Pt6 Pt7 Pt4 119.44(3) . .
Cd5 Pt6 Pt7 Pt4 27.06(2) . .
Pt1 Pt6 Pt7 Pt4 72.881(15) 7 .
Pt2 Pt6 Pt7 Pt4 145.593(17) 7 .
C6 Pt6 Pt7 Pt4 73.2(13) . 7
Pt3 Pt6 Pt7 Pt4 35.461(17) . 7
Pt5 Pt6 Pt7 Pt4 109.842(16) . 7
Cd4 Pt6 Pt7 Pt4 -60.56(3) . 7
Cd5 Pt6 Pt7 Pt4 -152.94(2) . 7
Pt4 Pt6 Pt7 Pt4 180.0 . 7
Pt1 Pt6 Pt7 Pt4 -107.119(15) 7 7
Pt2 Pt6 Pt7 Pt4 -34.407(17) 7 7
C6 Pt6 Pt7 Pt2 -72.4(13) . .
Pt3 Pt6 Pt7 Pt2 -110.132(16) . .
Pt5 Pt6 Pt7 Pt2 -35.750(18) . .
Cd4 Pt6 Pt7 Pt2 153.84(3) . .
Cd5 Pt6 Pt7 Pt2 61.46(3) . .
Pt4 Pt6 Pt7 Pt2 34.407(17) . .
Pt1 Pt6 Pt7 Pt2 107.288(15) 7 .
Pt2 Pt6 Pt7 Pt2 180.0 7 .
C6 Pt6 Pt7 Pt2 107.6(13) . 7
Pt3 Pt6 Pt7 Pt2 69.868(16) . 7
Pt5 Pt6 Pt7 Pt2 144.250(18) . 7
Cd4 Pt6 Pt7 Pt2 -26.16(3) . 7
Cd5 Pt6 Pt7 Pt2 -118.54(3) . 7
Pt4 Pt6 Pt7 Pt2 -145.593(17) . 7
Pt1 Pt6 Pt7 Pt2 -72.712(15) 7 7
C6 Pt6 Pt7 Pt3 -142.3(13) . 7
Pt3 Pt6 Pt7 Pt3 180.0 . 7
Pt5 Pt6 Pt7 Pt3 -105.619(16) . 7
Cd4 Pt6 Pt7 Pt3 83.98(3) . 7
Cd5 Pt6 Pt7 Pt3 -8.40(3) . 7
Pt4 Pt6 Pt7 Pt3 -35.461(17) . 7
Pt1 Pt6 Pt7 Pt3 37.420(17) 7 7
Pt2 Pt6 Pt7 Pt3 110.132(16) 7 7
C6 Pt6 Pt7 Pt3 37.7(13) . .
Pt5 Pt6 Pt7 Pt3 74.381(16) . .
Cd4 Pt6 Pt7 Pt3 -96.02(3) . .
Cd5 Pt6 Pt7 Pt3 171.60(3) . .
Pt4 Pt6 Pt7 Pt3 144.539(17) . .
Pt1 Pt6 Pt7 Pt3 -142.580(17) 7 .
Pt2 Pt6 Pt7 Pt3 -69.868(16) 7 .
C6 Pt6 Pt7 Pt5 143.4(13) . 7
Pt3 Pt6 Pt7 Pt5 105.619(16) . 7
Pt5 Pt6 Pt7 Pt5 180.0 . 7
Cd4 Pt6 Pt7 Pt5 9.59(3) . 7
Cd5 Pt6 Pt7 Pt5 -82.79(3) . 7
Pt4 Pt6 Pt7 Pt5 -109.843(16) . 7
Pt1 Pt6 Pt7 Pt5 -36.961(17) 7 7
Pt2 Pt6 Pt7 Pt5 35.750(18) 7 7
C6 Pt6 Pt7 Pt5 -36.6(13) . .
Pt3 Pt6 Pt7 Pt5 -74.381(16) . .
Cd4 Pt6 Pt7 Pt5 -170.41(3) . .
Cd5 Pt6 Pt7 Pt5 97.22(3) . .
Pt4 Pt6 Pt7 Pt5 70.158(16) . .
Pt1 Pt6 Pt7 Pt5 143.039(17) 7 .
Pt2 Pt6 Pt7 Pt5 -144.250(18) 7 .
C4 Pt4 Pt7 Pt1 -175.9(14) . 7
Pt2 Pt4 Pt7 Pt1 -143.001(17) . 7
Pt5 Pt4 Pt7 Pt1 142.516(17) . 7
Cd3 Pt4 Pt7 Pt1 -41.00(2) 7 7
Cd5 Pt4 Pt7 Pt1 45.62(3) . 7
Pt6 Pt4 Pt7 Pt1 72.441(15) . 7
Pt3 Pt4 Pt7 Pt1 -73.196(15) 7 7
C4 Pt4 Pt7 Pt1 4.1(14) . .
Pt2 Pt4 Pt7 Pt1 36.999(17) . .
Pt5 Pt4 Pt7 Pt1 -37.484(17) . .
Cd3 Pt4 Pt7 Pt1 139.00(2) 7 .
Cd5 Pt4 Pt7 Pt1 -134.38(3) . .
Pt6 Pt4 Pt7 Pt1 -107.559(15) . .
Pt1 Pt4 Pt7 Pt1 180.0 7 .
Pt3 Pt4 Pt7 Pt1 106.804(15) 7 .
C4 Pt4 Pt7 Pt6 -68.3(14) . 7
Pt2 Pt4 Pt7 Pt6 -35.442(18) . 7
Pt5 Pt4 Pt7 Pt6 -109.925(15) . 7
Cd3 Pt4 Pt7 Pt6 66.56(3) 7 7
Cd5 Pt4 Pt7 Pt6 153.18(3) . 7
Pt6 Pt4 Pt7 Pt6 180.0 . 7
Pt1 Pt4 Pt7 Pt6 107.559(15) 7 7
Pt3 Pt4 Pt7 Pt6 34.363(16) 7 7
C4 Pt4 Pt7 Pt6 111.7(14) . .
Pt2 Pt4 Pt7 Pt6 144.558(18) . .
Pt5 Pt4 Pt7 Pt6 70.075(15) . .
Cd3 Pt4 Pt7 Pt6 -113.44(3) 7 .
Cd5 Pt4 Pt7 Pt6 -26.82(3) . .
Pt1 Pt4 Pt7 Pt6 -72.441(15) 7 .
Pt3 Pt4 Pt7 Pt6 -145.637(16) 7 .
C4 Pt4 Pt7 Pt4 81(100) . 7
Pt2 Pt4 Pt7 Pt4 114(100) . 7
Pt5 Pt4 Pt7 Pt4 40(100) . 7
Cd3 Pt4 Pt7 Pt4 -144(100) 7 7
Cd5 Pt4 Pt7 Pt4 -57(100) . 7
Pt6 Pt4 Pt7 Pt4 -30(100) . 7
Pt1 Pt4 Pt7 Pt4 -103(100) 7 7
Pt3 Pt4 Pt7 Pt4 -176(100) 7 7
C4 Pt4 Pt7 Pt2 -32.9(14) . .
Pt5 Pt4 Pt7 Pt2 -74.483(16) . .
Cd3 Pt4 Pt7 Pt2 102.00(3) 7 .
Cd5 Pt4 Pt7 Pt2 -171.38(3) . .
Pt6 Pt4 Pt7 Pt2 -144.558(18) . .
Pt1 Pt4 Pt7 Pt2 143.001(17) 7 .
Pt3 Pt4 Pt7 Pt2 69.805(16) 7 .
C4 Pt4 Pt7 Pt2 147.1(14) . 7
Pt2 Pt4 Pt7 Pt2 180.0 . 7
Pt5 Pt4 Pt7 Pt2 105.517(16) . 7
Cd3 Pt4 Pt7 Pt2 -78.00(3) 7 7
Cd5 Pt4 Pt7 Pt2 8.62(3) . 7
Pt6 Pt4 Pt7 Pt2 35.442(18) . 7
Pt1 Pt4 Pt7 Pt2 -36.999(17) 7 7
Pt3 Pt4 Pt7 Pt2 -110.195(16) 7 7
C4 Pt4 Pt7 Pt3 -102.7(14) . 7
Pt2 Pt4 Pt7 Pt3 -69.805(16) . 7
Pt5 Pt4 Pt7 Pt3 -144.288(16) . 7
Cd3 Pt4 Pt7 Pt3 32.20(2) 7 7
Cd5 Pt4 Pt7 Pt3 118.82(3) . 7
Pt6 Pt4 Pt7 Pt3 145.637(16) . 7
Pt1 Pt4 Pt7 Pt3 73.196(15) 7 7
C4 Pt4 Pt7 Pt3 77.3(14) . .
Pt2 Pt4 Pt7 Pt3 110.195(16) . .
Pt5 Pt4 Pt7 Pt3 35.712(16) . .
Cd3 Pt4 Pt7 Pt3 -147.80(2) 7 .
Cd5 Pt4 Pt7 Pt3 -61.18(3) . .
Pt6 Pt4 Pt7 Pt3 -34.363(16) . .
Pt1 Pt4 Pt7 Pt3 -106.804(15) 7 .
Pt3 Pt4 Pt7 Pt3 180.0 7 .
C4 Pt4 Pt7 Pt5 -138.4(14) . 7
Pt2 Pt4 Pt7 Pt5 -105.517(16) . 7
Pt5 Pt4 Pt7 Pt5 180.0 . 7
Cd3 Pt4 Pt7 Pt5 -3.51(3) 7 7
Cd5 Pt4 Pt7 Pt5 83.10(3) . 7
Pt6 Pt4 Pt7 Pt5 109.925(15) . 7
Pt1 Pt4 Pt7 Pt5 37.484(17) 7 7
Pt3 Pt4 Pt7 Pt5 -35.712(16) 7 7
C4 Pt4 Pt7 Pt5 41.6(14) . .
Pt2 Pt4 Pt7 Pt5 74.483(16) . .
Cd3 Pt4 Pt7 Pt5 176.49(3) 7 .
Cd5 Pt4 Pt7 Pt5 -96.90(3) . .
Pt6 Pt4 Pt7 Pt5 -70.075(15) . .
Pt1 Pt4 Pt7 Pt5 -142.516(17) 7 .
Pt3 Pt4 Pt7 Pt5 144.288(16) 7 .
C2 Pt2 Pt7 Pt1 9.9(16) . 7
Pt3 Pt2 Pt7 Pt1 -37.806(17) 7 7
Pt4 Pt2 Pt7 Pt1 36.996(17) . 7
Cd1 Pt2 Pt7 Pt1 138.58(2) . 7
Cd4 Pt2 Pt7 Pt1 -133.71(3) 7 7
Pt6 Pt2 Pt7 Pt1 -107.737(15) 7 7
Pt5 Pt2 Pt7 Pt1 106.972(15) . 7
Pt1 Pt2 Pt7 Pt1 180.0 . 7
C2 Pt2 Pt7 Pt1 -170.1(16) . .
Pt3 Pt2 Pt7 Pt1 142.194(17) 7 .
Pt4 Pt2 Pt7 Pt1 -143.004(17) . .
Cd1 Pt2 Pt7 Pt1 -41.42(2) . .
Cd4 Pt2 Pt7 Pt1 46.29(3) 7 .
Pt6 Pt2 Pt7 Pt1 72.263(15) 7 .
Pt5 Pt2 Pt7 Pt1 -73.028(15) . .
C2 Pt2 Pt7 Pt6 117.6(16) . 7
Pt3 Pt2 Pt7 Pt6 69.930(16) 7 7
Pt4 Pt2 Pt7 Pt6 144.733(18) . 7
Cd1 Pt2 Pt7 Pt6 -113.68(3) . 7
Cd4 Pt2 Pt7 Pt6 -25.97(3) 7 7
Pt5 Pt2 Pt7 Pt6 -145.291(17) . 7
Pt1 Pt2 Pt7 Pt6 -72.263(15) . 7
C2 Pt2 Pt7 Pt6 -62.4(16) . .
Pt3 Pt2 Pt7 Pt6 -110.070(16) 7 .
Pt4 Pt2 Pt7 Pt6 -35.267(18) . .
Cd1 Pt2 Pt7 Pt6 66.32(3) . .
Cd4 Pt2 Pt7 Pt6 154.03(3) 7 .
Pt6 Pt2 Pt7 Pt6 180.0 7 .
Pt5 Pt2 Pt7 Pt6 34.709(17) . .
Pt1 Pt2 Pt7 Pt6 107.737(15) . .
C2 Pt2 Pt7 Pt4 -27.1(16) . .
Pt3 Pt2 Pt7 Pt4 -74.803(16) 7 .
Cd1 Pt2 Pt7 Pt4 101.59(3) . .
Cd4 Pt2 Pt7 Pt4 -170.71(3) 7 .
Pt6 Pt2 Pt7 Pt4 -144.733(18) 7 .
Pt5 Pt2 Pt7 Pt4 69.975(16) . .
Pt1 Pt2 Pt7 Pt4 143.004(17) . .
C2 Pt2 Pt7 Pt4 152.9(16) . 7
Pt3 Pt2 Pt7 Pt4 105.197(16) 7 7
Pt4 Pt2 Pt7 Pt4 180.0 . 7
Cd1 Pt2 Pt7 Pt4 -78.41(3) . 7
Cd4 Pt2 Pt7 Pt4 9.29(3) 7 7
Pt6 Pt2 Pt7 Pt4 35.267(18) 7 7
Pt5 Pt2 Pt7 Pt4 -110.025(16) . 7
Pt1 Pt2 Pt7 Pt4 -36.996(17) . 7
C2 Pt2 Pt7 Pt2 -39(100) . 7
Pt3 Pt2 Pt7 Pt2 -87(100) 7 7
Pt4 Pt2 Pt7 Pt2 -12(100) . 7
Cd1 Pt2 Pt7 Pt2 89(100) . 7
Cd4 Pt2 Pt7 Pt2 177(100) 7 7
Pt6 Pt2 Pt7 Pt2 -157(100) 7 7
Pt5 Pt2 Pt7 Pt2 58(100) . 7
Pt1 Pt2 Pt7 Pt2 131(100) . 7
C2 Pt2 Pt7 Pt3 47.7(16) . 7
Pt4 Pt2 Pt7 Pt3 74.803(16) . 7
Cd1 Pt2 Pt7 Pt3 176.39(3) . 7
Cd4 Pt2 Pt7 Pt3 -95.90(3) 7 7
Pt6 Pt2 Pt7 Pt3 -69.930(16) 7 7
Pt5 Pt2 Pt7 Pt3 144.778(17) . 7
Pt1 Pt2 Pt7 Pt3 -142.194(17) . 7
C2 Pt2 Pt7 Pt3 -132.3(16) . .
Pt3 Pt2 Pt7 Pt3 180.0 7 .
Pt4 Pt2 Pt7 Pt3 -105.197(16) . .
Cd1 Pt2 Pt7 Pt3 -3.61(3) . .
Cd4 Pt2 Pt7 Pt3 84.10(3) 7 .
Pt6 Pt2 Pt7 Pt3 110.070(16) 7 .
Pt5 Pt2 Pt7 Pt3 -35.222(17) . .
Pt1 Pt2 Pt7 Pt3 37.806(17) . .
C2 Pt2 Pt7 Pt5 82.9(16) . 7
Pt3 Pt2 Pt7 Pt5 35.222(17) 7 7
Pt4 Pt2 Pt7 Pt5 110.025(16) . 7
Cd1 Pt2 Pt7 Pt5 -148.39(2) . 7
Cd4 Pt2 Pt7 Pt5 -60.68(3) 7 7
Pt6 Pt2 Pt7 Pt5 -34.708(17) 7 7
Pt5 Pt2 Pt7 Pt5 180.0 . 7
Pt1 Pt2 Pt7 Pt5 -106.972(15) . 7
C2 Pt2 Pt7 Pt5 -97.1(16) . .
Pt3 Pt2 Pt7 Pt5 -144.778(17) 7 .
Pt4 Pt2 Pt7 Pt5 -69.975(16) . .
Cd1 Pt2 Pt7 Pt5 31.61(2) . .
Cd4 Pt2 Pt7 Pt5 119.32(3) 7 .
Pt6 Pt2 Pt7 Pt5 145.291(17) 7 .
Pt1 Pt2 Pt7 Pt5 73.028(15) . .
C3 Pt3 Pt7 Pt1 1.5(14) . 7
Pt6 Pt3 Pt7 Pt1 -37.124(17) . 7
Pt2 Pt3 Pt7 Pt1 37.614(17) 7 7
Cd3 Pt3 Pt7 Pt1 139.82(2) . 7
Cd2 Pt3 Pt7 Pt1 -139.64(2) . 7
Pt5 Pt3 Pt7 Pt1 -107.118(15) . 7
Pt4 Pt3 Pt7 Pt1 107.619(15) 7 7
Pt1 Pt3 Pt7 Pt1 180.0 . 7
C3 Pt3 Pt7 Pt1 -178.5(14) . .
Pt6 Pt3 Pt7 Pt1 142.876(17) . .
Pt2 Pt3 Pt7 Pt1 -142.386(17) 7 .
Cd3 Pt3 Pt7 Pt1 -40.18(2) . .
Cd2 Pt3 Pt7 Pt1 40.36(2) . .
Pt5 Pt3 Pt7 Pt1 72.882(15) . .
Pt4 Pt3 Pt7 Pt1 -72.381(15) 7 .
C3 Pt3 Pt7 Pt6 -141.4(14) . 7
Pt6 Pt3 Pt7 Pt6 180.0 . 7
Pt2 Pt3 Pt7 Pt6 -105.262(16) 7 7
Cd3 Pt3 Pt7 Pt6 -3.05(3) . 7
Cd2 Pt3 Pt7 Pt6 77.49(3) . 7
Pt5 Pt3 Pt7 Pt6 110.006(15) . 7
Pt4 Pt3 Pt7 Pt6 -35.257(16) 7 7
Pt1 Pt3 Pt7 Pt6 37.124(17) . 7
C3 Pt3 Pt7 Pt6 38.6(14) . .
Pt2 Pt3 Pt7 Pt6 74.738(16) 7 .
Cd3 Pt3 Pt7 Pt6 176.95(3) . .
Cd2 Pt3 Pt7 Pt6 -102.51(3) . .
Pt5 Pt3 Pt7 Pt6 -69.994(15) . .
Pt4 Pt3 Pt7 Pt6 144.743(16) 7 .
Pt1 Pt3 Pt7 Pt6 -142.876(17) . .
C3 Pt3 Pt7 Pt4 73.8(14) . .
Pt6 Pt3 Pt7 Pt4 35.257(16) . .
Pt2 Pt3 Pt7 Pt4 109.995(16) 7 .
Cd3 Pt3 Pt7 Pt4 -147.80(2) . .
Cd2 Pt3 Pt7 Pt4 -67.25(2) . .
Pt5 Pt3 Pt7 Pt4 -34.737(16) . .
Pt4 Pt3 Pt7 Pt4 180.0 7 .
Pt1 Pt3 Pt7 Pt4 -107.619(15) . .
C3 Pt3 Pt7 Pt4 -106.2(14) . 7
Pt6 Pt3 Pt7 Pt4 -144.743(16) . 7
Pt2 Pt3 Pt7 Pt4 -70.005(16) 7 7
Cd3 Pt3 Pt7 Pt4 32.20(2) . 7
Cd2 Pt3 Pt7 Pt4 112.75(2) . 7
Pt5 Pt3 Pt7 Pt4 145.263(16) . 7
Pt1 Pt3 Pt7 Pt4 72.381(15) . 7
C3 Pt3 Pt7 Pt2 143.8(14) . .
Pt6 Pt3 Pt7 Pt2 105.262(16) . .
Pt2 Pt3 Pt7 Pt2 180.0 7 .
Cd3 Pt3 Pt7 Pt2 -77.79(3) . .
Cd2 Pt3 Pt7 Pt2 2.75(3) . .
Pt5 Pt3 Pt7 Pt2 35.268(17) . .
Pt4 Pt3 Pt7 Pt2 -109.995(16) 7 .
Pt1 Pt3 Pt7 Pt2 -37.614(17) . .
C3 Pt3 Pt7 Pt2 -36.2(14) . 7
Pt6 Pt3 Pt7 Pt2 -74.738(16) . 7
Cd3 Pt3 Pt7 Pt2 102.21(3) . 7
Cd2 Pt3 Pt7 Pt2 -177.25(3) . 7
Pt5 Pt3 Pt7 Pt2 -144.732(17) . 7
Pt4 Pt3 Pt7 Pt2 70.005(16) 7 7
Pt1 Pt3 Pt7 Pt2 142.386(17) . 7
C3 Pt3 Pt7 Pt3 -69(100) . 7
Pt6 Pt3 Pt7 Pt3 -108(100) . 7
Pt2 Pt3 Pt7 Pt3 -33(100) 7 7
Cd3 Pt3 Pt7 Pt3 69(100) . 7
Cd2 Pt3 Pt7 Pt3 150(100) . 7
Pt5 Pt3 Pt7 Pt3 -178(100) . 7
Pt4 Pt3 Pt7 Pt3 37(100) 7 7
Pt1 Pt3 Pt7 Pt3 109(100) . 7
C3 Pt3 Pt7 Pt5 -71.4(14) . 7
Pt6 Pt3 Pt7 Pt5 -110.006(15) . 7
Pt2 Pt3 Pt7 Pt5 -35.268(17) 7 7
Cd3 Pt3 Pt7 Pt5 66.94(3) . 7
Cd2 Pt3 Pt7 Pt5 147.48(2) . 7
Pt5 Pt3 Pt7 Pt5 180.0 . 7
Pt4 Pt3 Pt7 Pt5 34.737(16) 7 7
Pt1 Pt3 Pt7 Pt5 107.118(15) . 7
C3 Pt3 Pt7 Pt5 108.6(14) . .
Pt6 Pt3 Pt7 Pt5 69.994(15) . .
Pt2 Pt3 Pt7 Pt5 144.732(17) 7 .
Cd3 Pt3 Pt7 Pt5 -113.06(3) . .
Cd2 Pt3 Pt7 Pt5 -32.52(2) . .
Pt4 Pt3 Pt7 Pt5 -145.263(16) 7 .
Pt1 Pt3 Pt7 Pt5 -72.882(15) . .
C5 Pt5 Pt7 Pt1 1.7(14) . 7
Pt6 Pt5 Pt7 Pt1 36.744(17) . 7
Pt4 Pt5 Pt7 Pt1 -37.367(16) . 7
Cd1 Pt5 Pt7 Pt1 -139.04(2) . 7
Cd2 Pt5 Pt7 Pt1 139.92(2) . 7
Pt3 Pt5 Pt7 Pt1 106.790(15) . 7
Pt2 Pt5 Pt7 Pt1 -107.451(15) . 7
Pt1 Pt5 Pt7 Pt1 180.0 . 7
C5 Pt5 Pt7 Pt1 -178.3(14) . .
Pt6 Pt5 Pt7 Pt1 -143.256(17) . .
Pt4 Pt5 Pt7 Pt1 142.633(16) . .
Cd1 Pt5 Pt7 Pt1 40.96(2) . .
Cd2 Pt5 Pt7 Pt1 -40.08(2) . .
Pt3 Pt5 Pt7 Pt1 -73.210(15) . .
Pt2 Pt5 Pt7 Pt1 72.549(15) . .
C5 Pt5 Pt7 Pt6 145.0(14) . 7
Pt6 Pt5 Pt7 Pt6 180.0 . 7
Pt4 Pt5 Pt7 Pt6 105.889(16) . 7
Cd1 Pt5 Pt7 Pt6 4.22(3) . 7
Cd2 Pt5 Pt7 Pt6 -76.83(3) . 7
Pt3 Pt5 Pt7 Pt6 -109.953(16) . 7
Pt2 Pt5 Pt7 Pt6 35.805(17) . 7
Pt1 Pt5 Pt7 Pt6 -36.744(17) . 7
C5 Pt5 Pt7 Pt6 -35.0(14) . .
Pt4 Pt5 Pt7 Pt6 -74.111(16) . .
Cd1 Pt5 Pt7 Pt6 -175.78(3) . .
Cd2 Pt5 Pt7 Pt6 103.17(3) . .
Pt3 Pt5 Pt7 Pt6 70.047(16) . .
Pt2 Pt5 Pt7 Pt6 -144.195(17) . .
Pt1 Pt5 Pt7 Pt6 143.256(17) . .
C5 Pt5 Pt7 Pt4 39.1(14) . .
Pt6 Pt5 Pt7 Pt4 74.111(16) . .
Cd1 Pt5 Pt7 Pt4 -101.67(3) . .
Cd2 Pt5 Pt7 Pt4 177.28(3) . .
Pt3 Pt5 Pt7 Pt4 144.158(16) . .
Pt2 Pt5 Pt7 Pt4 -70.084(15) . .
Pt1 Pt5 Pt7 Pt4 -142.633(16) . .
C5 Pt5 Pt7 Pt4 -140.9(14) . 7
Pt6 Pt5 Pt7 Pt4 -105.889(16) . 7
Pt4 Pt5 Pt7 Pt4 180.0 . 7
Cd1 Pt5 Pt7 Pt4 78.33(3) . 7
Cd2 Pt5 Pt7 Pt4 -2.72(3) . 7
Pt3 Pt5 Pt7 Pt4 -35.842(16) . 7
Pt2 Pt5 Pt7 Pt4 109.916(15) . 7
Pt1 Pt5 Pt7 Pt4 37.367(16) . 7
C5 Pt5 Pt7 Pt2 109.2(14) . .
Pt6 Pt5 Pt7 Pt2 144.195(17) . .
Pt4 Pt5 Pt7 Pt2 70.084(15) . .
Cd1 Pt5 Pt7 Pt2 -31.58(2) . .
Cd2 Pt5 Pt7 Pt2 -112.63(3) . .
Pt3 Pt5 Pt7 Pt2 -145.758(16) . .
Pt1 Pt5 Pt7 Pt2 -72.549(15) . .
C5 Pt5 Pt7 Pt2 -70.8(14) . 7
Pt6 Pt5 Pt7 Pt2 -35.805(17) . 7
Pt4 Pt5 Pt7 Pt2 -109.916(15) . 7
Cd1 Pt5 Pt7 Pt2 148.42(2) . 7
Cd2 Pt5 Pt7 Pt2 67.37(3) . 7
Pt3 Pt5 Pt7 Pt2 34.242(16) . 7
Pt2 Pt5 Pt7 Pt2 180.0 . 7
Pt1 Pt5 Pt7 Pt2 107.451(15) . 7
C5 Pt5 Pt7 Pt3 74.9(14) . 7
Pt6 Pt5 Pt7 Pt3 109.953(16) . 7
Pt4 Pt5 Pt7 Pt3 35.842(16) . 7
Cd1 Pt5 Pt7 Pt3 -65.83(3) . 7
Cd2 Pt5 Pt7 Pt3 -146.87(2) . 7
Pt3 Pt5 Pt7 Pt3 180.0 . 7
Pt2 Pt5 Pt7 Pt3 -34.242(16) . 7
Pt1 Pt5 Pt7 Pt3 -106.790(15) . 7
C5 Pt5 Pt7 Pt3 -105.1(14) . .
Pt6 Pt5 Pt7 Pt3 -70.047(16) . .
Pt4 Pt5 Pt7 Pt3 -144.158(16) . .
Cd1 Pt5 Pt7 Pt3 114.17(3) . .
Cd2 Pt5 Pt7 Pt3 33.13(2) . .
Pt2 Pt5 Pt7 Pt3 145.758(16) . .
Pt1 Pt5 Pt7 Pt3 73.210(15) . .
C5 Pt5 Pt7 Pt5 -95(46) . 7
Pt6 Pt5 Pt7 Pt5 -60(46) . 7
Pt4 Pt5 Pt7 Pt5 -134(46) . 7
Cd1 Pt5 Pt7 Pt5 125(46) . 7
Cd2 Pt5 Pt7 Pt5 44(46) . 7
Pt3 Pt5 Pt7 Pt5 11(46) . 7
Pt2 Pt5 Pt7 Pt5 156(46) . 7
Pt1 Pt5 Pt7 Pt5 84(46) . 7
C5 Pt5 Cd1 O10 -35.3(6) . .
Pt7 Pt5 Cd1 O10 132.3(4) . .
Pt6 Pt5 Cd1 O10 116.2(4) . .
Pt4 Pt5 Cd1 O10 69.6(4) . .
Cd2 Pt5 Cd1 O10 -122.4(4) . .
Pt3 Pt5 Cd1 O10 -164.7(4) . .
Pt2 Pt5 Cd1 O10 101.2(4) . .
Pt1 Pt5 Cd1 O10 169.9(4) . .
C5 Pt5 Cd1 Br1 -170.3(5) . .
Pt7 Pt5 Cd1 Br1 -2.61(11) . .
Pt6 Pt5 Cd1 Br1 -18.78(19) . .
Pt4 Pt5 Cd1 Br1 -65.37(10) . .
Cd2 Pt5 Cd1 Br1 102.65(10) . .
Pt3 Pt5 Cd1 Br1 60.35(11) . .
Pt2 Pt5 Cd1 Br1 -33.71(9) . .
Pt1 Pt5 Cd1 Br1 35.00(10) . .
C5 Pt5 Cd1 Br2 60.7(5) . .
Pt7 Pt5 Cd1 Br2 -131.63(4) . .
Pt6 Pt5 Cd1 Br2 -147.80(11) . .
Pt4 Pt5 Cd1 Br2 165.62(4) . .
Cd2 Pt5 Cd1 Br2 -26.37(4) . .
Pt3 Pt5 Cd1 Br2 -68.67(4) . .
Pt2 Pt5 Cd1 Br2 -162.73(5) . .
Pt1 Pt5 Cd1 Br2 -94.01(4) . .
C5 Pt5 Cd1 Pt2 -136.5(5) . .
Pt7 Pt5 Cd1 Pt2 31.10(2) . .
Pt6 Pt5 Cd1 Pt2 14.93(12) . .
Pt4 Pt5 Cd1 Pt2 -31.65(2) . .
Cd2 Pt5 Cd1 Pt2 136.36(3) . .
Pt3 Pt5 Cd1 Pt2 94.06(3) . .
Pt1 Pt5 Cd1 Pt2 68.715(19) . .
C5 Pt5 Cd1 Pt1 154.7(5) . .
Pt7 Pt5 Cd1 Pt1 -37.62(2) . .
Pt6 Pt5 Cd1 Pt1 -53.79(12) . .
Pt4 Pt5 Cd1 Pt1 -100.37(2) . .
Cd2 Pt5 Cd1 Pt1 67.64(2) . .
Pt3 Pt5 Cd1 Pt1 25.34(3) . .
Pt2 Pt5 Cd1 Pt1 -68.715(19) . .
C5 Pt5 Cd1 Cd2 87.1(5) . .
Pt7 Pt5 Cd1 Cd2 -105.26(3) . .
Pt6 Pt5 Cd1 Cd2 -121.43(12) . .
Pt4 Pt5 Cd1 Cd2 -168.01(3) . .
Pt3 Pt5 Cd1 Cd2 -42.30(3) . .
Pt2 Pt5 Cd1 Cd2 -136.36(3) . .
Pt1 Pt5 Cd1 Cd2 -67.64(2) . .
C2 Pt2 Cd1 O10 40.5(6) . .
Pt7 Pt2 Cd1 O10 -125.1(4) . .
Pt3 Pt2 Cd1 O10 -110.4(4) 7 .
Pt4 Pt2 Cd1 O10 -62.1(4) . .
Cd4 Pt2 Cd1 O10 125.2(4) 7 .
Pt6 Pt2 Cd1 O10 172.1(4) 7 .
Pt5 Pt2 Cd1 O10 -93.8(4) . .
Pt1 Pt2 Cd1 O10 -163.2(4) . .
C2 Pt2 Cd1 Br1 -61.2(5) . .
Pt7 Pt2 Cd1 Br1 133.27(4) . .
Pt3 Pt2 Cd1 Br1 147.95(12) 7 .
Pt4 Pt2 Cd1 Br1 -163.79(4) . .
Cd4 Pt2 Cd1 Br1 23.54(4) 7 .
Pt6 Pt2 Cd1 Br1 70.46(4) 7 .
Pt5 Pt2 Cd1 Br1 164.53(5) . .
Pt1 Pt2 Cd1 Br1 95.18(4) . .
C2 Pt2 Cd1 Br2 173.9(5) . .
Pt7 Pt2 Cd1 Br2 8.37(11) . .
Pt3 Pt2 Cd1 Br2 23.0(2) 7 .
Pt4 Pt2 Cd1 Br2 71.31(11) . .
Cd4 Pt2 Cd1 Br2 -101.37(11) 7 .
Pt6 Pt2 Cd1 Br2 -54.44(11) 7 .
Pt5 Pt2 Cd1 Br2 39.63(10) . .
Pt1 Pt2 Cd1 Br2 -29.73(10) . .
C2 Pt2 Cd1 Pt5 134.3(5) . .
Pt7 Pt2 Cd1 Pt5 -31.26(2) . .
Pt3 Pt2 Cd1 Pt5 -16.59(13) 7 .
Pt4 Pt2 Cd1 Pt5 31.68(2) . .
Cd4 Pt2 Cd1 Pt5 -141.00(3) 7 .
Pt6 Pt2 Cd1 Pt5 -94.07(3) 7 .
Pt1 Pt2 Cd1 Pt5 -69.357(18) . .
C2 Pt2 Cd1 Pt1 -156.4(5) . .
Pt7 Pt2 Cd1 Pt1 38.094(19) . .
Pt3 Pt2 Cd1 Pt1 52.77(13) 7 .
Pt4 Pt2 Cd1 Pt1 101.04(2) . .
Cd4 Pt2 Cd1 Pt1 -71.64(2) 7 .
Pt6 Pt2 Cd1 Pt1 -24.71(3) 7 .
Pt5 Pt2 Cd1 Pt1 69.357(18) . .
C2 Pt2 Cd1 Cd2 168.1(5) . .
Pt7 Pt2 Cd1 Cd2 2.55(3) . .
Pt3 Pt2 Cd1 Cd2 17.22(14) 7 .
Pt4 Pt2 Cd1 Cd2 65.49(3) . .
Cd4 Pt2 Cd1 Cd2 -107.18(3) 7 .
Pt6 Pt2 Cd1 Cd2 -60.26(4) 7 .
Pt5 Pt2 Cd1 Cd2 33.81(2) . .
Pt1 Pt2 Cd1 Cd2 -35.55(2) . .
C1 Pt1 Cd1 O10 -171.3(10) . .
Pt7 Pt1 Cd1 O10 10.0(9) . .
Pt6 Pt1 Cd1 O10 70.2(9) 7 .
Pt4 Pt1 Cd1 O10 9.2(9) 7 .
Pt2 Pt1 Cd1 O10 47.0(9) . .
Pt5 Pt1 Cd1 O10 -26.7(9) . .
Pt3 Pt1 Cd1 O10 -49.9(9) . .
Cd3 Pt1 Cd1 O10 -113.0(9) . .
Cd2 Pt1 Cd1 O10 -89.2(9) . .
Cd5 Pt1 Cd1 O10 131.0(9) 7 .
Cd4 Pt1 Cd1 O10 106.2(9) 7 .
C1 Pt1 Cd1 Br1 51.4(4) . .
Pt7 Pt1 Cd1 Br1 -127.24(4) . .
Pt6 Pt1 Cd1 Br1 -67.07(4) 7 .
Pt4 Pt1 Cd1 Br1 -128.08(7) 7 .
Pt2 Pt1 Cd1 Br1 -90.28(4) . .
Pt5 Pt1 Cd1 Br1 -163.94(5) . .
Pt3 Pt1 Cd1 Br1 172.84(4) . .
Cd3 Pt1 Cd1 Br1 109.74(5) . .
Cd2 Pt1 Cd1 Br1 133.50(4) . .
Cd5 Pt1 Cd1 Br1 -6.32(6) 7 .
Cd4 Pt1 Cd1 Br1 -31.05(4) 7 .
C1 Pt1 Cd1 Br2 -51.7(4) . .
Pt7 Pt1 Cd1 Br2 129.68(4) . .
Pt6 Pt1 Cd1 Br2 -170.15(4) 7 .
Pt4 Pt1 Cd1 Br2 128.84(7) 7 .
Pt2 Pt1 Cd1 Br2 166.64(4) . .
Pt5 Pt1 Cd1 Br2 92.98(4) . .
Pt3 Pt1 Cd1 Br2 69.76(4) . .
Cd3 Pt1 Cd1 Br2 6.66(6) . .
Cd2 Pt1 Cd1 Br2 30.42(4) . .
Cd5 Pt1 Cd1 Br2 -109.40(5) 7 .
Cd4 Pt1 Cd1 Br2 -134.13(4) 7 .
C1 Pt1 Cd1 Pt5 -144.7(4) . .
Pt7 Pt1 Cd1 Pt5 36.70(2) . .
Pt6 Pt1 Cd1 Pt5 96.87(2) 7 .
Pt4 Pt1 Cd1 Pt5 35.86(8) 7 .
Pt2 Pt1 Cd1 Pt5 73.66(2) . .
Pt3 Pt1 Cd1 Pt5 -23.22(2) . .
Cd3 Pt1 Cd1 Pt5 -86.32(4) . .
Cd2 Pt1 Cd1 Pt5 -62.56(2) . .
Cd5 Pt1 Cd1 Pt5 157.62(4) 7 .
Cd4 Pt1 Cd1 Pt5 132.89(3) 7 .
C1 Pt1 Cd1 Pt2 141.7(4) . .
Pt7 Pt1 Cd1 Pt2 -36.96(2) . .
Pt6 Pt1 Cd1 Pt2 23.21(2) 7 .
Pt4 Pt1 Cd1 Pt2 -37.80(8) 7 .
Pt5 Pt1 Cd1 Pt2 -73.66(2) . .
Pt3 Pt1 Cd1 Pt2 -96.88(2) . .
Cd3 Pt1 Cd1 Pt2 -159.98(3) . .
Cd2 Pt1 Cd1 Pt2 -136.22(3) . .
Cd5 Pt1 Cd1 Pt2 83.96(4) 7 .
Cd4 Pt1 Cd1 Pt2 59.23(2) 7 .
C1 Pt1 Cd1 Cd2 -82.1(4) . .
Pt7 Pt1 Cd1 Cd2 99.26(2) . .
Pt6 Pt1 Cd1 Cd2 159.43(3) 7 .
Pt4 Pt1 Cd1 Cd2 98.42(7) 7 .
Pt2 Pt1 Cd1 Cd2 136.22(3) . .
Pt5 Pt1 Cd1 Cd2 62.56(2) . .
Pt3 Pt1 Cd1 Cd2 39.34(2) . .
Cd3 Pt1 Cd1 Cd2 -23.76(4) . .
Cd5 Pt1 Cd1 Cd2 -139.82(4) 7 .
Cd4 Pt1 Cd1 Cd2 -164.55(3) 7 .
C5 Pt5 Cd2 O20 35.1(5) . .
Pt7 Pt5 Cd2 O20 -131.9(3) . .
Pt6 Pt5 Cd2 O20 -68.9(3) . .
Pt4 Pt5 Cd2 O20 -121.2(3) . .
Cd1 Pt5 Cd2 O20 123.0(3) . .
Pt3 Pt5 Cd2 O20 -99.5(3) . .
Pt2 Pt5 Cd2 O20 165.4(3) . .
Pt1 Pt5 Cd2 O20 -168.9(3) . .
C5 Pt5 Cd2 Br3 166.4(5) . .
Pt7 Pt5 Cd2 Br3 -0.56(11) . .
Pt6 Pt5 Cd2 Br3 62.44(11) . .
Pt4 Pt5 Cd2 Br3 10.2(2) . .
Cd1 Pt5 Cd2 Br3 -105.65(11) . .
Pt3 Pt5 Cd2 Br3 31.83(10) . .
Pt2 Pt5 Cd2 Br3 -63.28(11) . .
Pt1 Pt5 Cd2 Br3 -37.54(10) . .
C5 Pt5 Cd2 Br2 -61.8(5) . .
Pt7 Pt5 Cd2 Br2 131.29(4) . .
Pt6 Pt5 Cd2 Br2 -165.71(4) . .
Pt4 Pt5 Cd2 Br2 142.03(11) . .
Cd1 Pt5 Cd2 Br2 26.20(4) . .
Pt3 Pt5 Cd2 Br2 163.68(4) . .
Pt2 Pt5 Cd2 Br2 68.57(4) . .
Pt1 Pt5 Cd2 Br2 94.31(4) . .
C5 Pt5 Cd2 Pt3 134.6(5) . .
Pt7 Pt5 Cd2 Pt3 -32.39(2) . .
Pt6 Pt5 Cd2 Pt3 30.61(2) . .
Pt4 Pt5 Cd2 Pt3 -21.65(12) . .
Cd1 Pt5 Cd2 Pt3 -137.48(3) . .
Pt2 Pt5 Cd2 Pt3 -95.12(2) . .
Pt1 Pt5 Cd2 Pt3 -69.371(18) . .
C5 Pt5 Cd2 Pt1 -156.1(5) . .
Pt7 Pt5 Cd2 Pt1 36.976(19) . .
Pt6 Pt5 Cd2 Pt1 99.98(2) . .
Pt4 Pt5 Cd2 Pt1 47.72(12) . .
Cd1 Pt5 Cd2 Pt1 -68.11(2) . .
Pt3 Pt5 Cd2 Pt1 69.371(18) . .
Pt2 Pt5 Cd2 Pt1 -25.74(2) . .
C5 Pt5 Cd2 Cd1 -88.0(5) . .
Pt7 Pt5 Cd2 Cd1 105.09(3) . .
Pt6 Pt5 Cd2 Cd1 168.09(3) . .
Pt4 Pt5 Cd2 Cd1 115.83(12) . .
Pt3 Pt5 Cd2 Cd1 137.48(3) . .
Pt2 Pt5 Cd2 Cd1 42.37(3) . .
Pt1 Pt5 Cd2 Cd1 68.11(2) . .
C5 Pt5 Cd2 Cd3 167.7(5) . .
Pt7 Pt5 Cd2 Cd3 0.78(3) . .
Pt6 Pt5 Cd2 Cd3 63.78(3) . .
Pt4 Pt5 Cd2 Cd3 11.52(14) . .
Cd1 Pt5 Cd2 Cd3 -104.31(3) . .
Pt3 Pt5 Cd2 Cd3 33.17(2) . .
Pt2 Pt5 Cd2 Cd3 -61.94(3) . .
Pt1 Pt5 Cd2 Cd3 -36.20(2) . .
C3 Pt3 Cd2 O20 -41.1(5) . .
Pt7 Pt3 Cd2 O20 127.0(3) . .
Pt6 Pt3 Cd2 O20 64.3(3) . .
Pt2 Pt3 Cd2 O20 116.7(3) 7 .
Cd3 Pt3 Cd2 O20 -128.3(3) . .
Pt5 Pt3 Cd2 O20 94.7(3) . .
Pt4 Pt3 Cd2 O20 -170.8(3) 7 .
Pt1 Pt3 Cd2 O20 164.4(3) . .
C3 Pt3 Cd2 Br3 58.5(5) . .
Pt7 Pt3 Cd2 Br3 -133.30(4) . .
Pt6 Pt3 Cd2 Br3 164.03(4) . .
Pt2 Pt3 Cd2 Br3 -143.62(11) 7 .
Cd3 Pt3 Cd2 Br3 -28.58(4) . .
Pt5 Pt3 Cd2 Br3 -165.56(5) . .
Pt4 Pt3 Cd2 Br3 -71.11(4) 7 .
Pt1 Pt3 Cd2 Br3 -95.92(4) . .
C3 Pt3 Cd2 Br2 -172.9(5) . .
Pt7 Pt3 Cd2 Br2 -4.74(11) . .
Pt6 Pt3 Cd2 Br2 -67.41(10) . .
Pt2 Pt3 Cd2 Br2 -15.06(19) 7 .
Cd3 Pt3 Cd2 Br2 99.98(10) . .
Pt5 Pt3 Cd2 Br2 -37.00(9) . .
Pt4 Pt3 Cd2 Br2 57.45(11) 7 .
Pt1 Pt3 Cd2 Br2 32.64(9) . .
C3 Pt3 Cd2 Pt5 -135.9(5) . .
Pt7 Pt3 Cd2 Pt5 32.26(2) . .
Pt6 Pt3 Cd2 Pt5 -30.41(2) . .
Pt2 Pt3 Cd2 Pt5 21.94(12) 7 .
Cd3 Pt3 Cd2 Pt5 136.98(3) . .
Pt4 Pt3 Cd2 Pt5 94.45(2) 7 .
Pt1 Pt3 Cd2 Pt5 69.643(19) . .
C3 Pt3 Cd2 Pt1 154.5(5) . .
Pt7 Pt3 Cd2 Pt1 -37.381(19) . .
Pt6 Pt3 Cd2 Pt1 -100.05(2) . .
Pt2 Pt3 Cd2 Pt1 -47.70(11) 7 .
Cd3 Pt3 Cd2 Pt1 67.34(2) . .
Pt5 Pt3 Cd2 Pt1 -69.643(19) . .
Pt4 Pt3 Cd2 Pt1 24.81(2) 7 .
C3 Pt3 Cd2 Cd1 -168.9(5) . .
Pt7 Pt3 Cd2 Cd1 -0.78(3) . .
Pt6 Pt3 Cd2 Cd1 -63.45(3) . .
Pt2 Pt3 Cd2 Cd1 -11.10(13) 7 .
Cd3 Pt3 Cd2 Cd1 103.94(3) . .
Pt5 Pt3 Cd2 Cd1 -33.04(2) . .
Pt4 Pt3 Cd2 Cd1 61.41(3) 7 .
Pt1 Pt3 Cd2 Cd1 36.60(2) . .
C3 Pt3 Cd2 Cd3 87.1(5) . .
Pt7 Pt3 Cd2 Cd3 -104.72(2) . .
Pt6 Pt3 Cd2 Cd3 -167.39(3) . .
Pt2 Pt3 Cd2 Cd3 -115.04(11) 7 .
Pt5 Pt3 Cd2 Cd3 -136.98(3) . .
Pt4 Pt3 Cd2 Cd3 -42.52(3) 7 .
Pt1 Pt3 Cd2 Cd3 -67.34(2) . .
C1 Pt1 Cd2 O20 173.6(8) . .
Pt7 Pt1 Cd2 O20 -6.4(7) . .
Pt6 Pt1 Cd2 O20 -5.7(7) 7 .
Pt4 Pt1 Cd2 O20 -66.7(7) 7 .
Pt2 Pt1 Cd2 O20 53.8(7) . .
Pt5 Pt1 Cd2 O20 29.7(7) . .
Pt3 Pt1 Cd2 O20 -43.1(7) . .
Cd3 Pt1 Cd2 O20 -105.4(7) . .
Cd1 Pt1 Cd2 O20 92.0(7) . .
Cd5 Pt1 Cd2 O20 -128.0(7) 7 .
Cd4 Pt1 Cd2 O20 113.8(7) 7 .
C1 Pt1 Cd2 Br3 -52.9(3) . .
Pt7 Pt1 Cd2 Br3 127.03(4) . .
Pt6 Pt1 Cd2 Br3 127.73(7) 7 .
Pt4 Pt1 Cd2 Br3 66.76(4) 7 .
Pt2 Pt1 Cd2 Br3 -172.68(4) . .
Pt5 Pt1 Cd2 Br3 163.17(5) . .
Pt3 Pt1 Cd2 Br3 90.35(4) . .
Cd3 Pt1 Cd2 Br3 28.10(4) . .
Cd1 Pt1 Cd2 Br3 -134.51(5) . .
Cd5 Pt1 Cd2 Br3 5.48(6) 7 .
Cd4 Pt1 Cd2 Br3 -112.70(5) 7 .
C1 Pt1 Cd2 Br2 51.3(3) . .
Pt7 Pt1 Cd2 Br2 -128.70(4) . .
Pt6 Pt1 Cd2 Br2 -128.00(7) 7 .
Pt4 Pt1 Cd2 Br2 171.02(4) 7 .
Pt2 Pt1 Cd2 Br2 -68.41(4) . .
Pt5 Pt1 Cd2 Br2 -92.57(4) . .
Pt3 Pt1 Cd2 Br2 -165.39(4) . .
Cd3 Pt1 Cd2 Br2 132.37(4) . .
Cd1 Pt1 Cd2 Br2 -30.25(4) . .
Cd5 Pt1 Cd2 Br2 109.75(5) 7 .
Cd4 Pt1 Cd2 Br2 -8.43(6) 7 .
C1 Pt1 Cd2 Pt5 143.9(3) . .
Pt7 Pt1 Cd2 Pt5 -36.137(19) . .
Pt6 Pt1 Cd2 Pt5 -35.44(8) 7 .
Pt4 Pt1 Cd2 Pt5 -96.41(2) 7 .
Pt2 Pt1 Cd2 Pt5 24.15(2) . .
Pt3 Pt1 Cd2 Pt5 -72.82(2) . .
Cd3 Pt1 Cd2 Pt5 -135.07(3) . .
Cd1 Pt1 Cd2 Pt5 62.32(2) . .
Cd5 Pt1 Cd2 Pt5 -157.68(4) 7 .
Cd4 Pt1 Cd2 Pt5 84.14(4) 7 .
C1 Pt1 Cd2 Pt3 -143.3(3) . .
Pt7 Pt1 Cd2 Pt3 36.684(19) . .
Pt6 Pt1 Cd2 Pt3 37.38(8) 7 .
Pt4 Pt1 Cd2 Pt3 -23.59(2) 7 .
Pt2 Pt1 Cd2 Pt3 96.97(2) . .
Pt5 Pt1 Cd2 Pt3 72.82(2) . .
Cd3 Pt1 Cd2 Pt3 -62.25(2) . .
Cd1 Pt1 Cd2 Pt3 135.14(3) . .
Cd5 Pt1 Cd2 Pt3 -84.86(4) 7 .
Cd4 Pt1 Cd2 Pt3 156.96(4) 7 .
C1 Pt1 Cd2 Cd1 81.6(3) . .
Pt7 Pt1 Cd2 Cd1 -98.46(2) . .
Pt6 Pt1 Cd2 Cd1 -97.76(8) 7 .
Pt4 Pt1 Cd2 Cd1 -158.73(3) 7 .
Pt2 Pt1 Cd2 Cd1 -38.17(2) . .
Pt5 Pt1 Cd2 Cd1 -62.32(2) . .
Pt3 Pt1 Cd2 Cd1 -135.14(3) . .
Cd3 Pt1 Cd2 Cd1 162.61(3) . .
Cd5 Pt1 Cd2 Cd1 140.00(4) 7 .
Cd4 Pt1 Cd2 Cd1 21.81(4) 7 .
C1 Pt1 Cd2 Cd3 -81.0(3) . .
Pt7 Pt1 Cd2 Cd3 98.93(2) . .
Pt6 Pt1 Cd2 Cd3 99.63(7) 7 .
Pt4 Pt1 Cd2 Cd3 38.66(2) 7 .
Pt2 Pt1 Cd2 Cd3 159.22(2) . .
Pt5 Pt1 Cd2 Cd3 135.07(3) . .
Pt3 Pt1 Cd2 Cd3 62.25(2) . .
Cd1 Pt1 Cd2 Cd3 -162.61(3) . .
Cd5 Pt1 Cd2 Cd3 -22.62(4) 7 .
Cd4 Pt1 Cd2 Cd3 -140.80(4) 7 .
O10 Cd1 Cd2 O20 0.2(5) . .
Br1 Cd1 Cd2 O20 139.7(3) . .
Br2 Cd1 Cd2 O20 67.8(3) . .
Pt5 Cd1 Cd2 O20 -77.1(3) . .
Pt2 Cd1 Cd2 O20 -115.7(3) . .
Pt1 Cd1 Cd2 O20 -153.1(3) . .
O10 Cd1 Cd2 Br3 -139.1(4) . .
Br1 Cd1 Cd2 Br3 0.36(9) . .
Br2 Cd1 Cd2 Br3 -71.49(7) . .
Pt5 Cd1 Cd2 Br3 143.60(6) . .
Pt2 Cd1 Cd2 Br3 105.01(6) . .
Pt1 Cd1 Cd2 Br3 67.62(5) . .
O10 Cd1 Cd2 Br2 -67.6(4) . .
Br1 Cd1 Cd2 Br2 71.85(7) . .
Pt5 Cd1 Cd2 Br2 -144.91(5) . .
Pt2 Cd1 Cd2 Br2 176.50(5) . .
Pt1 Cd1 Cd2 Br2 139.10(5) . .
O10 Cd1 Cd2 Pt5 77.3(4) . .
Br1 Cd1 Cd2 Pt5 -143.24(6) . .
Br2 Cd1 Cd2 Pt5 144.91(5) . .
Pt2 Cd1 Cd2 Pt5 -38.59(2) . .
Pt1 Cd1 Cd2 Pt5 -75.99(2) . .
O10 Cd1 Cd2 Pt3 114.8(4) . .
Br1 Cd1 Cd2 Pt3 -105.74(6) . .
Br2 Cd1 Cd2 Pt3 -177.59(5) . .
Pt5 Cd1 Cd2 Pt3 37.50(2) . .
Pt2 Cd1 Cd2 Pt3 -1.10(4) . .
Pt1 Cd1 Cd2 Pt3 -38.49(2) . .
O10 Cd1 Cd2 Pt1 153.3(4) . .
Br1 Cd1 Cd2 Pt1 -67.25(5) . .
Br2 Cd1 Cd2 Pt1 -139.10(5) . .
Pt5 Cd1 Cd2 Pt1 75.99(2) . .
Pt2 Cd1 Cd2 Pt1 37.39(2) . .
O10 Cd1 Cd2 Cd3 168.2(4) . .
Br1 Cd1 Cd2 Cd3 -52.31(6) . .
Br2 Cd1 Cd2 Cd3 -124.16(5) . .
Pt5 Cd1 Cd2 Cd3 90.93(3) . .
Pt2 Cd1 Cd2 Cd3 52.34(4) . .
Pt1 Cd1 Cd2 Cd3 14.94(2) . .
C3 Pt3 Cd3 O30 39.1(6) . .
Pt7 Pt3 Cd3 O30 -128.4(4) . .
Pt6 Pt3 Cd3 O30 -116.9(4) . .
Pt2 Pt3 Cd3 O30 -65.5(4) 7 .
Cd2 Pt3 Cd3 O30 127.2(4) . .
Pt5 Pt3 Cd3 O30 168.8(4) . .
Pt4 Pt3 Cd3 O30 -96.7(4) 7 .
Pt1 Pt3 Cd3 O30 -165.6(4) . .
C3 Pt3 Cd3 Br4 170.2(4) . .
Pt7 Pt3 Cd3 Br4 2.72(11) . .
Pt6 Pt3 Cd3 Br4 14.25(19) . .
Pt2 Pt3 Cd3 Br4 65.57(11) 7 .
Cd2 Pt3 Cd3 Br4 -101.67(10) . .
Pt5 Pt3 Cd3 Br4 -60.06(11) . .
Pt4 Pt3 Cd3 Br4 34.38(10) 7 .
Pt1 Pt3 Cd3 Br4 -34.45(10) . .
C3 Pt3 Cd3 Br3 -59.6(4) . .
Pt7 Pt3 Cd3 Br3 132.91(4) . .
Pt6 Pt3 Cd3 Br3 144.44(11) . .
Pt2 Pt3 Cd3 Br3 -164.24(4) 7 .
Cd2 Pt3 Cd3 Br3 28.52(4) . .
Pt5 Pt3 Cd3 Br3 70.13(5) . .
Pt4 Pt3 Cd3 Br3 164.57(5) 7 .
Pt1 Pt3 Cd3 Br3 95.74(4) . .
C3 Pt3 Cd3 Pt4 135.8(4) . 7
Pt7 Pt3 Cd3 Pt4 -31.66(2) . 7
Pt6 Pt3 Cd3 Pt4 -20.13(12) . 7
Pt2 Pt3 Cd3 Pt4 31.19(2) 7 7
Cd2 Pt3 Cd3 Pt4 -136.05(3) . 7
Pt5 Pt3 Cd3 Pt4 -94.44(2) . 7
Pt1 Pt3 Cd3 Pt4 -68.833(19) . 7
C3 Pt3 Cd3 Pt1 -155.4(4) . .
Pt7 Pt3 Cd3 Pt1 37.176(19) . .
Pt6 Pt3 Cd3 Pt1 48.70(11) . .
Pt2 Pt3 Cd3 Pt1 100.02(2) 7 .
Cd2 Pt3 Cd3 Pt1 -67.22(2) . .
Pt5 Pt3 Cd3 Pt1 -25.61(2) . .
Pt4 Pt3 Cd3 Pt1 68.833(19) 7 .
C3 Pt3 Cd3 Cd2 -88.2(4) . .
Pt7 Pt3 Cd3 Cd2 104.39(2) . .
Pt6 Pt3 Cd3 Cd2 115.92(11) . .
Pt2 Pt3 Cd3 Cd2 167.24(3) 7 .
Pt5 Pt3 Cd3 Cd2 41.61(3) . .
Pt4 Pt3 Cd3 Cd2 136.05(3) 7 .
Pt1 Pt3 Cd3 Cd2 67.22(2) . .
C1 Pt1 Cd3 O30 -170.8(12) . .
Pt7 Pt1 Cd3 O30 7.8(11) . .
Pt6 Pt1 Cd3 O30 -52.5(11) 7 .
Pt4 Pt1 Cd3 O30 -29.2(11) 7 .
Pt2 Pt1 Cd3 O30 9.4(11) . .
Pt5 Pt1 Cd3 O30 68.0(11) . .
Pt3 Pt1 Cd3 O30 44.2(11) . .
Cd2 Pt1 Cd3 O30 107.1(11) . .
Cd1 Pt1 Cd3 O30 130.7(11) . .
Cd5 Pt1 Cd3 O30 -88.8(11) 7 .
Cd4 Pt1 Cd3 O30 -112.8(11) 7 .
C1 Pt1 Cd3 Br4 -50.4(4) . .
Pt7 Pt1 Cd3 Br4 128.24(4) . .
Pt6 Pt1 Cd3 Br4 67.97(4) 7 .
Pt4 Pt1 Cd3 Br4 91.24(4) 7 .
Pt2 Pt1 Cd3 Br4 129.82(7) . .
Pt5 Pt1 Cd3 Br4 -171.56(4) . .
Pt3 Pt1 Cd3 Br4 164.62(5) . .
Cd2 Pt1 Cd3 Br4 -132.48(4) . .
Cd1 Pt1 Cd3 Br4 -108.85(5) . .
Cd5 Pt1 Cd3 Br4 31.66(4) 7 .
Cd4 Pt1 Cd3 Br4 7.59(6) 7 .
C1 Pt1 Cd3 Br3 54.1(4) . .
Pt7 Pt1 Cd3 Br3 -127.30(4) . .
Pt6 Pt1 Cd3 Br3 172.42(4) 7 .
Pt4 Pt1 Cd3 Br3 -164.30(5) 7 .
Pt2 Pt1 Cd3 Br3 -125.73(7) . .
Pt5 Pt1 Cd3 Br3 -67.10(4) . .
Pt3 Pt1 Cd3 Br3 -90.92(4) . .
Cd2 Pt1 Cd3 Br3 -28.02(4) . .
Cd1 Pt1 Cd3 Br3 -4.39(6) . .
Cd5 Pt1 Cd3 Br3 136.12(4) 7 .
Cd4 Pt1 Cd3 Br3 112.04(5) 7 .
C1 Pt1 Cd3 Pt3 145.0(4) . .
Pt7 Pt1 Cd3 Pt3 -36.382(19) . .
Pt6 Pt1 Cd3 Pt3 -96.66(2) 7 .
Pt4 Pt1 Cd3 Pt3 -73.38(2) 7 .
Pt2 Pt1 Cd3 Pt3 -34.81(8) . .
Pt5 Pt1 Cd3 Pt3 23.82(2) . .
Cd2 Pt1 Cd3 Pt3 62.90(2) . .
Cd1 Pt1 Cd3 Pt3 86.53(4) . .
Cd5 Pt1 Cd3 Pt3 -132.96(3) 7 .
Cd4 Pt1 Cd3 Pt3 -157.04(4) 7 .
C1 Pt1 Cd3 Pt4 -141.6(4) . 7
Pt7 Pt1 Cd3 Pt4 37.003(19) . 7
Pt6 Pt1 Cd3 Pt4 -23.27(2) 7 7
Pt2 Pt1 Cd3 Pt4 38.58(8) . 7
Pt5 Pt1 Cd3 Pt4 97.20(2) . 7
Pt3 Pt1 Cd3 Pt4 73.38(2) . 7
Cd2 Pt1 Cd3 Pt4 136.28(3) . 7
Cd1 Pt1 Cd3 Pt4 159.92(3) . 7
Cd5 Pt1 Cd3 Pt4 -59.58(2) 7 7
Cd4 Pt1 Cd3 Pt4 -83.65(4) 7 7
C1 Pt1 Cd3 Cd2 82.1(4) . .
Pt7 Pt1 Cd3 Cd2 -99.28(2) . .
Pt6 Pt1 Cd3 Cd2 -159.55(2) 7 .
Pt4 Pt1 Cd3 Cd2 -136.28(3) 7 .
Pt2 Pt1 Cd3 Cd2 -97.70(8) . .
Pt5 Pt1 Cd3 Cd2 -39.08(2) . .
Pt3 Pt1 Cd3 Cd2 -62.90(2) . .
Cd1 Pt1 Cd3 Cd2 23.64(4) . .
Cd5 Pt1 Cd3 Cd2 164.14(3) 7 .
Cd4 Pt1 Cd3 Cd2 140.07(4) 7 .
O20 Cd2 Cd3 O30 -3.0(6) . .
Br3 Cd2 Cd3 O30 62.6(5) . .
Br2 Cd2 Cd3 O30 136.7(5) . .
Pt5 Cd2 Cd3 O30 -116.5(5) . .
Pt3 Cd2 Cd3 O30 -78.7(5) . .
Pt1 Cd2 Cd3 O30 -155.1(5) . .
Cd1 Cd2 Cd3 O30 -170.2(5) . .
O20 Cd2 Cd3 Br4 -139.6(4) . .
Br3 Cd2 Cd3 Br4 -73.99(7) . .
Br2 Cd2 Cd3 Br4 0.05(8) . .
Pt5 Cd2 Cd3 Br4 106.84(6) . .
Pt3 Cd2 Cd3 Br4 144.67(6) . .
Pt1 Cd2 Cd3 Br4 68.29(5) . .
Cd1 Cd2 Cd3 Br4 53.21(6) . .
O20 Cd2 Cd3 Br3 -65.7(4) . .
Br2 Cd2 Cd3 Br3 74.05(7) . .
Pt5 Cd2 Cd3 Br3 -179.17(6) . .
Pt3 Cd2 Cd3 Br3 -141.34(5) . .
Pt1 Cd2 Cd3 Br3 142.28(5) . .
Cd1 Cd2 Cd3 Br3 127.20(6) . .
O20 Cd2 Cd3 Pt3 75.7(3) . .
Br3 Cd2 Cd3 Pt3 141.34(5) . .
Br2 Cd2 Cd3 Pt3 -144.62(6) . .
Pt5 Cd2 Cd3 Pt3 -37.84(2) . .
Pt1 Cd2 Cd3 Pt3 -76.38(2) . .
Cd1 Cd2 Cd3 Pt3 -91.46(3) . .
O20 Cd2 Cd3 Pt4 114.6(3) . 7
Br3 Cd2 Cd3 Pt4 -179.77(6) . 7
Br2 Cd2 Cd3 Pt4 -105.72(5) . 7
Pt5 Cd2 Cd3 Pt4 1.06(4) . 7
Pt3 Cd2 Cd3 Pt4 38.90(2) . 7
Pt1 Cd2 Cd3 Pt4 -37.48(2) . 7
Cd1 Cd2 Cd3 Pt4 -52.57(4) . 7
O20 Cd2 Cd3 Pt1 152.1(3) . .
Br3 Cd2 Cd3 Pt1 -142.28(5) . .
Br2 Cd2 Cd3 Pt1 -68.24(5) . .
Pt5 Cd2 Cd3 Pt1 38.55(2) . .
Pt3 Cd2 Cd3 Pt1 76.38(2) . .
Cd1 Cd2 Cd3 Pt1 -15.08(2) . .
C6 Pt6 Cd4 Br7 -39.0(5) . .
Pt7 Pt6 Cd4 Br7 125.63(6) . .
Pt3 Pt6 Cd4 Br7 62.65(6) . .
Pt5 Pt6 Cd4 Br7 82.38(15) . .
Cd5 Pt6 Cd4 Br7 -122.97(6) . .
Pt4 Pt6 Cd4 Br7 -168.72(5) . .
Pt1 Pt6 Cd4 Br7 166.40(6) 7 .
Pt2 Pt6 Cd4 Br7 99.93(6) 7 .
C6 Pt6 Cd4 Br5 68.3(5) . .
Pt7 Pt6 Cd4 Br5 -127.07(4) . .
Pt3 Pt6 Cd4 Br5 169.95(4) . .
Pt5 Pt6 Cd4 Br5 -170.31(12) . .
Cd5 Pt6 Cd4 Br5 -15.67(4) . .
Pt4 Pt6 Cd4 Br5 -61.42(5) . .
Pt1 Pt6 Cd4 Br5 -86.30(4) 7 .
Pt2 Pt6 Cd4 Br5 -152.77(5) 7 .
C6 Pt6 Cd4 Br1 175.9(5) . 7
Pt7 Pt6 Cd4 Br1 -19.45(9) . 7
Pt3 Pt6 Cd4 Br1 -82.44(8) . 7
Pt5 Pt6 Cd4 Br1 -62.70(17) . 7
Cd5 Pt6 Cd4 Br1 91.95(8) . 7
Pt4 Pt6 Cd4 Br1 46.20(9) . 7
Pt1 Pt6 Cd4 Br1 21.32(8) 7 7
Pt2 Pt6 Cd4 Br1 -45.15(7) 7 7
C6 Pt6 Cd4 Pt2 -138.9(5) . 7
Pt7 Pt6 Cd4 Pt2 25.70(2) . 7
Pt3 Pt6 Cd4 Pt2 -37.29(2) . 7
Pt5 Pt6 Cd4 Pt2 -17.55(14) . 7
Cd5 Pt6 Cd4 Pt2 137.10(3) . 7
Pt4 Pt6 Cd4 Pt2 91.35(3) . 7
Pt1 Pt6 Cd4 Pt2 66.466(18) 7 7
C6 Pt6 Cd4 Pt1 154.6(5) . 7
Pt7 Pt6 Cd4 Pt1 -40.769(19) . 7
Pt3 Pt6 Cd4 Pt1 -103.76(2) . 7
Pt5 Pt6 Cd4 Pt1 -84.02(13) . 7
Cd5 Pt6 Cd4 Pt1 70.63(2) . 7
Pt4 Pt6 Cd4 Pt1 24.88(3) . 7
Pt2 Pt6 Cd4 Pt1 -66.466(18) 7 7
C6 Pt6 Cd5 Br6 37.7(5) . .
Pt7 Pt6 Cd5 Br6 -126.92(5) . .
Pt3 Pt6 Cd5 Br6 -86.85(15) . .
Pt5 Pt6 Cd5 Br6 -63.50(5) . .
Cd4 Pt6 Cd5 Br6 121.88(5) . .
Pt4 Pt6 Cd5 Br6 -100.38(5) . .
Pt1 Pt6 Cd5 Br6 -167.18(5) 7 .
Pt2 Pt6 Cd5 Br6 167.65(5) 7 .
C6 Pt6 Cd5 Br5 -68.6(5) . .
Pt7 Pt6 Cd5 Br5 126.79(4) . .
Pt3 Pt6 Cd5 Br5 166.86(13) . .
Pt5 Pt6 Cd5 Br5 -169.80(4) . .
Cd4 Pt6 Cd5 Br5 15.59(4) . .
Pt4 Pt6 Cd5 Br5 153.33(5) . .
Pt1 Pt6 Cd5 Br5 86.53(4) 7 .
Pt2 Pt6 Cd5 Br5 61.35(5) 7 .
C6 Pt6 Cd5 Br4 -176.0(5) . 7
Pt7 Pt6 Cd5 Br4 19.33(9) . 7
Pt3 Pt6 Cd5 Br4 59.40(18) . 7
Pt5 Pt6 Cd5 Br4 82.74(8) . 7
Cd4 Pt6 Cd5 Br4 -91.87(8) . 7
Pt4 Pt6 Cd5 Br4 45.87(7) . 7
Pt1 Pt6 Cd5 Br4 -20.93(8) 7 7
Pt2 Pt6 Cd5 Br4 -46.11(9) 7 7
C6 Pt6 Cd5 Pt4 138.1(5) . .
Pt7 Pt6 Cd5 Pt4 -26.54(2) . .
Pt3 Pt6 Cd5 Pt4 13.53(15) . .
Pt5 Pt6 Cd5 Pt4 36.88(2) . .
Cd4 Pt6 Cd5 Pt4 -137.74(3) . .
Pt1 Pt6 Cd5 Pt4 -66.797(18) 7 .
Pt2 Pt6 Cd5 Pt4 -91.97(3) 7 .
C6 Pt6 Cd5 Pt1 -155.1(5) . 7
Pt7 Pt6 Cd5 Pt1 40.260(19) . 7
Pt3 Pt6 Cd5 Pt1 80.33(14) . 7
Pt5 Pt6 Cd5 Pt1 103.67(2) . 7
Cd4 Pt6 Cd5 Pt1 -70.94(2) . 7
Pt4 Pt6 Cd5 Pt1 66.797(18) . 7
Pt2 Pt6 Cd5 Pt1 -25.18(3) 7 7
C4 Pt4 Cd5 Br6 -36.0(5) . .
Pt7 Pt4 Cd5 Br6 130.62(5) . .
Pt2 Pt4 Cd5 Br6 92.16(14) . .
Pt5 Pt4 Cd5 Br6 67.51(5) . .
Cd3 Pt4 Cd5 Br6 -123.55(5) 7 .
Pt6 Pt4 Cd5 Br6 104.22(5) . .
Pt1 Pt4 Cd5 Br6 170.72(5) 7 .
Pt3 Pt4 Cd5 Br6 -164.23(5) 7 .
C4 Pt4 Cd5 Br5 172.3(5) . .
Pt7 Pt4 Cd5 Br5 -21.04(9) . .
Pt2 Pt4 Cd5 Br5 -59.50(17) . .
Pt5 Pt4 Cd5 Br5 -84.15(8) . .
Cd3 Pt4 Cd5 Br5 84.79(8) 7 .
Pt6 Pt4 Cd5 Br5 -47.44(8) . .
Pt1 Pt4 Cd5 Br5 19.06(8) 7 .
Pt3 Pt4 Cd5 Br5 44.11(9) 7 .
C4 Pt4 Cd5 Br4 65.3(5) . 7
Pt7 Pt4 Cd5 Br4 -128.02(4) . 7
Pt2 Pt4 Cd5 Br4 -166.49(12) . 7
Pt5 Pt4 Cd5 Br4 168.87(4) . 7
Cd3 Pt4 Cd5 Br4 -22.20(4) 7 7
Pt6 Pt4 Cd5 Br4 -154.42(4) . 7
Pt1 Pt4 Cd5 Br4 -87.93(4) 7 7
Pt3 Pt4 Cd5 Br4 -62.88(5) 7 7
C4 Pt4 Cd5 Pt6 -140.2(5) . .
Pt7 Pt4 Cd5 Pt6 26.40(2) . .
Pt2 Pt4 Cd5 Pt6 -12.06(14) . .
Pt5 Pt4 Cd5 Pt6 -36.71(2) . .
Cd3 Pt4 Cd5 Pt6 132.23(3) 7 .
Pt1 Pt4 Cd5 Pt6 66.499(18) 7 .
Pt3 Pt4 Cd5 Pt6 91.54(3) 7 .
C4 Pt4 Cd5 Pt1 153.3(5) . 7
Pt7 Pt4 Cd5 Pt1 -40.099(19) . 7
Pt2 Pt4 Cd5 Pt1 -78.56(13) . 7
Pt5 Pt4 Cd5 Pt1 -103.21(2) . 7
Cd3 Pt4 Cd5 Pt1 65.73(2) 7 7
Pt6 Pt4 Cd5 Pt1 -66.499(18) . 7
Pt3 Pt4 Cd5 Pt1 25.04(3) 7 7
O10 Cd1 Br1 Cd4 -129.4(4) . 7
Br2 Cd1 Br1 Cd4 133.23(5) . 7
Pt5 Cd1 Br1 Cd4 5.51(11) . 7
Pt2 Cd1 Br1 Cd4 -23.90(4) . 7
Pt1 Cd1 Br1 Cd4 35.30(4) . 7
Cd2 Cd1 Br1 Cd4 84.88(6) . 7
O10 Cd1 Br2 Cd2 127.7(3) . .
Br1 Cd1 Br2 Cd2 -130.51(5) . .
Pt5 Cd1 Br2 Cd2 27.07(4) . .
Pt2 Cd1 Br2 Cd2 -7.40(11) . .
Pt1 Cd1 Br2 Cd2 -32.73(4) . .
O20 Cd2 Br2 Cd1 -128.1(3) . .
Br3 Cd2 Br2 Cd1 131.79(5) . .
Pt5 Cd2 Br2 Cd1 -27.05(4) . .
Pt3 Cd2 Br2 Cd1 5.06(11) . .
Pt1 Cd2 Br2 Cd1 32.94(4) . .
Cd3 Cd2 Br2 Cd1 82.79(6) . .
O20 Cd2 Br3 Cd3 133.4(3) . .
Br2 Cd2 Br3 Cd3 -128.67(5) . .
Pt5 Cd2 Br3 Cd3 1.71(12) . .
Pt3 Cd2 Br3 Cd3 29.41(4) . .
Pt1 Cd2 Br3 Cd3 -30.27(4) . .
Cd1 Cd2 Br3 Cd3 -80.53(6) . .
O30 Cd3 Br3 Cd2 -135.4(4) . .
Br4 Cd3 Br3 Cd2 128.78(5) . .
Pt3 Cd3 Br3 Cd2 -29.76(4) . .
Pt4 Cd3 Br3 Cd2 0.49(12) 7 .
Pt1 Cd3 Br3 Cd2 30.39(4) . .
O30 Cd3 Br4 Cd5 126.7(4) . 7
Br3 Cd3 Br4 Cd5 -134.87(5) . 7
Pt3 Cd3 Br4 Cd5 -6.41(12) . 7
Pt4 Cd3 Br4 Cd5 23.59(4) 7 7
Pt1 Cd3 Br4 Cd5 -35.92(4) . 7
Cd2 Cd3 Br4 Cd5 -86.02(6) . 7
Br7 Cd4 Br5 Cd5 125.05(6) . .
Br1 Cd4 Br5 Cd5 -128.43(5) 7 .
Pt6 Cd4 Br5 Cd5 16.17(4) . .
Pt2 Cd4 Br5 Cd5 -25.36(9) 7 .
Pt1 Cd4 Br5 Cd5 -39.42(4) 7 .
Br6 Cd5 Br5 Cd4 -128.48(6) . .
Br4 Cd5 Br5 Cd4 128.32(5) 7 .
Pt6 Cd5 Br5 Cd4 -16.16(4) . .
Pt4 Cd5 Br5 Cd4 23.86(10) . .
Pt1 Cd5 Br5 Cd4 39.58(4) 7 .
Pt7 Pt1 C1 O1 -127(46) . .
Pt6 Pt1 C1 O1 -129(50) 7 .
Pt4 Pt1 C1 O1 -58(51) 7 .
Pt2 Pt1 C1 O1 159(50) . .
Pt5 Pt1 C1 O1 87(50) . .
Pt3 Pt1 C1 O1 14(51) . .
Cd3 Pt1 C1 O1 -21(50) . .
Cd2 Pt1 C1 O1 51(50) . .
Cd1 Pt1 C1 O1 122(50) . .
Cd5 Pt1 C1 O1 -93(50) 7 .
Cd4 Pt1 C1 O1 -165(50) 7 .
Pt7 Pt2 C2 O2 13(18) . .
Pt3 Pt2 C2 O2 54(17) 7 .
Pt4 Pt2 C2 O2 -11(17) . .
Cd1 Pt2 C2 O2 -119(17) . .
Cd4 Pt2 C2 O2 159(17) 7 .
Pt6 Pt2 C2 O2 118(17) 7 .
Pt5 Pt2 C2 O2 -73(17) . .
Pt1 Pt2 C2 O2 -154(16) . .
Pt7 Pt3 C3 O3 18(15) . .
Pt6 Pt3 C3 O3 52(14) . .
Pt2 Pt3 C3 O3 -14(14) 7 .
Cd3 Pt3 C3 O3 -123(14) . .
Cd2 Pt3 C3 O3 161(14) . .
Pt5 Pt3 C3 O3 114(14) . .
Pt4 Pt3 C3 O3 -75(14) 7 .
Pt1 Pt3 C3 O3 -160(13) . .
Pt7 Pt4 C4 O4 25(14) . .
Pt2 Pt4 C4 O4 -3(13) . .
Pt5 Pt4 C4 O4 62(13) . .
Cd3 Pt4 C4 O4 -112(13) 7 .
Cd5 Pt4 C4 O4 167(13) . .
Pt6 Pt4 C4 O4 123(13) . .
Pt1 Pt4 C4 O4 -149(13) 7 .
Pt3 Pt4 C4 O4 -64(13) 7 .
Pt7 Pt5 C5 O5 -2(16) . .
Pt6 Pt5 C5 O5 -32(14) . .
Pt4 Pt5 C5 O5 33(14) . .
Cd1 Pt5 C5 O5 142(14) . .
Cd2 Pt5 C5 O5 -142(14) . .
Pt3 Pt5 C5 O5 -93(14) . .
Pt2 Pt5 C5 O5 94(14) . .
Pt1 Pt5 C5 O5 -179(100) . .
Pt7 Pt6 C6 O6 4(12) . .
Pt3 Pt6 C6 O6 37(11) . .
Pt5 Pt6 C6 O6 -27(11) . .
Cd4 Pt6 C6 O6 142(11) . .
Cd5 Pt6 C6 O6 -133(11) . .
Pt4 Pt6 C6 O6 -88(11) . .
Pt1 Pt6 C6 O6 -175(10) 7 .
Pt2 Pt6 C6 O6 98(11) 7 .
Br1 Cd1 O10 C11 29.7(19) . .
Br2 Cd1 O10 C11 133.1(19) . .
Pt5 Cd1 O10 C11 -130.1(19) . .
Pt2 Cd1 O10 C11 -66.6(19) . .
Pt1 Cd1 O10 C11 -107.0(19) . .
Cd2 Cd1 O10 C11 178.6(18) . .
Cd1 O10 C11 N12 155.6(15) . .
O10 C11 N12 C14 -1(4) . .
O10 C11 N12 C13 171(2) . .
Br3 Cd2 O20 C21 -36.5(13) . .
Br2 Cd2 O20 C21 -140.9(13) . .
Pt5 Cd2 O20 C21 122.5(13) . .
Pt3 Cd2 O20 C21 59.5(13) . .
Pt1 Cd2 O20 C21 96.7(14) . .
Cd1 Cd2 O20 C21 173.8(12) . .
Cd3 Cd2 O20 C21 8.2(14) . .
Cd2 O20 C21 N22 -152.6(12) . .
O20 C21 N22 C23 -1(3) . .
O20 C21 N22 C24 176.4(16) . .
Br4 Cd3 O30 C31 -145(2) . .
Br3 Cd3 O30 C31 111(2) . .
Pt3 Cd3 O30 C31 14(2) . .
Pt4 Cd3 O30 C31 -50(2) 7 .
Pt1 Cd3 O30 C31 -24(3) . .
Cd2 Cd3 O30 C31 68(2) . .
Cd3 O30 C31 N32 175.2(15) . .
O30 C31 N32 C34 -17(4) . .
O30 C31 N32 C33 168(2) . .
C113 N1 C101 C102 171.8(16) . .
C109 N1 C101 C102 -66(2) . .
C105 N1 C101 C102 55(2) . .
N1 C101 C102 C103 -174.6(15) . .
C101 C102 C103 C104 -176.0(17) . .
C113 N1 C105 C106 -66(2) . .
C109 N1 C105 C106 172.6(16) . .
C101 N1 C105 C106 52(2) . .
N1 C105 C106 C107 -165.7(16) . .
C105 C106 C107 C108 160.4(18) . .
C113 N1 C109 C110 -55(2) . .
C101 N1 C109 C110 -174.5(16) . .
C105 N1 C109 C110 62(2) . .
N1 C109 C110 C111 171.8(16) . .
C109 C110 C111 C112 -172.5(18) . .
C109 N1 C113 C114 -60(2) . .
C101 N1 C113 C114 60(2) . .
C105 N1 C113 C114 -178.4(15) . .
N1 C113 C114 C115 159.4(15) . .
C113 C114 C115 C116 -75(2) . .
O200 C201 N202 C204 167(5) . .
O200 C201 N202 C203 -42(8) . .
